data_4327223
loop_
_publ_author_name
'Lei Zhou'
'Douglas Powell'
'Kenneth M. Nicholas'

_publ_contact_author
; 
   Prof. Kenneth M. Nicholas 
   Department of Chemistry and Biochemistry
   University of Oklahoma 
   620 Parrington Oval, Room 208
   Norman, OK  73019-3051  USA 
;
_publ_contact_author_email knicholas@ou.edu
_publ_contact_author_fax 1(405)3256111
_publ_contact_author_phone 1(405)3253696
_publ_section_title
;
 Copper(I) Complexes of Tripodal Tris(imidazolyl) Ligands: Potential
 Mimics of the Cu(A) Site of Hydroxylase Enzymes
;
_journal_name_full 'Inorganic Chemistry'
_journal_page_first 2316
_journal_page_last 2321
_journal_paper_doi 10.1021/ic061985+
_journal_volume 46
_journal_year 2007
_chemical_formula_moiety 'C108 H98 Cu3 N14 O2, 3(P F6), 2(C4 H10 O), 2(C H2 Cl2), 0.5(H2 O)'
_chemical_formula_sum 'C118 H123 Cl4 Cu3 F18 N14 O4.5 P3'
_chemical_formula_weight 2576.63
_chemical_name_systematic
; 
 ? 
;
_space_group_IT_number 2
_symmetry_cell_setting triclinic
_symmetry_space_group_name_Hall '-P 1'
_symmetry_space_group_name_H-M 'P -1'
_atom_sites_solution_hydrogens geom
_atom_sites_solution_primary direct
_atom_sites_solution_secondary difmap
_audit_creation_method SHELXL-97
_cell_angle_alpha 73.480(8)
_cell_angle_beta 81.182(8)
_cell_angle_gamma 89.827(8)
_cell_formula_units_Z 4
_cell_length_a 18.605(4)
_cell_length_b 23.695(6)
_cell_length_c 29.271(7)
_cell_measurement_reflns_used 9217
_cell_measurement_temperature 100(2)
_cell_measurement_theta_max 25.90
_cell_measurement_theta_min 2.22
_cell_volume 12214(5)
_computing_cell_refinement 'Bruker SMART'
_computing_data_collection 'Bruker SMART'
_computing_data_reduction 'Bruker SAINT'
_computing_molecular_graphics 'SHELXTL (Sheldrick, 2000)'
_computing_publication_material 'SHELXTL (Sheldrick, 2000)'
_computing_structure_refinement 'SHELXTL (Sheldrick, 2000)'
_computing_structure_solution 'SHELXTL (Sheldrick, 2000)'
_diffrn_ambient_temperature 100(2)
_diffrn_measured_fraction_theta_full 0.976
_diffrn_measured_fraction_theta_max 0.976
_diffrn_measurement_device_type 'Bruker APEX'
_diffrn_measurement_method '\w scans'
_diffrn_radiation_monochromator graphite
_diffrn_radiation_source 'fine-focus sealed tube'
_diffrn_radiation_type MoK\a
_diffrn_radiation_wavelength 0.71073
_diffrn_reflns_av_R_equivalents 0.0314
_diffrn_reflns_av_sigmaI/netI 0.0449
_diffrn_reflns_limit_h_max 21
_diffrn_reflns_limit_h_min -22
_diffrn_reflns_limit_k_max 28
_diffrn_reflns_limit_k_min -28
_diffrn_reflns_limit_l_max 34
_diffrn_reflns_limit_l_min -34
_diffrn_reflns_number 103751
_diffrn_reflns_theta_full 25.00
_diffrn_reflns_theta_max 25.00
_diffrn_reflns_theta_min 1.82
_diffrn_standards_number 0
_exptl_absorpt_coefficient_mu 0.729
_exptl_absorpt_correction_T_max 0.9048
_exptl_absorpt_correction_T_min 0.7896
_exptl_absorpt_correction_type multi-scan
_exptl_absorpt_process_details 'SADABS (Sheldrick, 2002)'
_exptl_crystal_colour colorless
_exptl_crystal_density_diffrn 1.401
_exptl_crystal_description prism
_exptl_crystal_F_000 5308
_exptl_crystal_size_max 0.34
_exptl_crystal_size_mid 0.30
_exptl_crystal_size_min 0.14
_refine_diff_density_max 1.823
_refine_diff_density_min -1.461
_refine_diff_density_rms 0.110
_refine_ls_extinction_method none
_refine_ls_goodness_of_fit_ref 1.024
_refine_ls_hydrogen_treatment mixed
_refine_ls_matrix_type full
_refine_ls_number_parameters 3351
_refine_ls_number_reflns 41983
_refine_ls_number_restraints 4043
_refine_ls_restrained_S_all 1.038
_refine_ls_R_factor_all 0.0935
_refine_ls_R_factor_gt 0.0813
_refine_ls_shift/su_max 0.010
_refine_ls_shift/su_mean 0.000
_refine_ls_structure_factor_coef Fsqd
_refine_ls_weighting_details 'calc w=1/[\s^2^(Fo^2^)+(0.1400P)^2^+44.0000P] where P=(Fo^2^+2Fc^2^)/3'
_refine_ls_weighting_scheme calc
_refine_ls_wR_factor_gt 0.2356
_refine_ls_wR_factor_ref 0.2452
_reflns_number_gt 33113
_reflns_number_total 41983
_reflns_threshold_expression I>2\s(I)
_cod_data_source_file ic0619852Bsi20061016_034640.cif
_cod_data_source_block 06107
_cod_database_code 4327223

loop_
_symmetry_equiv_pos_as_xyz
'x, y, z'
'-x, -y, -z'

loop_
_atom_site_label
_atom_site_type_symbol
_atom_site_fract_x
_atom_site_fract_y
_atom_site_fract_z
_atom_site_U_iso_or_equiv
_atom_site_adp_type
_atom_site_occupancy
_atom_site_symmetry_multiplicity
_atom_site_calc_flag
_atom_site_refinement_flags
_atom_site_disorder_assembly
_atom_site_disorder_group
Cu1A Cu -0.19061(3) 0.81577(3) 0.70721(2) 0.02823(16) Uani 1 1 d . . .
Cu2A Cu 0.03219(3) 0.63767(2) 0.83782(2) 0.02128(14) Uani 1 1 d . . .
O1A O -0.03745(19) 0.68741(15) 0.77155(13) 0.0267(7) Uani 1 1 d D . .
H1A H -0.061(2) 0.6764(17) 0.7517(17) 0.032 Uiso 1 1 d D . .
N1A N -0.2001(2) 0.76653(17) 0.77672(14) 0.0225(8) Uani 1 1 d . . .
N2A N -0.1790(2) 0.68237(18) 0.82922(16) 0.0275(9) Uani 1 1 d . . .
N3A N -0.0834(2) 0.81952(19) 0.70003(15) 0.0268(9) Uani 1 1 d . . .
N4A N 0.0290(2) 0.80594(18) 0.71491(14) 0.0232(8) Uani 1 1 d . . .
N5A N 0.0095(2) 0.71357(18) 0.84511(14) 0.0227(8) Uani 1 1 d . . .
N6A N -0.0287(2) 0.80450(18) 0.82876(14) 0.0247(9) Uani 1 1 d . . .
N7A N -0.3060(3) 0.8367(2) 0.64416(18) 0.0422(12) Uani 1 1 d . . .
C1A C -0.0658(3) 0.7410(2) 0.77836(17) 0.0239(10) Uani 1 1 d D . .
C2A C -0.1489(3) 0.7320(2) 0.79375(17) 0.0226(10) Uani 1 1 d . . .
C3A C -0.2668(3) 0.7384(2) 0.80145(18) 0.0262(11) Uani 1 1 d . . .
C4A C -0.2529(3) 0.6860(2) 0.83368(19) 0.0282(11) Uani 1 1 d . . .
C5A C -0.1427(3) 0.6337(2) 0.8580(2) 0.0344(12) Uani 1 1 d . . .
H5A1 H -0.1765 0.6128 0.8870 0.052 Uiso 1 1 d R . .
H5A2 H -0.1001 0.6490 0.8674 0.052 Uiso 1 1 d R . .
H5A3 H -0.1272 0.6066 0.8390 0.052 Uiso 1 1 d R . .
C6A C -0.0424(3) 0.7904(2) 0.73088(17) 0.0237(10) Uani 1 1 d . . .
C7A C -0.0367(3) 0.8556(3) 0.66142(18) 0.0311(12) Uani 1 1 d . . .
C8A C 0.0332(3) 0.8472(2) 0.67040(18) 0.0267(11) Uani 1 1 d . . .
C9A C 0.0929(3) 0.7808(2) 0.73699(19) 0.0301(11) Uani 1 1 d . . .
H9A1 H 0.1008 0.7995 0.7618 0.045 Uiso 1 1 d R . .
H9A2 H 0.1361 0.7879 0.7120 0.045 Uiso 1 1 d R . .
H9A3 H 0.0839 0.7383 0.7518 0.045 Uiso 1 1 d R . .
C10A C -0.0302(2) 0.7522(2) 0.81854(17) 0.0222(10) Uani 1 1 d . . .
C11A C 0.0369(3) 0.7418(2) 0.87503(17) 0.0236(10) Uani 1 1 d . . .
C12A C 0.0141(3) 0.7985(2) 0.86499(17) 0.0242(10) Uani 1 1 d . . .
C13A C -0.0696(3) 0.8561(2) 0.80865(19) 0.0322(12) Uani 1 1 d . . .
H13A H -0.0393 0.8828 0.7806 0.048 Uiso 1 1 d R . .
H13B H -0.0837 0.8765 0.8332 0.048 Uiso 1 1 d R . .
H13C H -0.1134 0.8434 0.7988 0.048 Uiso 1 1 d R . .
C14A C -0.3365(3) 0.7655(2) 0.79213(19) 0.0277(11) Uani 1 1 d . . .
C15A C -0.3408(3) 0.8264(2) 0.77750(19) 0.0292(11) Uani 1 1 d . . .
H15A H -0.2983 0.8507 0.7735 0.035 Uiso 1 1 calc R . .
C16A C -0.4059(3) 0.8522(3) 0.7687(2) 0.0329(12) Uani 1 1 d . . .
H16A H -0.4079 0.8939 0.7584 0.039 Uiso 1 1 calc R . .
C17A C -0.4684(3) 0.8174(3) 0.7747(2) 0.0401(14) Uani 1 1 d . . .
H17A H -0.5131 0.8349 0.7680 0.048 Uiso 1 1 calc R . .
C18A C -0.4646(3) 0.7574(3) 0.7904(3) 0.0462(16) Uani 1 1 d . . .
H18A H -0.5076 0.7336 0.7954 0.055 Uiso 1 1 calc R . .
C19A C -0.3998(3) 0.7304(3) 0.7993(2) 0.0412(14) Uani 1 1 d . . .
H19A H -0.3985 0.6887 0.8100 0.049 Uiso 1 1 calc R . .
C20A C -0.3008(3) 0.6361(2) 0.8667(2) 0.0366(13) Uani 1 1 d . . .
C21A C -0.3230(4) 0.6359(3) 0.9151(3) 0.065(2) Uani 1 1 d . . .
H21A H -0.3127 0.6688 0.9258 0.078 Uiso 1 1 calc R . .
C22A C -0.3613(5) 0.5849(4) 0.9469(3) 0.081(3) Uani 1 1 d . . .
H22A H -0.3773 0.5832 0.9797 0.097 Uiso 1 1 calc R . .
C23A C -0.3755(4) 0.5370(4) 0.9305(4) 0.081(3) Uani 1 1 d . . .
H23A H -0.4023 0.5033 0.9520 0.097 Uiso 1 1 calc R . .
C24A C -0.3513(3) 0.5378(3) 0.8833(3) 0.0489(16) Uani 1 1 d . . .
H24A H -0.3620 0.5053 0.8722 0.059 Uiso 1 1 calc R . .
C25A C -0.3112(3) 0.5867(3) 0.8524(2) 0.0406(14) Uani 1 1 d . . .
H25A H -0.2906 0.5860 0.8207 0.049 Uiso 1 1 calc R . .
C26A C -0.0617(3) 0.8939(3) 0.6181(2) 0.0420(15) Uani 1 1 d . . .
C27A C -0.1059(4) 0.8701(4) 0.5926(2) 0.059(2) Uani 1 1 d . . .
H27A H -0.1221 0.8298 0.6043 0.071 Uiso 1 1 calc R . .
C28A C -0.1254(5) 0.9055(5) 0.5505(3) 0.079(3) Uani 1 1 d . . .
H28A H -0.1558 0.8901 0.5333 0.095 Uiso 1 1 calc R . .
C29A C -0.1000(5) 0.9642(6) 0.5334(3) 0.090(4) Uani 1 1 d . . .
H29A H -0.1116 0.9883 0.5037 0.108 Uiso 1 1 calc R . .
C30A C -0.0600(4) 0.9868(4) 0.5581(3) 0.076(3) Uani 1 1 d . . .
H30A H -0.0457 1.0275 0.5469 0.091 Uiso 1 1 calc R . .
C31A C -0.0384(3) 0.9518(3) 0.6005(3) 0.0562(19) Uani 1 1 d . . .
H31A H -0.0076 0.9681 0.6169 0.067 Uiso 1 1 calc R . .
C32A C 0.1027(3) 0.8713(2) 0.63806(18) 0.0278(11) Uani 1 1 d . . .
C33A C 0.1117(3) 0.8684(3) 0.59065(19) 0.0370(13) Uani 1 1 d . . .
H33A H 0.0739 0.8514 0.5797 0.044 Uiso 1 1 calc R . .
C34A C 0.1752(3) 0.8900(3) 0.5596(2) 0.0488(16) Uani 1 1 d . . .
H34A H 0.1817 0.8871 0.5276 0.059 Uiso 1 1 calc R . .
C35A C 0.2300(3) 0.9160(3) 0.5753(2) 0.0525(18) Uani 1 1 d . . .
H35A H 0.2731 0.9320 0.5534 0.063 Uiso 1 1 calc R . .
C36A C 0.2222(3) 0.9188(3) 0.6220(2) 0.0411(14) Uani 1 1 d . . .
H36A H 0.2603 0.9357 0.6328 0.049 Uiso 1 1 calc R . .
C37A C 0.1580(3) 0.8967(2) 0.6536(2) 0.0338(12) Uani 1 1 d . . .
H37A H 0.1522 0.8989 0.6859 0.041 Uiso 1 1 calc R . .
C38A C 0.0826(3) 0.7118(2) 0.91080(17) 0.0243(10) Uani 1 1 d . . .
C39A C 0.0559(3) 0.6609(2) 0.94692(19) 0.0301(11) Uani 1 1 d . . .
H39A H 0.0083 0.6457 0.9481 0.036 Uiso 1 1 calc R . .
C40A C 0.0970(3) 0.6326(2) 0.9806(2) 0.0347(12) Uani 1 1 d . . .
H40A H 0.0781 0.5977 1.0048 0.042 Uiso 1 1 calc R . .
C41A C 0.1664(3) 0.6548(3) 0.9796(2) 0.0391(13) Uani 1 1 d . . .
H41A H 0.1952 0.6348 1.0029 0.047 Uiso 1 1 calc R . .
C42A C 0.1937(3) 0.7062(3) 0.9445(2) 0.0385(13) Uani 1 1 d . . .
H42A H 0.2410 0.7215 0.9440 0.046 Uiso 1 1 calc R . .
C43A C 0.1518(3) 0.7353(2) 0.9102(2) 0.0326(12) Uani 1 1 d . . .
H43A H 0.1700 0.7708 0.8865 0.039 Uiso 1 1 calc R . .
C44A C 0.0279(3) 0.8444(2) 0.88742(18) 0.0270(11) Uani 1 1 d . . .
C45A C 0.0235(3) 0.8299(3) 0.9377(2) 0.0401(14) Uani 1 1 d . . .
H45A H 0.0104 0.7907 0.9571 0.048 Uiso 1 1 calc R . .
C46A C 0.0381(4) 0.8723(3) 0.9589(2) 0.0496(17) Uani 1 1 d . . .
H46A H 0.0349 0.8621 0.9930 0.060 Uiso 1 1 calc R . .
C47A C 0.0574(4) 0.9298(3) 0.9314(2) 0.0464(16) Uani 1 1 d . . .
H47A H 0.0669 0.9589 0.9466 0.056 Uiso 1 1 calc R . .
C48A C 0.0627(3) 0.9443(3) 0.8825(2) 0.0420(14) Uani 1 1 d . . .
H48A H 0.0755 0.9836 0.8634 0.050 Uiso 1 1 calc R . .
C49A C 0.0495(3) 0.9016(2) 0.8607(2) 0.0361(13) Uani 1 1 d . . .
H49A H 0.0553 0.9118 0.8265 0.043 Uiso 1 1 calc R . .
C50A C -0.2616(3) 0.8312(3) 0.6682(2) 0.0369(13) Uani 1 1 d . . .
C51A C -0.3633(4) 0.8411(3) 0.6141(2) 0.0482(16) Uani 1 1 d . . .
C52A C -0.4312(5) 0.8045(7) 0.6483(4) 0.119(5) Uani 1 1 d . . .
H52A H -0.4479 0.8228 0.6740 0.179 Uiso 1 1 d R . .
H52B H -0.4176 0.7641 0.6626 0.179 Uiso 1 1 d R . .
H52C H -0.4705 0.8039 0.6296 0.179 Uiso 1 1 d R . .
C53A C -0.3778(8) 0.9031(5) 0.5942(6) 0.148(7) Uani 1 1 d . . .
H53A H -0.3969 0.9197 0.6205 0.221 Uiso 1 1 d R . .
H53B H -0.4137 0.9066 0.5724 0.221 Uiso 1 1 d R . .
H53C H -0.3325 0.9248 0.5763 0.221 Uiso 1 1 d R . .
C54A C -0.3380(5) 0.8091(5) 0.5770(3) 0.085(3) Uani 1 1 d . . .
H54A H -0.3776 0.8059 0.5592 0.128 Uiso 1 1 d R . .
H54B H -0.3237 0.7695 0.5933 0.128 Uiso 1 1 d R . .
H54C H -0.2962 0.8310 0.5544 0.128 Uiso 1 1 d R . .
Cu1B Cu 0.31825(3) 0.55608(3) 0.70120(2) 0.03174(16) Uani 1 1 d . . .
O1B O 0.13732(18) 0.63660(15) 0.77000(13) 0.0250(7) Uani 1 1 d D . .
H1B H 0.163(2) 0.6600(10) 0.7436(13) 0.030 Uiso 1 1 d D . .
N1B N 0.2991(2) 0.55992(18) 0.76962(15) 0.0250(9) Uani 1 1 d . E .
N2B N 0.2501(2) 0.5969(2) 0.82797(16) 0.0285(9) Uani 1 1 d . E .
N3B N 0.2135(2) 0.5507(2) 0.69920(16) 0.0314(10) Uani 1 1 d . E .
N4B N 0.0946(2) 0.55747(19) 0.71386(15) 0.0252(9) Uani 1 1 d . E .
N5B N 0.0526(2) 0.55758(17) 0.84322(14) 0.0225(8) Uani 1 1 d . E .
N6B N 0.1056(2) 0.47955(18) 0.82886(14) 0.0230(8) Uani 1 1 d . E .
N7B N 0.4573(3) 0.5828(3) 0.63156(19) 0.0459(13) Uani 1 1 d . . .
C1B C 0.1623(3) 0.5783(2) 0.77587(17) 0.0233(10) Uani 1 1 d D E .
C2B C 0.2375(3) 0.5763(2) 0.79104(17) 0.0244(10) Uani 1 1 d . . .
C3B C 0.3531(3) 0.5709(2) 0.79395(19) 0.0252(10) Uani 1 1 d . . .
C4B C 0.3242(3) 0.5943(2) 0.8298(2) 0.0282(11) Uani 1 1 d . E .
C5B C 0.1984(3) 0.6173(3) 0.8620(2) 0.0489(17) Uani 1 1 d . . .
H5B1 H 0.1717 0.6498 0.8443 0.073 Uiso 1 1 d R E .
H5B2 H 0.2248 0.6309 0.8837 0.073 Uiso 1 1 d R . .
H5B3 H 0.1641 0.5848 0.8810 0.073 Uiso 1 1 d R . .
C6B C 0.1589(3) 0.5618(2) 0.72939(17) 0.0252(10) Uani 1 1 d . . .
C7B C 0.1843(3) 0.5405(3) 0.6614(2) 0.0354(13) Uani 1 1 d . . .
C8B C 0.1095(3) 0.5443(2) 0.66994(18) 0.0285(11) Uani 1 1 d . E .
C9B C 0.0219(3) 0.5715(3) 0.73446(19) 0.0309(12) Uani 1 1 d . . .
H9B1 H -0.0005 0.5371 0.7601 0.046 Uiso 1 1 d R E .
H9B2 H -0.0086 0.5824 0.7091 0.046 Uiso 1 1 d R . .
H9B3 H 0.0265 0.6046 0.7479 0.046 Uiso 1 1 d R . .
C10B C 0.1073(3) 0.5381(2) 0.81731(17) 0.0221(10) Uani 1 1 d . . .
C11B C 0.0137(3) 0.5075(2) 0.87316(17) 0.0232(10) Uani 1 1 d . . .
C12B C 0.0464(3) 0.4587(2) 0.86491(17) 0.0245(10) Uani 1 1 d . E .
C13B C 0.1559(3) 0.4417(2) 0.80759(19) 0.0292(11) Uani 1 1 d . . .
H13D H 0.1443 0.4422 0.7759 0.044 Uiso 1 1 d R E .
H13E H 0.1504 0.4013 0.8290 0.044 Uiso 1 1 d R . .
H13F H 0.2062 0.4566 0.8039 0.044 Uiso 1 1 d R . .
C14B C 0.4303(3) 0.5592(2) 0.77925(19) 0.0303(11) Uani 1 1 d . E .
C15B C 0.4469(3) 0.5093(2) 0.76387(18) 0.0304(11) Uani 1 1 d . . .
H15B H 0.4092 0.4824 0.7639 0.036 Uiso 1 1 calc R E .
C16B C 0.5201(3) 0.4993(3) 0.7483(2) 0.0386(13) Uani 1 1 d . E .
H16B H 0.5315 0.4660 0.7371 0.046 Uiso 1 1 calc R . .
C17B C 0.5753(3) 0.5374(3) 0.7493(2) 0.0471(16) Uani 1 1 d . . .
H17B H 0.6246 0.5297 0.7397 0.056 Uiso 1 1 calc R E .
C18B C 0.5587(3) 0.5865(3) 0.7642(3) 0.0514(17) Uani 1 1 d . E .
H18B H 0.5968 0.6131 0.7643 0.062 Uiso 1 1 calc R . .
C19B C 0.4867(3) 0.5978(3) 0.7792(2) 0.0411(14) Uani 1 1 d . . .
H19B H 0.4760 0.6320 0.7895 0.049 Uiso 1 1 calc R E .
C20B C 0.3572(3) 0.6152(2) 0.8651(2) 0.0316(12) Uani 1 1 d . . .
C21B C 0.3859(5) 0.5770(3) 0.9008(3) 0.068(2) Uani 1 1 d . E .
H21B H 0.3853 0.5361 0.9032 0.082 Uiso 1 1 calc R . .
C22B C 0.4166(6) 0.5978(4) 0.9341(4) 0.097(4) Uani 1 1 d . . .
H22B H 0.4374 0.5711 0.9590 0.116 Uiso 1 1 calc R E .
C23B C 0.4164(4) 0.6562(3) 0.9309(3) 0.059(2) Uani 1 1 d . E .
H23B H 0.4351 0.6698 0.9545 0.070 Uiso 1 1 calc R . .
C24B C 0.3902(3) 0.6949(3) 0.8948(2) 0.0414(14) Uani 1 1 d . . .
H24B H 0.3924 0.7358 0.8920 0.050 Uiso 1 1 calc R E .
C25B C 0.3599(3) 0.6749(3) 0.8616(2) 0.0386(13) Uani 1 1 d . E .
H25B H 0.3408 0.7022 0.8362 0.046 Uiso 1 1 calc R . .
C26B C 0.2300(3) 0.5298(4) 0.6188(2) 0.0535(19) Uani 1 1 d . E .
C27B C 0.2727(4) 0.5755(5) 0.5852(2) 0.070(2) Uani 1 1 d . . .
H27B H 0.2751 0.6133 0.5902 0.084 Uiso 1 1 calc R E .
C28B C 0.3122(5) 0.5648(7) 0.5438(3) 0.102(4) Uani 1 1 d . E .
H28B H 0.3403 0.5961 0.5201 0.122 Uiso 1 1 calc R . .
C29B C 0.3108(5) 0.5102(8) 0.5372(4) 0.113(5) Uani 1 1 d . . .
H29B H 0.3394 0.5030 0.5098 0.135 Uiso 1 1 calc R E .
C30B C 0.2694(6) 0.4672(7) 0.5693(4) 0.104(4) Uani 1 1 d . E .
H30B H 0.2668 0.4296 0.5638 0.124 Uiso 1 1 calc R . .
C31B C 0.2286(5) 0.4759(5) 0.6118(4) 0.092(3) Uani 1 1 d . . .
H31B H 0.2006 0.4441 0.6351 0.110 Uiso 1 1 calc R E .
C32B C 0.0557(3) 0.5427(3) 0.63911(19) 0.0314(12) Uani 1 1 d . . .
C33B C 0.0687(3) 0.5781(3) 0.5913(2) 0.0506(17) Uani 1 1 d . E .
H33B H 0.1133 0.6006 0.5793 0.061 Uiso 1 1 calc R . .
C34B C 0.0172(4) 0.5808(4) 0.5612(2) 0.061(2) Uani 1 1 d . . .
H34B H 0.0265 0.6053 0.5288 0.074 Uiso 1 1 calc R E .
C35B C -0.0477(4) 0.5477(4) 0.5782(2) 0.0568(19) Uani 1 1 d . E .
H35B H -0.0832 0.5501 0.5576 0.068 Uiso 1 1 calc R . .
C36B C -0.0609(3) 0.5112(3) 0.6250(2) 0.0451(15) Uani 1 1 d . . .
H36B H -0.1047 0.4875 0.6364 0.054 Uiso 1 1 calc R E .
C37B C -0.0094(3) 0.5092(3) 0.6556(2) 0.0332(12) Uani 1 1 d . E .
H37B H -0.0190 0.4848 0.6880 0.040 Uiso 1 1 calc R . .
C38B C -0.0498(3) 0.5099(2) 0.90968(17) 0.0236(10) Uani 1 1 d . E .
C39B C -0.0416(3) 0.5338(2) 0.94664(19) 0.0295(11) Uani 1 1 d . . .
H39B H 0.0050 0.5481 0.9488 0.035 Uiso 1 1 calc R E .
C40B C -0.1019(4) 0.5370(3) 0.9809(2) 0.0426(14) Uani 1 1 d . E .
H40B H -0.0963 0.5536 1.0062 0.051 Uiso 1 1 calc R . .
C41B C -0.1695(3) 0.5160(2) 0.9777(2) 0.0381(14) Uani 1 1 d . . .
H41B H -0.2106 0.5183 1.0007 0.046 Uiso 1 1 calc R E .
C42B C -0.1775(3) 0.4917(2) 0.9413(2) 0.0329(12) Uani 1 1 d . E .
H42B H -0.2240 0.4768 0.9395 0.039 Uiso 1 1 calc R . .
C43B C -0.1186(3) 0.4888(2) 0.90741(18) 0.0276(11) Uani 1 1 d . . .
H43B H -0.1250 0.4723 0.8822 0.033 Uiso 1 1 calc R E .
C44B C 0.0274(3) 0.3952(2) 0.88883(18) 0.0275(11) Uani 1 1 d . . .
C45B C -0.0308(3) 0.3682(2) 0.8783(2) 0.0349(12) Uani 1 1 d . E .
H45B H -0.0590 0.3901 0.8554 0.042 Uiso 1 1 calc R . .
C46B C -0.0482(4) 0.3092(3) 0.9011(2) 0.0428(14) Uani 1 1 d . . .
H46B H -0.0879 0.2904 0.8934 0.051 Uiso 1 1 calc R E .
C47B C -0.0084(4) 0.2776(3) 0.9349(2) 0.0489(16) Uani 1 1 d . E .
H47B H -0.0212 0.2372 0.9507 0.059 Uiso 1 1 calc R . .
C48B C 0.0491(4) 0.3034(3) 0.9459(2) 0.0457(16) Uani 1 1 d . . .
H48B H 0.0761 0.2811 0.9694 0.055 Uiso 1 1 calc R E .
C49B C 0.0683(3) 0.3626(3) 0.9228(2) 0.0382(13) Uani 1 1 d . E .
H49B H 0.1089 0.3807 0.9301 0.046 Uiso 1 1 calc R . .
C50B C 0.4031(3) 0.5696(3) 0.6580(2) 0.0402(14) Uani 1 1 d . E .
C51B C 0.5255(4) 0.6031(3) 0.5987(2) 0.0510(17) Uani 1 1 d . E .
C52B C 0.5505(5) 0.6601(4) 0.6083(4) 0.079(3) Uani 1 1 d . . .
H52D H 0.5143 0.6901 0.6005 0.119 Uiso 1 1 d R E .
H52E H 0.5975 0.6746 0.5880 0.119 Uiso 1 1 d R . .
H52F H 0.5557 0.6521 0.6424 0.119 Uiso 1 1 d R . .
C53B C 0.5824(4) 0.5597(4) 0.6123(3) 0.070(2) Uani 1 1 d . . .
H53D H 0.5903 0.5568 0.6452 0.105 Uiso 1 1 d R E .
H53E H 0.6280 0.5727 0.5899 0.105 Uiso 1 1 d R . .
H53F H 0.5662 0.5210 0.6108 0.105 Uiso 1 1 d R . .
C54B C 0.5131(5) 0.6124(5) 0.5483(3) 0.076(3) Uani 1 1 d . . .
H54D H 0.5002 0.5745 0.5438 0.114 Uiso 1 1 d R E .
H54E H 0.5576 0.6294 0.5261 0.114 Uiso 1 1 d R . .
H54F H 0.4733 0.6392 0.5417 0.114 Uiso 1 1 d R . .
Cu1C Cu 0.32808(4) 0.05045(4) 0.70488(2) 0.0417(2) Uani 1 1 d . . .
Cu2C Cu 0.54414(3) 0.13613(2) 0.83964(2) 0.02171(14) Uani 1 1 d . . .
O1C O 0.47296(18) 0.13318(15) 0.77437(13) 0.0275(8) Uani 1 1 d D . .
H1C H 0.5002(10) 0.1409(9) 0.7435(8) 0.033 Uiso 1 1 d D . .
N1C N 0.3130(2) 0.05760(18) 0.77210(15) 0.0250(9) Uani 1 1 d . H .
N2C N 0.3317(2) 0.0915(2) 0.83205(16) 0.0300(10) Uani 1 1 d . H .
N3C N 0.4338(3) 0.0418(3) 0.70530(17) 0.0449(13) Uani 1 1 d . A .
N4C N 0.5442(2) 0.05682(19) 0.71692(15) 0.0259(9) Uani 1 1 d . A .
N5C N 0.5239(2) 0.05518(17) 0.84636(15) 0.0236(9) Uani 1 1 d . H .
N6C N 0.4787(2) -0.02383(18) 0.83332(15) 0.0240(9) Uani 1 1 d . H .
N7C N 0.2263(3) 0.0817(3) 0.6333(2) 0.0564(15) Uani 1 1 d . . .
C1C C 0.4461(3) 0.0747(2) 0.77992(18) 0.0255(10) Uani 1 1 d D H .
C2C C 0.3628(3) 0.0720(2) 0.79482(18) 0.0263(11) Uani 1 1 d . . .
C3C C 0.2464(3) 0.0695(2) 0.79573(18) 0.0260(11) Uani 1 1 d . . .
C4C C 0.2572(3) 0.0902(2) 0.83267(19) 0.0282(11) Uani 1 1 d . H .
C5C C 0.3661(3) 0.1098(3) 0.8681(2) 0.0473(17) Uani 1 1 d . . .
H5C1 H 0.4041 0.1404 0.8516 0.071 Uiso 1 1 d R H .
H5C2 H 0.3292 0.1253 0.8885 0.071 Uiso 1 1 d R . .
H5C3 H 0.3877 0.0757 0.8883 0.071 Uiso 1 1 d R . .
C6C C 0.4723(3) 0.0583(2) 0.73363(18) 0.0286(11) Uani 1 1 d . . .
C7C C 0.4822(3) 0.0308(3) 0.6681(2) 0.0468(16) Uani 1 1 d . . .
C8C C 0.5502(3) 0.0410(2) 0.67435(19) 0.0317(12) Uani 1 1 d . A .
C9C C 0.6076(3) 0.0717(3) 0.7377(2) 0.0364(13) Uani 1 1 d . . .
H9C1 H 0.6195 0.0370 0.7625 0.055 Uiso 1 1 d R H .
H9C2 H 0.6496 0.0842 0.7120 0.055 Uiso 1 1 d R . .
H9C3 H 0.5952 0.1037 0.7522 0.055 Uiso 1 1 d R . .
C10C C 0.4815(3) 0.0358(2) 0.82089(18) 0.0250(10) Uani 1 1 d . . .
C11C C 0.5489(3) 0.0053(2) 0.87695(17) 0.0217(10) Uani 1 1 d . . .
C12C C 0.5213(3) -0.0441(2) 0.86880(18) 0.0255(10) Uani 1 1 d . H .
C13C C 0.4381(3) -0.0610(2) 0.8125(2) 0.0312(12) Uani 1 1 d . . .
H13G H 0.4639 -0.0599 0.7805 0.047 Uiso 1 1 d R H .
H13H H 0.4342 -0.1016 0.8335 0.047 Uiso 1 1 d R . .
H13I H 0.3893 -0.0461 0.8097 0.047 Uiso 1 1 d R . .
C14C C 0.1767(3) 0.0578(2) 0.7797(2) 0.0300(11) Uani 1 1 d . H .
C15C C 0.1681(3) 0.0089(2) 0.76381(19) 0.0320(12) Uani 1 1 d . . .
H15C H 0.2058 -0.0183 0.7644 0.038 Uiso 1 1 calc R H .
C16C C 0.1050(3) -0.0007(3) 0.7470(2) 0.0407(14) Uani 1 1 d . H .
H16C H 0.1008 -0.0334 0.7348 0.049 Uiso 1 1 calc R . .
C17C C 0.0484(3) 0.0364(3) 0.7477(2) 0.0494(16) Uani 1 1 d . . .
H17C H 0.0043 0.0285 0.7375 0.059 Uiso 1 1 calc R H .
C18C C 0.0563(4) 0.0858(3) 0.7636(3) 0.0548(18) Uani 1 1 d . H .
H18C H 0.0178 0.1123 0.7637 0.066 Uiso 1 1 calc R . .
C19C C 0.1207(3) 0.0966(3) 0.7796(2) 0.0429(15) Uani 1 1 d . . .
H19C H 0.1261 0.1303 0.7903 0.051 Uiso 1 1 calc R H .
C20C C 0.2071(3) 0.1119(3) 0.8678(2) 0.0330(12) Uani 1 1 d . . .
C21C C 0.1682(5) 0.0734(3) 0.9081(3) 0.085(3) Uani 1 1 d . H .
H21C H 0.1715 0.0322 0.9129 0.102 Uiso 1 1 calc R . .
C22C C 0.1240(7) 0.0943(4) 0.9419(4) 0.120(5) Uani 1 1 d . . .
H22C H 0.0981 0.0675 0.9702 0.144 Uiso 1 1 calc R H .
C23C C 0.1178(4) 0.1547(4) 0.9341(3) 0.069(2) Uani 1 1 d . H .
H23C H 0.0866 0.1693 0.9567 0.083 Uiso 1 1 calc R . .
C24C C 0.1559(4) 0.1926(3) 0.8946(3) 0.0487(16) Uani 1 1 d . . .
H24C H 0.1517 0.2338 0.8894 0.058 Uiso 1 1 calc R H .
C25C C 0.2009(4) 0.1718(3) 0.8617(2) 0.0439(15) Uani 1 1 d . H .
H25C H 0.2282 0.1990 0.8343 0.053 Uiso 1 1 calc R . .
C26C C 0.4583(5) -0.0029(5) 0.6356(3) 0.078(3) Uani 0.603(8) 1 d PDU A 1
C27C C 0.4282(5) -0.0599(5) 0.6529(3) 0.080(3) Uani 0.603(8) 1 d PDU A 1
H27C H 0.4209 -0.0793 0.6865 0.096 Uiso 0.603(8) 1 calc PR A 1
C28C C 0.4088(5) -0.0886(5) 0.6211(3) 0.088(3) Uani 0.603(8) 1 d PDU A 1
H28C H 0.3880 -0.1276 0.6330 0.105 Uiso 0.603(8) 1 calc PR A 1
C29C C 0.4197(5) -0.0602(6) 0.5720(3) 0.090(3) Uani 0.603(8) 1 d PDU A 1
H29C H 0.4068 -0.0800 0.5501 0.107 Uiso 0.603(8) 1 calc PR A 1
C30C C 0.4493(6) -0.0032(6) 0.5547(3) 0.091(3) Uani 0.603(8) 1 d PDU A 1
H30C H 0.4562 0.0164 0.5211 0.109 Uiso 0.603(8) 1 calc PR A 1
C31C C 0.4690(5) 0.0253(5) 0.5865(3) 0.087(3) Uani 0.603(8) 1 d PDU A 1
H31C H 0.4899 0.0642 0.5746 0.105 Uiso 0.603(8) 1 calc PR A 1
C26' C 0.4553(8) 0.0237(8) 0.6250(4) 0.083(3) Uani 0.397(8) 1 d PDU A 2
C27' C 0.4425(8) -0.0345(7) 0.6268(5) 0.084(3) Uani 0.397(8) 1 d PDU A 2
H27' H 0.4489 -0.0652 0.6547 0.100 Uiso 0.397(8) 1 calc PR A 2
C28' C 0.4204(8) -0.0479(7) 0.5878(5) 0.089(3) Uani 0.397(8) 1 d PDU A 2
H28' H 0.4117 -0.0879 0.5891 0.107 Uiso 0.397(8) 1 calc PR A 2
C29' C 0.4111(8) -0.0032(8) 0.5471(5) 0.089(3) Uani 0.397(8) 1 d PDU A 2
H29' H 0.3960 -0.0124 0.5204 0.107 Uiso 0.397(8) 1 calc PR A 2
C30' C 0.4239(8) 0.0550(8) 0.5453(4) 0.094(3) Uani 0.397(8) 1 d PDU A 2
H30' H 0.4176 0.0857 0.5174 0.113 Uiso 0.397(8) 1 calc PR A 2
C31' C 0.4459(9) 0.0685(7) 0.5843(5) 0.093(3) Uani 0.397(8) 1 d PDU A 2
H31' H 0.4546 0.1084 0.5831 0.111 Uiso 0.397(8) 1 calc PR A 2
C32C C 0.6209(3) 0.0393(2) 0.6437(2) 0.0335(12) Uani 1 1 d . . .
C33C C 0.6314(4) 0.0747(3) 0.5962(2) 0.0486(16) Uani 1 1 d . A .
H33C H 0.5936 0.0989 0.5843 0.058 Uiso 1 1 calc R . .
C34C C 0.6973(4) 0.0752(4) 0.5655(3) 0.066(2) Uani 1 1 d . . .
H34C H 0.7044 0.0999 0.5332 0.079 Uiso 1 1 calc R A .
C35C C 0.7511(4) 0.0399(4) 0.5823(3) 0.063(2) Uani 1 1 d . A .
H35C H 0.7958 0.0402 0.5617 0.076 Uiso 1 1 calc R . .
C36C C 0.7409(3) 0.0035(3) 0.6295(3) 0.0482(16) Uani 1 1 d . . .
H36C H 0.7786 -0.0212 0.6408 0.058 Uiso 1 1 calc R A .
C37C C 0.6763(3) 0.0031(3) 0.6599(2) 0.0400(14) Uani 1 1 d . A .
H37C H 0.6696 -0.0220 0.6921 0.048 Uiso 1 1 calc R . .
C38C C 0.5962(3) 0.0091(2) 0.91218(18) 0.0248(10) Uani 1 1 d . H .
C39C C 0.5706(3) 0.0331(2) 0.94955(19) 0.0336(12) Uani 1 1 d . . .
H39C H 0.5224 0.0467 0.9524 0.040 Uiso 1 1 calc R H .
C40C C 0.6144(4) 0.0374(3) 0.9825(2) 0.0414(14) Uani 1 1 d . H .
H40C H 0.5966 0.0544 1.0076 0.050 Uiso 1 1 calc R . .
C41C C 0.6844(3) 0.0171(3) 0.9792(2) 0.0404(14) Uani 1 1 d . . .
H41C H 0.7144 0.0199 1.0020 0.048 Uiso 1 1 calc R H .
C42C C 0.7101(3) -0.0072(2) 0.9429(2) 0.0333(12) Uani 1 1 d . H .
H42C H 0.7581 -0.0211 0.9406 0.040 Uiso 1 1 calc R . .
C43C C 0.6666(3) -0.0115(2) 0.90945(19) 0.0287(11) Uani 1 1 d . . .
H43C H 0.6848 -0.0286 0.8845 0.034 Uiso 1 1 calc R H .
C44C C 0.5289(3) -0.1068(2) 0.89263(18) 0.0273(11) Uani 1 1 d . . .
C45C C 0.5934(3) -0.1337(2) 0.8821(2) 0.0342(12) Uani 1 1 d . H .
H45C H 0.6326 -0.1114 0.8597 0.041 Uiso 1 1 calc R . .
C46C C 0.6005(4) -0.1935(3) 0.9043(2) 0.0431(14) Uani 1 1 d . . .
H46C H 0.6443 -0.2120 0.8969 0.052 Uiso 1 1 calc R H .
C47C C 0.5431(4) -0.2255(2) 0.9372(2) 0.0439(15) Uani 1 1 d . H .
H47C H 0.5479 -0.2662 0.9524 0.053 Uiso 1 1 calc R . .
C48C C 0.4788(4) -0.1992(3) 0.9482(2) 0.0423(14) Uani 1 1 d . . .
H48C H 0.4398 -0.2217 0.9707 0.051 Uiso 1 1 calc R H .
C49C C 0.4718(3) -0.1400(2) 0.9262(2) 0.0334(12) Uani 1 1 d . H .
H49C H 0.4278 -0.1218 0.9339 0.040 Uiso 1 1 calc R . .
C50C C 0.2664(4) 0.0666(4) 0.6598(2) 0.0549(18) Uani 1 1 d . H .
C51C C 0.1764(5) 0.1063(3) 0.5991(3) 0.066(2) Uani 1 1 d . H .
C52C C 0.1370(7) 0.1559(4) 0.6159(4) 0.096(3) Uani 1 1 d . . .
H52G H 0.1730 0.1857 0.6165 0.144 Uiso 1 1 d R H .
H52H H 0.1037 0.1741 0.5936 0.144 Uiso 1 1 d R . .
H52I H 0.1094 0.1395 0.6484 0.144 Uiso 1 1 d R . .
C53C C 0.1224(5) 0.0579(4) 0.6019(3) 0.071(2) Uani 1 1 d . . .
H53G H 0.0964 0.0432 0.6350 0.107 Uiso 1 1 d R H .
H53H H 0.0875 0.0733 0.5800 0.107 Uiso 1 1 d R . .
H53I H 0.1480 0.0257 0.5926 0.107 Uiso 1 1 d R . .
C54C C 0.2215(7) 0.1295(6) 0.5499(3) 0.114(4) Uani 1 1 d . . .
H54G H 0.2533 0.0988 0.5432 0.171 Uiso 1 1 d R H .
H54H H 0.1895 0.1409 0.5255 0.171 Uiso 1 1 d R . .
H54I H 0.2514 0.1640 0.5490 0.171 Uiso 1 1 d R . .
Cu1D Cu 0.82591(3) 0.32118(3) 0.70704(2) 0.03147(16) Uani 1 1 d . . .
O1D O 0.64769(18) 0.18834(15) 0.77000(12) 0.0253(7) Uani 1 1 d D . .
H1D H 0.6616(16) 0.1888(13) 0.7398(8) 0.030 Uiso 1 1 d D . .
N1D N 0.8054(2) 0.26847(17) 0.77549(14) 0.0224(8) Uani 1 1 d . . .
N2D N 0.7611(2) 0.18364(18) 0.82650(15) 0.0258(9) Uani 1 1 d . B .
N3D N 0.7225(2) 0.3232(2) 0.70099(15) 0.0291(10) Uani 1 1 d . . .
N4D N 0.6034(2) 0.30805(18) 0.71664(14) 0.0246(9) Uani 1 1 d . C .
N5D N 0.5634(2) 0.21234(16) 0.84534(14) 0.0205(8) Uani 1 1 d . . .
N6D N 0.6095(2) 0.30312(17) 0.82898(14) 0.0233(9) Uani 1 1 d . . .
N7D N 0.9660(3) 0.3450(2) 0.63832(17) 0.0461(13) Uani 1 1 d D D .
C1D C 0.6707(3) 0.2419(2) 0.77731(17) 0.0220(10) Uani 1 1 d D . .
C2D C 0.7466(3) 0.2330(2) 0.79265(17) 0.0234(10) Uani 1 1 d . . .
C3D C 0.8616(3) 0.2402(2) 0.79907(19) 0.0277(11) Uani 1 1 d . B .
C4D C 0.8344(3) 0.1874(2) 0.83054(19) 0.0272(11) Uani 1 1 d D . .
C5D C 0.7121(3) 0.1338(2) 0.8561(2) 0.0350(13) Uani 1 1 d . . .
H5D1 H 0.6992 0.1101 0.8358 0.053 Uiso 1 1 d R B .
H5D2 H 0.7367 0.1093 0.8817 0.053 Uiso 1 1 d R . .
H5D3 H 0.6679 0.1487 0.8707 0.053 Uiso 1 1 d R . .
C6D C 0.6674(3) 0.2919(2) 0.73159(17) 0.0234(10) Uani 1 1 d . . .
C7D C 0.6923(3) 0.3609(3) 0.66423(19) 0.0346(13) Uani 1 1 d . C .
C8D C 0.6191(3) 0.3521(2) 0.67277(19) 0.0308(12) Uani 1 1 d . . .
C9D C 0.5303(3) 0.2795(2) 0.73699(19) 0.0318(12) Uani 1 1 d . . .
H9D1 H 0.5080 0.2953 0.7631 0.048 Uiso 1 1 d R C .
H9D2 H 0.4997 0.2875 0.7116 0.048 Uiso 1 1 d R . .
H9D3 H 0.5347 0.2369 0.7497 0.048 Uiso 1 1 d R . .
C10D C 0.6157(3) 0.2519(2) 0.81864(17) 0.0228(10) Uani 1 1 d . . .
C11D C 0.5223(3) 0.2418(2) 0.87473(17) 0.0228(10) Uani 1 1 d . . .
C12D C 0.5494(3) 0.2973(2) 0.86541(17) 0.0238(10) Uani 1 1 d . . .
C13D C 0.6602(3) 0.3554(2) 0.80940(19) 0.0302(11) Uani 1 1 d . . .
H13J H 0.6429 0.3828 0.7817 0.045 Uiso 1 1 d R . .
H13K H 0.6624 0.3749 0.8345 0.045 Uiso 1 1 d R . .
H13L H 0.7088 0.3430 0.7991 0.045 Uiso 1 1 d R . .
C14D C 0.9348(3) 0.2679(2) 0.7885(2) 0.0293(11) Uani 1 1 d . . .
C15D C 0.9456(3) 0.3288(2) 0.77440(19) 0.0298(11) Uani 1 1 d . B .
H15D H 0.9045 0.3528 0.7716 0.036 Uiso 1 1 calc R . .
C16D C 1.0141(3) 0.3553(3) 0.7644(2) 0.0342(12) Uani 1 1 d . . .
H16D H 1.0200 0.3970 0.7547 0.041 Uiso 1 1 calc R B .
C17D C 1.0745(3) 0.3208(3) 0.7684(2) 0.0405(14) Uani 1 1 d . B .
H17D H 1.1220 0.3388 0.7607 0.049 Uiso 1 1 calc R . .
C18D C 1.0651(3) 0.2602(3) 0.7835(3) 0.0541(18) Uani 1 1 d . . .
H18D H 1.1063 0.2365 0.7871 0.065 Uiso 1 1 calc R B .
C19D C 0.9967(3) 0.2340(3) 0.7933(3) 0.0488(17) Uani 1 1 d . B .
H19D H 0.9911 0.1922 0.8036 0.059 Uiso 1 1 calc R . .
C20D C 0.8644(4) 0.1378(2) 0.8651(2) 0.0377(15) Uani 0.719(8) 1 d PDU B 1
C21D C 0.8647(4) 0.1369(2) 0.9126(2) 0.0453(17) Uani 0.719(8) 1 d PDU B 1
H21D H 0.8495 0.1700 0.9232 0.054 Uiso 0.719(8) 1 calc PR B 1
C22D C 0.8874(4) 0.0874(3) 0.9446(2) 0.0554(19) Uani 0.719(8) 1 d PDU B 1
H22D H 0.8876 0.0866 0.9772 0.066 Uiso 0.719(8) 1 calc PR B 1
C23D C 0.9097(4) 0.0392(3) 0.9291(2) 0.0536(18) Uani 0.719(8) 1 d PDU B 1
H23D H 0.9252 0.0054 0.9511 0.064 Uiso 0.719(8) 1 calc PR B 1
C24D C 0.9093(4) 0.0401(3) 0.8817(3) 0.0480(16) Uani 0.719(8) 1 d PDU B 1
H24D H 0.9249 0.0071 0.8710 0.058 Uiso 0.719(8) 1 calc PR B 1
C25D C 0.8862(4) 0.0893(3) 0.8498(2) 0.0401(15) Uani 0.719(8) 1 d PDU B 1
H25D H 0.8853 0.0899 0.8173 0.048 Uiso 0.719(8) 1 calc PR B 1
C20" C 0.8739(7) 0.1375(5) 0.8581(5) 0.038(2) Uani 0.281(8) 1 d PDU B 2
C21" C 0.9099(8) 0.1456(5) 0.8940(5) 0.043(2) Uani 0.281(8) 1 d PDU B 2
H21" H 0.9097 0.1828 0.9003 0.052 Uiso 0.281(8) 1 calc PR B 2
C22" C 0.9460(9) 0.0997(6) 0.9208(5) 0.052(2) Uani 0.281(8) 1 d PDU B 2
H22" H 0.9706 0.1055 0.9453 0.062 Uiso 0.281(8) 1 calc PR B 2
C23" C 0.9463(9) 0.0455(5) 0.9117(6) 0.049(2) Uani 0.281(8) 1 d PDU B 2
H23" H 0.9710 0.0140 0.9300 0.059 Uiso 0.281(8) 1 calc PR B 2
C24" C 0.9104(10) 0.0372(5) 0.8758(7) 0.046(2) Uani 0.281(8) 1 d PDU B 2
H24" H 0.9106 0.0000 0.8695 0.056 Uiso 0.281(8) 1 calc PR B 2
C25" C 0.8744(8) 0.0831(6) 0.8491(6) 0.039(2) Uani 0.281(8) 1 d PDU B 2
H25" H 0.8499 0.0773 0.8244 0.047 Uiso 0.281(8) 1 calc PR B 2
C26D C 0.7389(3) 0.4004(4) 0.6210(2) 0.059(2) Uani 1 1 d . . .
C27D C 0.7852(4) 0.3759(5) 0.5906(2) 0.074(3) Uani 1 1 d . C .
H27D H 0.7887 0.3343 0.5987 0.089 Uiso 1 1 calc R . .
C28D C 0.8260(5) 0.4109(7) 0.5490(3) 0.111(5) Uani 1 1 d . . .
H28D H 0.8581 0.3935 0.5288 0.134 Uiso 1 1 calc R C .
C29D C 0.8205(7) 0.4680(9) 0.5373(4) 0.136(7) Uani 1 1 d . C .
H29D H 0.8490 0.4916 0.5085 0.163 Uiso 1 1 calc R . .
C30D C 0.7749(6) 0.4955(5) 0.5652(5) 0.107(5) Uani 1 1 d . . .
H30D H 0.7716 0.5371 0.5557 0.128 Uiso 1 1 calc R C .
C31D C 0.7321(4) 0.4595(4) 0.6094(4) 0.085(3) Uani 1 1 d . C .
H31D H 0.7001 0.4768 0.6297 0.102 Uiso 1 1 calc R . .
C32D C 0.5651(7) 0.3810(5) 0.6425(4) 0.0375(18) Uani 0.605(17) 1 d PDU C 1
C33D C 0.5797(5) 0.3894(5) 0.5930(4) 0.044(2) Uani 0.605(17) 1 d PDU C 1
H33D H 0.6240 0.3766 0.5791 0.053 Uiso 0.605(17) 1 calc PR C 1
C34D C 0.5301(5) 0.4164(6) 0.5638(3) 0.049(2) Uani 0.605(17) 1 d PDU C 1
H34D H 0.5404 0.4221 0.5300 0.059 Uiso 0.605(17) 1 calc PR C 1
C35D C 0.4655(5) 0.4351(6) 0.5841(3) 0.051(2) Uani 0.605(17) 1 d PDU C 1
H35D H 0.4314 0.4535 0.5641 0.061 Uiso 0.605(17) 1 calc PR C 1
C36D C 0.4507(6) 0.4268(5) 0.6334(3) 0.046(2) Uani 0.605(17) 1 d PDU C 1
H36D H 0.4065 0.4396 0.6473 0.055 Uiso 0.605(17) 1 calc PR C 1
C37D C 0.5005(8) 0.3998(5) 0.6625(3) 0.0382(19) Uani 0.605(17) 1 d PDU C 1
H37D H 0.4902 0.3942 0.6964 0.046 Uiso 0.605(17) 1 calc PR C 1
C32" C 0.5612(11) 0.3740(8) 0.6418(6) 0.040(2) Uani 0.395(17) 1 d PDU C 2
C33" C 0.5760(8) 0.3686(8) 0.5954(6) 0.045(2) Uani 0.395(17) 1 d PDU C 2
H33" H 0.6205 0.3529 0.5849 0.054 Uiso 0.395(17) 1 calc PR C 2
C34" C 0.5259(8) 0.3861(9) 0.5641(5) 0.047(3) Uani 0.395(17) 1 d PDU C 2
H34" H 0.5361 0.3825 0.5323 0.057 Uiso 0.395(17) 1 calc PR C 2
C35" C 0.4609(7) 0.4090(8) 0.5792(5) 0.048(3) Uani 0.395(17) 1 d PDU C 2
H35" H 0.4265 0.4210 0.5578 0.058 Uiso 0.395(17) 1 calc PR C 2
C36" C 0.4461(10) 0.4145(7) 0.6256(5) 0.045(3) Uani 0.395(17) 1 d PDU C 2
H36" H 0.4016 0.4302 0.6360 0.054 Uiso 0.395(17) 1 calc PR C 2
C37" C 0.4963(12) 0.3970(8) 0.6568(5) 0.040(2) Uani 0.395(17) 1 d PDU C 2
H37" H 0.4861 0.4008 0.6886 0.048 Uiso 0.395(17) 1 calc PR C 2
C38D C 0.4585(3) 0.2117(2) 0.91061(17) 0.0232(10) Uani 1 1 d . . .
C39D C 0.4681(3) 0.1603(2) 0.94646(18) 0.0289(11) Uani 1 1 d . . .
H39D H 0.5150 0.1446 0.9479 0.035 Uiso 1 1 calc R . .
C40D C 0.4088(3) 0.1322(2) 0.98001(19) 0.0359(13) Uani 1 1 d . . .
H40D H 0.4151 0.0969 1.0041 0.043 Uiso 1 1 calc R . .
C41D C 0.3406(3) 0.1554(2) 0.9786(2) 0.0373(13) Uani 1 1 d . . .
H41D H 0.3003 0.1360 1.0018 0.045 Uiso 1 1 calc R . .
C42D C 0.3310(3) 0.2069(3) 0.9434(2) 0.0403(14) Uani 1 1 d . . .
H42D H 0.2841 0.2228 0.9423 0.048 Uiso 1 1 calc R . .
C43D C 0.3899(3) 0.2350(2) 0.9099(2) 0.0325(12) Uani 1 1 d . . .
H43D H 0.3834 0.2706 0.8861 0.039 Uiso 1 1 calc R . .
C44D C 0.5255(3) 0.3441(2) 0.88753(18) 0.0257(10) Uani 1 1 d . . .
C45D C 0.5067(4) 0.3305(3) 0.9375(2) 0.0411(14) Uani 1 1 d . . .
H45D H 0.5098 0.2912 0.9569 0.049 Uiso 1 1 calc R . .
C46D C 0.4838(4) 0.3734(3) 0.9588(2) 0.0493(17) Uani 1 1 d . . .
H46D H 0.4715 0.3636 0.9929 0.059 Uiso 1 1 calc R . .
C47D C 0.4784(4) 0.4314(3) 0.9306(2) 0.0419(14) Uani 1 1 d . . .
H47D H 0.4642 0.4614 0.9455 0.050 Uiso 1 1 calc R . .
C48D C 0.4936(4) 0.4443(3) 0.8819(2) 0.0451(15) Uani 1 1 d . . .
H48D H 0.4884 0.4832 0.8624 0.054 Uiso 1 1 calc R . .
C49D C 0.5168(3) 0.4008(3) 0.8603(2) 0.0400(14) Uani 1 1 d . . .
H49D H 0.5269 0.4104 0.8261 0.048 Uiso 1 1 calc R . .
C50D C 0.9122(3) 0.3393(3) 0.6653(2) 0.0429(15) Uani 1 1 d . . .
C51D C 1.0331(3) 0.3464(2) 0.60479(18) 0.0551(16) Uani 1 1 d DU . .
C52D C 1.0926(4) 0.3265(4) 0.6340(3) 0.076(3) Uani 0.724(8) 1 d PDU D 1
H52J H 1.0764 0.2898 0.6593 0.114 Uiso 0.724(8) 1 d PR D 1
H52K H 1.1361 0.3197 0.6131 0.114 Uiso 0.724(8) 1 d PR D 1
H52L H 1.1039 0.3568 0.6489 0.114 Uiso 0.724(8) 1 d PR D 1
C53D C 1.0470(4) 0.4088(3) 0.5733(3) 0.059(2) Uani 0.724(8) 1 d PDU D 1
H53J H 1.0571 0.4342 0.5930 0.089 Uiso 0.724(8) 1 d PR D 1
H53K H 1.0891 0.4108 0.5481 0.089 Uiso 0.724(8) 1 d PR D 1
H53L H 1.0041 0.4222 0.5582 0.089 Uiso 0.724(8) 1 d PR D 1
C54D C 1.0202(5) 0.3055(4) 0.5756(3) 0.064(2) Uani 0.724(8) 1 d PDU D 1
H54J H 0.9794 0.3189 0.5583 0.095 Uiso 0.724(8) 1 d PR D 1
H54K H 1.0640 0.3053 0.5524 0.095 Uiso 0.724(8) 1 d PR D 1
H54L H 1.0087 0.2656 0.5973 0.095 Uiso 0.724(8) 1 d PR D 1
C52" C 1.0591(7) 0.2846(4) 0.6156(6) 0.067(4) Uani 0.276(8) 1 d PDU D 2
H52M H 1.0703 0.2721 0.6486 0.100 Uiso 0.276(8) 1 d PR D 2
H52N H 1.1031 0.2833 0.5928 0.100 Uiso 0.276(8) 1 d PR D 2
H52O H 1.0210 0.2581 0.6126 0.100 Uiso 0.276(8) 1 d PR D 2
C53" C 1.0866(5) 0.3876(8) 0.6141(6) 0.066(4) Uani 0.276(8) 1 d PDU D 2
H53M H 1.0969 0.3721 0.6471 0.100 Uiso 0.276(8) 1 d PR D 2
H53N H 1.0659 0.4265 0.6100 0.100 Uiso 0.276(8) 1 d PR D 2
H53O H 1.1318 0.3910 0.5912 0.100 Uiso 0.276(8) 1 d PR D 2
C54" C 1.0153(6) 0.3678(8) 0.5547(2) 0.063(4) Uani 0.276(8) 1 d PDU D 2
H54M H 0.9805 0.3398 0.5500 0.094 Uiso 0.276(8) 1 d PR D 2
H54N H 1.0599 0.3711 0.5313 0.094 Uiso 0.276(8) 1 d PR D 2
H54O H 0.9939 0.4065 0.5501 0.094 Uiso 0.276(8) 1 d PR D 2
P1A P -0.21050(8) 0.97438(7) 0.77792(5) 0.0370(3) Uani 1 1 d D . .
F1A F -0.18725(19) 0.92228(15) 0.75465(14) 0.0543(10) Uani 1 1 d D . .
F2A F -0.12761(15) 0.98945(18) 0.77792(14) 0.0567(10) Uani 1 1 d D . .
F3A F -0.2156(2) 0.92949(16) 0.83077(12) 0.0608(11) Uani 1 1 d D . .
F4A F -0.23495(19) 1.02674(14) 0.80101(13) 0.0494(9) Uani 1 1 d D . .
F5A F -0.29388(16) 0.95899(16) 0.77800(15) 0.0568(10) Uani 1 1 d D . .
F6A F -0.2065(2) 1.01941(16) 0.72541(11) 0.0577(10) Uani 1 1 d D . .
P1B P 0.3194(4) 0.3350(4) 0.7830(3) 0.0513(14) Uani 0.425(4) 1 d PDU E 1
F1B F 0.2964(7) 0.4016(4) 0.7666(4) 0.065(2) Uani 0.425(4) 1 d PDU E 1
F2B F 0.2496(5) 0.3120(6) 0.7674(4) 0.064(3) Uani 0.425(4) 1 d PDU E 1
F3B F 0.3640(6) 0.3405(7) 0.7307(3) 0.055(3) Uani 0.425(4) 1 d PDU E 1
F4B F 0.3448(7) 0.2678(4) 0.7995(5) 0.054(2) Uani 0.425(4) 1 d PDU E 1
F5B F 0.3886(7) 0.3554(5) 0.8007(5) 0.059(2) Uani 0.425(4) 1 d PDU E 1
F6B F 0.2745(7) 0.3262(6) 0.8357(3) 0.063(3) Uani 0.425(4) 1 d PDU E 1
P1B' P 0.3265(3) 0.3468(3) 0.7780(2) 0.0423(13) Uani 0.395(9) 1 d PDU F 2
F1B' F 0.3135(6) 0.4140(4) 0.7516(4) 0.067(3) Uani 0.395(9) 1 d PDU F 2
F2B' F 0.2435(4) 0.3290(5) 0.7810(4) 0.064(3) Uani 0.395(9) 1 d PDU F 2
F3B' F 0.3454(6) 0.3332(6) 0.7271(3) 0.051(2) Uani 0.395(9) 1 d PDU F 2
F4B' F 0.3417(7) 0.2791(4) 0.8037(5) 0.060(3) Uani 0.395(9) 1 d PDU F 2
F5B' F 0.4095(4) 0.3642(5) 0.7761(4) 0.054(2) Uani 0.395(9) 1 d PDU F 2
F6B' F 0.3079(6) 0.3586(6) 0.8293(3) 0.065(2) Uani 0.395(9) 1 d PDU F 2
P1B" P 0.3116(7) 0.3350(7) 0.7829(5) 0.0543(19) Uani 0.179(9) 1 d PDU G 3
F1B" F 0.2730(12) 0.3951(8) 0.7621(8) 0.064(3) Uani 0.179(9) 1 d PDU G 3
F2B" F 0.2657(11) 0.3018(10) 0.7561(8) 0.060(3) Uani 0.179(9) 1 d PDU G 3
F3B" F 0.3746(10) 0.3517(12) 0.7372(7) 0.061(3) Uani 0.179(9) 1 d PDU G 3
F4B" F 0.3515(12) 0.2747(8) 0.8035(10) 0.056(4) Uani 0.179(9) 1 d PDU G 3
F5B" F 0.3566(13) 0.3664(9) 0.8113(8) 0.060(3) Uani 0.179(9) 1 d PDU G 3
F6B" F 0.2492(11) 0.3171(10) 0.8290(7) 0.058(4) Uani 0.179(9) 1 d PDU G 3
P1C P 0.28014(14) -0.15793(12) 0.78527(9) 0.0417(6) Uani 0.812(6) 1 d PDU H 1
F1C F 0.3157(3) -0.09288(18) 0.77143(19) 0.0564(13) Uani 0.812(6) 1 d PDU H 1
F2C F 0.2431(3) -0.1413(2) 0.73826(15) 0.0596(14) Uani 0.812(6) 1 d PDU H 1
F3C F 0.3497(2) -0.1792(2) 0.75652(18) 0.0599(14) Uani 0.812(6) 1 d PDU H 1
F4C F 0.2441(3) -0.22351(17) 0.8002(2) 0.0529(14) Uani 0.812(6) 1 d PDU H 1
F5C F 0.3157(3) -0.1752(2) 0.83310(15) 0.0701(16) Uani 0.812(6) 1 d PDU H 1
F6C F 0.2098(2) -0.1378(2) 0.81433(18) 0.0677(15) Uani 0.812(6) 1 d PDU H 1
P1C' P 0.2781(6) -0.1535(5) 0.7738(4) 0.054(2) Uani 0.188(6) 1 d PDU H 2
F1C' F 0.3087(10) -0.0870(6) 0.7504(7) 0.069(5) Uani 0.188(6) 1 d PDU H 2
F2C' F 0.2807(10) -0.1628(8) 0.7221(5) 0.056(4) Uani 0.188(6) 1 d PDU H 2
F3C' F 0.3589(8) -0.1758(10) 0.7755(7) 0.067(4) Uani 0.188(6) 1 d PDU H 2
F4C' F 0.2477(12) -0.2205(5) 0.7984(7) 0.056(4) Uani 0.188(6) 1 d PDU H 2
F5C' F 0.2735(11) -0.1447(9) 0.8260(5) 0.070(3) Uani 0.188(6) 1 d PDU H 2
F6C' F 0.1968(7) -0.1324(8) 0.7725(7) 0.060(4) Uani 0.188(6) 1 d PDU H 2
P1D P 0.81496(7) 0.47511(6) 0.77602(5) 0.0319(3) Uani 1 1 d D . .
F1D F 0.80139(19) 0.42509(14) 0.75092(13) 0.0495(9) Uani 1 1 d D . .
F2D F 0.89929(15) 0.46179(15) 0.77229(15) 0.0551(10) Uani 1 1 d D . .
F3D F 0.8307(2) 0.52329(14) 0.72467(11) 0.0550(10) Uani 1 1 d D . .
F4D F 0.82973(19) 0.52570(14) 0.80077(12) 0.0468(8) Uani 1 1 d D . .
F5D F 0.73108(16) 0.48792(17) 0.78093(14) 0.0558(10) Uani 1 1 d D . .
F6D F 0.8011(2) 0.42710(15) 0.82757(12) 0.0556(10) Uani 1 1 d D . .
P1E P 0.24748(19) 0.31605(15) 0.50094(12) 0.1312(14) Uani 1 1 d DU . .
F1E F 0.3040(4) 0.3592(3) 0.5121(3) 0.188(3) Uani 1 1 d DU . .
F2E F 0.2196(4) 0.2869(3) 0.55637(18) 0.172(3) Uani 1 1 d DU . .
F3E F 0.3088(4) 0.2689(3) 0.5013(3) 0.176(3) Uani 1 1 d DU . .
F4E F 0.1932(4) 0.2722(3) 0.4883(3) 0.189(3) Uani 1 1 d DU . .
F5E F 0.2733(5) 0.3466(4) 0.44509(18) 0.194(3) Uani 1 1 d DU . .
F6E F 0.1860(4) 0.3631(3) 0.4998(3) 0.211(4) Uani 1 1 d DU . .
P1F P 0.4037(3) 0.7871(2) 0.52541(16) 0.177(2) Uani 1 1 d DU . .
F1F F 0.4836(4) 0.7690(5) 0.5063(4) 0.262(4) Uani 1 1 d DU . .
F2F F 0.3800(5) 0.7204(3) 0.5532(3) 0.218(4) Uani 1 1 d DU . .
F3F F 0.3757(6) 0.7798(5) 0.4783(3) 0.229(4) Uani 1 1 d DU . .
F4F F 0.3243(4) 0.8073(4) 0.5426(4) 0.218(4) Uani 1 1 d DU . .
F5F F 0.4289(6) 0.8539(3) 0.4992(4) 0.244(4) Uani 1 1 d DU . .
F6F F 0.4310(6) 0.7936(5) 0.5728(3) 0.263(4) Uani 1 1 d DU . .
C1M C -0.0219(4) 0.7130(6) 0.6198(5) 0.122(4) Uani 1 1 d DU . .
H1M1 H -0.0254 0.7509 0.6271 0.183 Uiso 1 1 d R . .
H1M2 H 0.0171 0.7160 0.5925 0.183 Uiso 1 1 d R . .
H1M3 H -0.0110 0.6825 0.6481 0.183 Uiso 1 1 d R . .
C2M C -0.0930(5) 0.6972(7) 0.6072(4) 0.152(6) Uani 1 1 d DU . .
H2M1 H -0.1045 0.7288 0.5792 0.183 Uiso 1 1 calc R . .
H2M2 H -0.0880 0.6603 0.5976 0.183 Uiso 1 1 calc R . .
O3M O -0.1518(3) 0.6892(3) 0.6466(3) 0.106(2) Uani 1 1 d DU . .
C4M C -0.2229(5) 0.6733(8) 0.6399(4) 0.149(6) Uani 1 1 d DU . .
H4M1 H -0.2209 0.6360 0.6310 0.179 Uiso 1 1 calc R . .
H4M2 H -0.2385 0.7042 0.6131 0.179 Uiso 1 1 calc R . .
C5M C -0.2776(5) 0.6658(6) 0.6849(5) 0.139(5) Uani 1 1 d DU . .
H5M1 H -0.2764 0.6258 0.7062 0.208 Uiso 1 1 d R . .
H5M2 H -0.3264 0.6727 0.6762 0.208 Uiso 1 1 d R . .
H5M3 H -0.2656 0.6943 0.7015 0.208 Uiso 1 1 d R . .
C1N C 0.3722(3) 0.7137(4) 0.6895(3) 0.073(2) Uani 1 1 d DU . .
H1N1 H 0.3782 0.6710 0.6975 0.110 Uiso 1 1 d R . .
H1N2 H 0.4092 0.7319 0.7019 0.110 Uiso 1 1 d R . .
H1N3 H 0.3777 0.7303 0.6544 0.110 Uiso 1 1 d R . .
C2N C 0.2980(3) 0.7256(3) 0.7119(3) 0.0613(18) Uani 1 1 d DU . .
H2N1 H 0.2939 0.7105 0.7475 0.074 Uiso 1 1 calc R . .
H2N2 H 0.2926 0.7688 0.7036 0.074 Uiso 1 1 calc R . .
O3N O 0.2395(2) 0.6995(2) 0.69695(16) 0.0605(12) Uani 1 1 d DU . .
C4N C 0.2279(4) 0.7258(4) 0.6481(2) 0.071(2) Uani 1 1 d DU . .
H4N1 H 0.2682 0.7161 0.6257 0.085 Uiso 1 1 calc R . .
H4N2 H 0.2285 0.7692 0.6415 0.085 Uiso 1 1 calc R . .
C5N C 0.1568(4) 0.7050(3) 0.6389(3) 0.067(2) Uani 1 1 d DU . .
H5N1 H 0.1575 0.6625 0.6429 0.101 Uiso 1 1 d R . .
H5N2 H 0.1497 0.7258 0.6059 0.101 Uiso 1 1 d R . .
H5N3 H 0.1169 0.7131 0.6619 0.101 Uiso 1 1 d R . .
C1O C 0.6700(7) 0.2168(8) 0.6345(6) 0.101(4) Uani 0.674(12) 1 d PDU I 1
H1O1 H 0.6682 0.2546 0.6420 0.151 Uiso 0.674(12) 1 d PR I 1
H1O2 H 0.6296 0.1906 0.6548 0.151 Uiso 0.674(12) 1 d PR I 1
H1O3 H 0.6659 0.2232 0.6004 0.151 Uiso 0.674(12) 1 d PR I 1
C2O C 0.7407(8) 0.1890(8) 0.6444(4) 0.112(3) Uani 0.674(12) 1 d PDU I 1
H2O1 H 0.7414 0.1502 0.6380 0.135 Uiso 0.674(12) 1 calc PR I 1
H2O2 H 0.7812 0.2141 0.6221 0.135 Uiso 0.674(12) 1 calc PR I 1
O3O O 0.7524(5) 0.1811(5) 0.6932(4) 0.104(3) Uani 0.674(12) 1 d PDU I 1
C4O C 0.8124(5) 0.1468(5) 0.7086(5) 0.108(3) Uani 0.674(12) 1 d PDU I 1
H4O1 H 0.8112 0.1101 0.6989 0.130 Uiso 0.674(12) 1 calc PR I 1
H4O2 H 0.8063 0.1356 0.7443 0.130 Uiso 0.674(12) 1 calc PR I 1
C5O C 0.8855(5) 0.1776(7) 0.6886(7) 0.111(5) Uani 0.674(12) 1 d PDU I 1
H5O1 H 0.8898 0.2112 0.7014 0.167 Uiso 0.674(12) 1 d PR I 1
H5O2 H 0.8907 0.1917 0.6533 0.167 Uiso 0.674(12) 1 d PR I 1
H5O3 H 0.9238 0.1502 0.6979 0.167 Uiso 0.674(12) 1 d PR I 1
C1O' C 0.6392(15) 0.2124(18) 0.6380(12) 0.100(6) Uani 0.326(12) 1 d PDU I 2
H1O4 H 0.6011 0.2007 0.6664 0.150 Uiso 0.326(12) 1 d PR I 2
H1O5 H 0.6247 0.1987 0.6120 0.150 Uiso 0.326(12) 1 d PR I 2
H1O6 H 0.6461 0.2554 0.6272 0.150 Uiso 0.326(12) 1 d PR I 2
C2O' C 0.7092(12) 0.1854(12) 0.6508(7) 0.111(4) Uani 0.326(12) 1 d PDU I 2
H2O3 H 0.7077 0.1436 0.6509 0.133 Uiso 0.326(12) 1 calc PR I 2
H2O4 H 0.7500 0.2061 0.6258 0.133 Uiso 0.326(12) 1 calc PR I 2
O3O' O 0.7227(11) 0.1884(9) 0.6970(9) 0.111(3) Uani 0.326(12) 1 d PDU I 2
C4O' C 0.7656(8) 0.1447(8) 0.7238(7) 0.098(4) Uani 0.326(12) 1 d PDU I 2
H4O3 H 0.7538 0.1061 0.7195 0.118 Uiso 0.326(12) 1 calc PR I 2
H4O4 H 0.7527 0.1416 0.7585 0.118 Uiso 0.326(12) 1 calc PR I 2
C5O' C 0.8459(8) 0.1585(16) 0.7085(15) 0.120(6) Uani 0.326(12) 1 d PDU I 2
H5O4 H 0.8564 0.1830 0.6749 0.180 Uiso 0.326(12) 1 d PR I 2
H5O5 H 0.8714 0.1216 0.7119 0.180 Uiso 0.326(12) 1 d PR I 2
H5O6 H 0.8626 0.1797 0.7295 0.180 Uiso 0.326(12) 1 d PR I 2
C1P C 0.2270(6) 0.2280(9) 0.6951(6) 0.156(6) Uani 0.805(8) 1 d PDU J 1
H1P1 H 0.2077 0.1995 0.6811 0.234 Uiso 0.805(8) 1 d PR J 1
H1P2 H 0.1883 0.2538 0.7024 0.234 Uiso 0.805(8) 1 d PR J 1
H1P3 H 0.2448 0.2070 0.7249 0.234 Uiso 0.805(8) 1 d PR J 1
C2P C 0.2883(8) 0.2644(6) 0.6599(6) 0.153(4) Uani 0.805(8) 1 d PDU J 1
H2P1 H 0.2708 0.2824 0.6289 0.184 Uiso 0.805(8) 1 calc PR J 1
H2P2 H 0.3026 0.2967 0.6723 0.184 Uiso 0.805(8) 1 calc PR J 1
O3P O 0.3510(6) 0.2316(5) 0.6511(3) 0.136(3) Uani 0.805(8) 1 d PDU J 1
C4P C 0.3747(10) 0.1883(5) 0.6902(4) 0.149(4) Uani 0.805(8) 1 d PDU J 1
H4P1 H 0.4232 0.1759 0.6784 0.179 Uiso 0.805(8) 1 calc PR J 1
H4P2 H 0.3408 0.1534 0.6994 0.179 Uiso 0.805(8) 1 calc PR J 1
C5P C 0.3798(3) 0.2067(3) 0.7344(3) 0.045(2) Uani 0.805(8) 1 d PDU J 1
H5P1 H 0.3469 0.1813 0.7618 0.067 Uiso 0.805(8) 1 d PR J 1
H5P2 H 0.3660 0.2477 0.7291 0.067 Uiso 0.805(8) 1 d PR J 1
H5P3 H 0.4299 0.2032 0.7412 0.067 Uiso 0.805(8) 1 d PR J 1
C1P' C 0.244(3) 0.293(3) 0.664(2) 0.150(6) Uani 0.195(8) 1 d PDU J 2
H1P4 H 0.1941 0.2773 0.6780 0.225 Uiso 0.195(8) 1 d PR J 2
H1P5 H 0.2420 0.3340 0.6441 0.225 Uiso 0.195(8) 1 d PR J 2
H1P6 H 0.2720 0.2919 0.6898 0.225 Uiso 0.195(8) 1 d PR J 2
C2P' C 0.2791(16) 0.2568(16) 0.633(3) 0.145(4) Uani 0.195(8) 1 d PDU J 2
H2P3 H 0.2837 0.2163 0.6538 0.174 Uiso 0.195(8) 1 calc PR J 2
H2P4 H 0.2471 0.2543 0.6095 0.174 Uiso 0.195(8) 1 calc PR J 2
O3P' O 0.3495(19) 0.2799(13) 0.6074(14) 0.143(5) Uani 0.195(8) 1 d PDU J 2
C4P' C 0.4119(19) 0.2478(17) 0.621(2) 0.138(5) Uani 0.195(8) 1 d PDU J 2
H4P3 H 0.4184 0.2502 0.6536 0.166 Uiso 0.195(8) 1 calc PR J 2
H4P4 H 0.4556 0.2668 0.5982 0.166 Uiso 0.195(8) 1 calc PR J 2
C5P' C 0.406(3) 0.1843(18) 0.6225(19) 0.138(9) Uani 0.195(8) 1 d PDU J 2
H5P4 H 0.3890 0.1812 0.5933 0.207 Uiso 0.195(8) 1 d PR J 2
H5P5 H 0.3721 0.1627 0.6510 0.207 Uiso 0.195(8) 1 d PR J 2
H5P6 H 0.4544 0.1674 0.6240 0.207 Uiso 0.195(8) 1 d PR J 2
O1W O -0.1298(3) 0.6432(2) 0.7336(2) 0.0590(13) Uani 1 1 d D . .
H1W1 H -0.124(3) 0.667(3) 0.7010(11) 0.071 Uiso 1 1 d D . .
H1W2 H -0.167(3) 0.615(3) 0.744(2) 0.071 Uiso 1 1 d D . .

loop_
_atom_site_aniso_label
_atom_site_aniso_U_11
_atom_site_aniso_U_22
_atom_site_aniso_U_33
_atom_site_aniso_U_23
_atom_site_aniso_U_13
_atom_site_aniso_U_12
Cu1A 0.0191(3) 0.0380(4) 0.0257(3) -0.0059(3) -0.0044(2) 0.0008(3)
Cu2A 0.0199(3) 0.0205(3) 0.0230(3) -0.0066(2) -0.0014(2) 0.0012(2)
O1A 0.0252(18) 0.0242(18) 0.0312(19) -0.0105(15) -0.0017(15) 0.0014(14)
N1A 0.020(2) 0.024(2) 0.022(2) -0.0057(16) 0.0003(16) 0.0006(16)
N2A 0.024(2) 0.023(2) 0.032(2) -0.0055(18) 0.0002(18) 0.0011(17)
N3A 0.018(2) 0.036(2) 0.023(2) -0.0037(18) -0.0015(17) -0.0001(17)
N4A 0.020(2) 0.026(2) 0.023(2) -0.0064(17) -0.0023(16) -0.0005(16)
N5A 0.0156(19) 0.025(2) 0.023(2) -0.0047(17) 0.0054(16) -0.0004(16)
N6A 0.029(2) 0.021(2) 0.024(2) -0.0051(16) -0.0034(17) 0.0036(17)
N7A 0.034(3) 0.055(3) 0.040(3) -0.016(2) -0.010(2) 0.004(2)
C1A 0.021(2) 0.025(3) 0.024(2) -0.007(2) 0.000(2) 0.0032(19)
C2A 0.021(2) 0.020(2) 0.025(2) -0.0075(19) 0.0017(19) 0.0002(19)
C3A 0.022(2) 0.029(3) 0.028(3) -0.013(2) 0.004(2) -0.001(2)
C4A 0.027(3) 0.023(3) 0.033(3) -0.010(2) 0.005(2) -0.001(2)
C5A 0.027(3) 0.028(3) 0.039(3) 0.002(2) -0.002(2) 0.001(2)
C6A 0.018(2) 0.029(3) 0.023(2) -0.008(2) -0.0001(19) -0.0012(19)
C7A 0.020(3) 0.043(3) 0.022(3) 0.000(2) 0.002(2) 0.001(2)
C8A 0.023(3) 0.033(3) 0.022(2) -0.006(2) -0.001(2) -0.002(2)
C9A 0.019(2) 0.031(3) 0.033(3) 0.000(2) 0.001(2) 0.001(2)
C10A 0.019(2) 0.021(2) 0.023(2) -0.0034(19) -0.0008(19) 0.0020(18)
C11A 0.022(2) 0.021(2) 0.026(2) -0.007(2) 0.002(2) -0.0010(19)
C12A 0.026(3) 0.026(3) 0.018(2) -0.0039(19) -0.0015(19) 0.001(2)
C13A 0.040(3) 0.024(3) 0.033(3) -0.008(2) -0.010(2) 0.006(2)
C14A 0.023(3) 0.027(3) 0.034(3) -0.013(2) 0.002(2) -0.001(2)
C15A 0.018(2) 0.032(3) 0.036(3) -0.010(2) 0.001(2) -0.001(2)
C16A 0.024(3) 0.033(3) 0.041(3) -0.013(2) -0.002(2) 0.005(2)
C17A 0.021(3) 0.049(4) 0.054(4) -0.020(3) -0.005(3) 0.004(2)
C18A 0.020(3) 0.040(3) 0.082(5) -0.027(3) 0.001(3) -0.006(2)
C19A 0.026(3) 0.030(3) 0.067(4) -0.016(3) 0.000(3) 0.000(2)
C20A 0.027(3) 0.027(3) 0.044(3) -0.001(2) 0.013(2) 0.001(2)
C21A 0.067(5) 0.051(4) 0.063(5) -0.012(4) 0.026(4) -0.007(4)
C22A 0.071(6) 0.076(6) 0.065(5) 0.004(4) 0.036(4) 0.000(5)
C23A 0.055(5) 0.041(4) 0.114(8) 0.007(5) 0.027(5) -0.014(4)
C24A 0.030(3) 0.034(3) 0.073(5) -0.003(3) -0.003(3) -0.008(3)
C25A 0.031(3) 0.033(3) 0.052(4) -0.005(3) -0.005(3) -0.006(2)
C26A 0.023(3) 0.062(4) 0.026(3) 0.006(3) 0.004(2) 0.003(3)
C27A 0.044(4) 0.104(6) 0.033(3) -0.024(4) -0.011(3) 0.020(4)
C28A 0.062(5) 0.141(9) 0.039(4) -0.026(5) -0.021(4) 0.029(6)
C29A 0.059(5) 0.152(10) 0.032(4) 0.011(5) 0.000(4) 0.048(6)
C30A 0.047(4) 0.091(6) 0.056(5) 0.025(4) 0.005(4) 0.013(4)
C31A 0.029(3) 0.068(5) 0.053(4) 0.011(3) -0.003(3) 0.008(3)
C32A 0.023(3) 0.028(3) 0.026(3) 0.000(2) -0.001(2) 0.001(2)
C33A 0.029(3) 0.054(4) 0.024(3) -0.007(2) 0.002(2) -0.003(3)
C34A 0.032(3) 0.077(5) 0.029(3) -0.007(3) 0.004(3) -0.003(3)
C35A 0.029(3) 0.072(5) 0.040(4) 0.005(3) 0.007(3) -0.012(3)
C36A 0.022(3) 0.048(4) 0.050(4) -0.013(3) 0.004(2) -0.009(2)
C37A 0.028(3) 0.035(3) 0.034(3) -0.005(2) -0.003(2) 0.001(2)
C38A 0.026(3) 0.024(2) 0.023(2) -0.008(2) -0.003(2) 0.002(2)
C39A 0.032(3) 0.027(3) 0.030(3) -0.006(2) -0.004(2) -0.002(2)
C40A 0.041(3) 0.029(3) 0.030(3) -0.002(2) -0.005(2) 0.001(2)
C41A 0.049(4) 0.042(3) 0.032(3) -0.012(3) -0.021(3) 0.010(3)
C42A 0.036(3) 0.040(3) 0.044(3) -0.015(3) -0.014(3) -0.002(3)
C43A 0.030(3) 0.034(3) 0.032(3) -0.008(2) -0.004(2) -0.003(2)
C44A 0.027(3) 0.025(3) 0.028(3) -0.008(2) 0.002(2) 0.002(2)
C45A 0.050(4) 0.037(3) 0.029(3) -0.006(2) 0.005(3) -0.018(3)
C46A 0.069(5) 0.049(4) 0.030(3) -0.016(3) 0.007(3) -0.022(3)
C47A 0.055(4) 0.044(4) 0.042(3) -0.022(3) 0.007(3) -0.019(3)
C48A 0.045(3) 0.032(3) 0.049(4) -0.017(3) 0.004(3) -0.010(3)
C49A 0.043(3) 0.032(3) 0.034(3) -0.013(2) -0.002(3) 0.000(2)
C50A 0.025(3) 0.054(4) 0.030(3) -0.009(3) -0.006(2) 0.004(3)
C51A 0.038(3) 0.067(4) 0.049(4) -0.023(3) -0.026(3) 0.013(3)
C52A 0.040(5) 0.239(16) 0.082(7) -0.046(8) -0.019(5) -0.023(7)
C53A 0.182(13) 0.088(8) 0.237(16) -0.072(9) -0.183(14) 0.065(8)
C54A 0.075(6) 0.123(8) 0.078(6) -0.055(6) -0.026(5) 0.006(6)
Cu1B 0.0188(3) 0.0504(4) 0.0291(3) -0.0176(3) -0.0012(3) 0.0047(3)
O1B 0.0203(17) 0.0230(17) 0.0317(19) -0.0076(14) -0.0047(14) 0.0019(14)
N1B 0.018(2) 0.029(2) 0.033(2) -0.0158(18) -0.0057(17) 0.0045(17)
N2B 0.019(2) 0.039(3) 0.032(2) -0.017(2) -0.0041(18) 0.0036(18)
N3B 0.021(2) 0.050(3) 0.028(2) -0.018(2) -0.0048(18) 0.0062(19)
N4B 0.017(2) 0.034(2) 0.025(2) -0.0114(18) -0.0021(17) 0.0007(17)
N5B 0.023(2) 0.022(2) 0.024(2) -0.0083(16) -0.0030(17) 0.0021(16)
N6B 0.022(2) 0.024(2) 0.025(2) -0.0115(17) -0.0036(17) 0.0038(16)
N7B 0.033(3) 0.065(4) 0.042(3) -0.021(3) 0.000(2) 0.006(2)
C1B 0.018(2) 0.026(3) 0.025(2) -0.008(2) -0.0018(19) 0.0015(19)
C2B 0.021(2) 0.030(3) 0.023(2) -0.010(2) -0.004(2) 0.002(2)
C3B 0.018(2) 0.026(3) 0.033(3) -0.012(2) -0.003(2) 0.0032(19)
C4B 0.018(2) 0.034(3) 0.038(3) -0.018(2) -0.007(2) 0.006(2)
C5B 0.024(3) 0.087(5) 0.056(4) -0.053(4) -0.011(3) 0.011(3)
C6B 0.024(3) 0.029(3) 0.023(2) -0.009(2) -0.001(2) 0.000(2)
C7B 0.022(3) 0.059(4) 0.031(3) -0.022(3) -0.004(2) 0.004(2)
C8B 0.025(3) 0.036(3) 0.025(3) -0.011(2) 0.000(2) -0.001(2)
C9B 0.018(2) 0.044(3) 0.034(3) -0.016(2) -0.003(2) 0.000(2)
C10B 0.022(2) 0.024(2) 0.023(2) -0.0094(19) -0.0060(19) 0.0030(19)
C11B 0.023(2) 0.024(2) 0.021(2) -0.0050(19) -0.006(2) 0.0002(19)
C12B 0.026(3) 0.026(3) 0.022(2) -0.008(2) -0.002(2) 0.004(2)
C13B 0.029(3) 0.028(3) 0.033(3) -0.015(2) -0.001(2) 0.006(2)
C14B 0.018(2) 0.041(3) 0.034(3) -0.014(2) -0.006(2) 0.004(2)
C15B 0.028(3) 0.034(3) 0.031(3) -0.013(2) -0.007(2) 0.008(2)
C16B 0.034(3) 0.051(4) 0.034(3) -0.017(3) -0.007(2) 0.018(3)
C17B 0.023(3) 0.079(5) 0.046(4) -0.028(3) -0.011(3) 0.012(3)
C18B 0.022(3) 0.074(5) 0.068(4) -0.038(4) -0.004(3) 0.000(3)
C19B 0.024(3) 0.056(4) 0.052(4) -0.033(3) -0.001(3) -0.003(3)
C20B 0.023(3) 0.039(3) 0.039(3) -0.020(2) -0.007(2) 0.007(2)
C21B 0.098(6) 0.044(4) 0.089(6) -0.035(4) -0.065(5) 0.030(4)
C22B 0.158(10) 0.057(5) 0.116(8) -0.042(5) -0.115(8) 0.041(6)
C23B 0.071(5) 0.059(4) 0.068(5) -0.039(4) -0.040(4) 0.012(4)
C24B 0.041(3) 0.038(3) 0.051(4) -0.020(3) -0.011(3) -0.007(3)
C25B 0.040(3) 0.035(3) 0.043(3) -0.012(3) -0.012(3) -0.003(3)
C26B 0.023(3) 0.111(6) 0.042(4) -0.045(4) -0.010(3) 0.020(3)
C27B 0.054(5) 0.118(7) 0.032(4) -0.016(4) 0.003(3) 0.019(5)
C28B 0.061(6) 0.207(14) 0.034(4) -0.034(6) -0.003(4) 0.049(7)
C29B 0.053(6) 0.256(17) 0.069(6) -0.102(9) -0.025(5) 0.075(8)
C30B 0.058(6) 0.183(13) 0.109(8) -0.110(9) -0.002(6) 0.029(7)
C31B 0.047(5) 0.145(9) 0.117(8) -0.100(8) 0.003(5) 0.012(5)
C32B 0.020(3) 0.046(3) 0.032(3) -0.020(2) -0.002(2) 0.004(2)
C33B 0.034(3) 0.082(5) 0.035(3) -0.015(3) -0.006(3) -0.012(3)
C34B 0.045(4) 0.107(6) 0.030(3) -0.014(4) -0.010(3) -0.009(4)
C35B 0.037(3) 0.103(6) 0.038(4) -0.027(4) -0.015(3) -0.005(4)
C36B 0.029(3) 0.064(4) 0.048(4) -0.025(3) -0.007(3) -0.009(3)
C37B 0.027(3) 0.041(3) 0.035(3) -0.016(2) -0.005(2) 0.005(2)
C38B 0.023(2) 0.024(2) 0.022(2) -0.0023(19) -0.0042(19) 0.0051(19)
C39B 0.030(3) 0.028(3) 0.029(3) -0.009(2) 0.001(2) -0.003(2)
C40B 0.053(4) 0.043(3) 0.031(3) -0.014(3) 0.003(3) -0.005(3)
C41B 0.037(3) 0.035(3) 0.034(3) -0.007(2) 0.015(2) 0.006(2)
C42B 0.021(3) 0.027(3) 0.040(3) 0.003(2) 0.001(2) 0.000(2)
C43B 0.031(3) 0.022(2) 0.026(3) -0.001(2) -0.004(2) 0.002(2)
C44B 0.032(3) 0.023(3) 0.027(3) -0.010(2) 0.002(2) 0.007(2)
C45B 0.035(3) 0.027(3) 0.040(3) -0.007(2) -0.002(2) 0.000(2)
C46B 0.049(4) 0.030(3) 0.046(3) -0.011(3) 0.003(3) -0.007(3)
C47B 0.069(5) 0.020(3) 0.048(4) 0.000(3) 0.003(3) -0.001(3)
C48B 0.065(4) 0.034(3) 0.036(3) -0.005(3) -0.007(3) 0.019(3)
C49B 0.047(3) 0.033(3) 0.035(3) -0.011(2) -0.007(3) 0.011(3)
C50B 0.028(3) 0.065(4) 0.031(3) -0.020(3) -0.002(3) 0.014(3)
C51B 0.038(3) 0.069(5) 0.043(4) -0.021(3) 0.009(3) 0.001(3)
C52B 0.064(5) 0.085(6) 0.088(6) -0.036(5) 0.010(5) -0.018(5)
C53B 0.038(4) 0.087(6) 0.073(5) -0.009(5) 0.001(4) 0.000(4)
C54B 0.061(5) 0.111(7) 0.050(4) -0.023(5) 0.009(4) -0.005(5)
Cu1C 0.0229(3) 0.0763(6) 0.0278(4) -0.0203(4) 0.0003(3) -0.0026(3)
Cu2C 0.0198(3) 0.0189(3) 0.0246(3) -0.0057(2) 0.0007(2) -0.0009(2)
O1C 0.0191(17) 0.0269(18) 0.0350(19) -0.0108(15) 0.0047(15) -0.0014(14)
N1C 0.019(2) 0.028(2) 0.026(2) -0.0081(17) 0.0023(17) 0.0020(17)
N2C 0.019(2) 0.042(3) 0.032(2) -0.018(2) 0.0022(18) -0.0002(18)
N3C 0.023(2) 0.084(4) 0.030(3) -0.025(3) 0.004(2) -0.005(2)
N4C 0.017(2) 0.030(2) 0.027(2) -0.0082(18) 0.0064(17) 0.0029(17)
N5C 0.024(2) 0.019(2) 0.027(2) -0.0089(17) 0.0024(17) 0.0011(16)
N6C 0.019(2) 0.026(2) 0.027(2) -0.0104(17) 0.0011(17) -0.0040(16)
N7C 0.055(4) 0.073(4) 0.042(3) -0.013(3) -0.015(3) -0.012(3)
C1C 0.017(2) 0.030(3) 0.027(3) -0.008(2) 0.004(2) -0.0025(19)
C2C 0.019(2) 0.030(3) 0.027(3) -0.007(2) 0.002(2) 0.002(2)
C3C 0.017(2) 0.029(3) 0.028(3) -0.003(2) 0.001(2) 0.0013(19)
C4C 0.017(2) 0.033(3) 0.035(3) -0.014(2) 0.004(2) 0.000(2)
C5C 0.023(3) 0.084(5) 0.052(4) -0.048(4) -0.003(3) 0.003(3)
C6C 0.022(3) 0.035(3) 0.027(3) -0.009(2) 0.004(2) -0.001(2)
C7C 0.031(3) 0.082(5) 0.032(3) -0.029(3) 0.003(2) 0.004(3)
C8C 0.026(3) 0.039(3) 0.027(3) -0.010(2) 0.005(2) 0.002(2)
C9C 0.023(3) 0.042(3) 0.049(3) -0.025(3) 0.003(2) 0.000(2)
C10C 0.019(2) 0.026(3) 0.029(3) -0.011(2) 0.005(2) 0.0003(19)
C11C 0.019(2) 0.017(2) 0.025(2) -0.0041(19) 0.0047(19) -0.0017(18)
C12C 0.023(2) 0.025(3) 0.030(3) -0.011(2) 0.000(2) 0.001(2)
C13C 0.028(3) 0.025(3) 0.042(3) -0.012(2) -0.004(2) -0.005(2)
C14C 0.019(2) 0.032(3) 0.038(3) -0.011(2) -0.001(2) -0.001(2)
C15C 0.025(3) 0.033(3) 0.034(3) -0.007(2) 0.005(2) -0.001(2)
C16C 0.042(3) 0.045(3) 0.037(3) -0.017(3) 0.002(3) -0.009(3)
C17C 0.025(3) 0.079(5) 0.053(4) -0.031(4) -0.007(3) 0.001(3)
C18C 0.031(3) 0.072(5) 0.073(5) -0.037(4) -0.013(3) 0.013(3)
C19C 0.029(3) 0.048(4) 0.062(4) -0.031(3) -0.011(3) 0.010(3)
C20C 0.016(2) 0.044(3) 0.042(3) -0.021(3) 0.002(2) -0.002(2)
C21C 0.086(6) 0.044(4) 0.106(7) -0.035(4) 0.066(6) -0.022(4)
C22C 0.141(10) 0.059(5) 0.123(9) -0.035(6) 0.110(8) -0.028(6)
C23C 0.055(4) 0.074(5) 0.076(5) -0.039(4) 0.030(4) 0.015(4)
C24C 0.040(3) 0.051(4) 0.058(4) -0.023(3) -0.001(3) 0.014(3)
C25C 0.046(4) 0.043(3) 0.040(3) -0.011(3) 0.005(3) 0.014(3)
C26C 0.030(4) 0.173(8) 0.056(4) -0.078(5) -0.003(4) 0.010(4)
C27C 0.033(4) 0.170(8) 0.066(5) -0.079(5) -0.009(4) 0.006(5)
C28C 0.041(4) 0.179(8) 0.072(5) -0.078(5) -0.015(4) 0.007(5)
C29C 0.045(4) 0.188(8) 0.066(4) -0.083(5) -0.014(4) 0.013(5)
C30C 0.048(4) 0.190(8) 0.059(4) -0.076(5) -0.008(4) 0.010(5)
C31C 0.044(4) 0.184(8) 0.057(4) -0.074(5) -0.003(4) 0.009(4)
C26' 0.040(4) 0.179(9) 0.054(4) -0.077(5) -0.002(4) 0.006(5)
C27' 0.040(4) 0.178(8) 0.062(4) -0.079(5) -0.010(4) 0.009(4)
C28' 0.046(4) 0.185(8) 0.065(5) -0.079(5) -0.014(4) 0.007(5)
C29' 0.046(5) 0.188(9) 0.059(5) -0.078(5) -0.007(4) 0.005(5)
C30' 0.057(5) 0.188(8) 0.059(4) -0.072(6) -0.006(4) 0.004(5)
C31' 0.058(5) 0.184(9) 0.059(5) -0.072(6) -0.009(5) 0.002(6)
C32C 0.029(3) 0.037(3) 0.033(3) -0.014(2) 0.008(2) 0.004(2)
C33C 0.046(4) 0.052(4) 0.037(3) -0.004(3) 0.009(3) 0.013(3)
C34C 0.052(4) 0.083(6) 0.040(4) 0.001(4) 0.025(3) 0.012(4)
C35C 0.041(4) 0.089(6) 0.046(4) -0.015(4) 0.025(3) 0.013(4)
C36C 0.030(3) 0.053(4) 0.061(4) -0.022(3) 0.004(3) 0.010(3)
C37C 0.029(3) 0.045(3) 0.044(3) -0.014(3) 0.003(3) 0.002(3)
C38C 0.026(3) 0.017(2) 0.027(3) -0.0039(19) 0.001(2) -0.0027(19)
C39C 0.040(3) 0.030(3) 0.031(3) -0.011(2) -0.005(2) 0.007(2)
C40C 0.052(4) 0.039(3) 0.035(3) -0.015(3) -0.006(3) 0.005(3)
C41C 0.048(4) 0.036(3) 0.038(3) -0.003(3) -0.020(3) 0.002(3)
C42C 0.029(3) 0.027(3) 0.038(3) 0.002(2) -0.008(2) -0.004(2)
C43C 0.027(3) 0.023(3) 0.032(3) -0.004(2) 0.002(2) -0.003(2)
C44C 0.033(3) 0.024(3) 0.028(3) -0.012(2) -0.003(2) 0.000(2)
C45C 0.033(3) 0.027(3) 0.042(3) -0.011(2) -0.003(2) 0.001(2)
C46C 0.050(4) 0.027(3) 0.051(4) -0.009(3) -0.007(3) 0.006(3)
C47C 0.062(4) 0.020(3) 0.047(4) -0.008(2) -0.003(3) -0.004(3)
C48C 0.048(4) 0.030(3) 0.043(3) -0.007(3) 0.003(3) -0.015(3)
C49C 0.036(3) 0.026(3) 0.037(3) -0.011(2) 0.001(2) -0.006(2)
C50C 0.043(4) 0.090(6) 0.032(3) -0.019(3) -0.003(3) -0.012(4)
C51C 0.093(6) 0.052(4) 0.060(5) -0.010(4) -0.042(4) 0.003(4)
C52C 0.142(10) 0.065(6) 0.093(7) -0.024(5) -0.056(7) 0.023(6)
C53C 0.079(6) 0.064(5) 0.082(6) -0.020(4) -0.049(5) 0.002(4)
C54C 0.124(10) 0.158(12) 0.046(5) -0.001(6) -0.027(6) -0.003(8)
Cu1D 0.0184(3) 0.0407(4) 0.0276(3) 0.0001(3) 0.0010(2) -0.0016(3)
O1D 0.0245(18) 0.0247(18) 0.0258(17) -0.0086(14) 0.0018(14) -0.0037(14)
N1D 0.019(2) 0.023(2) 0.024(2) -0.0048(16) -0.0019(16) -0.0021(16)
N2D 0.024(2) 0.019(2) 0.032(2) -0.0038(17) -0.0058(18) -0.0016(16)
N3D 0.023(2) 0.036(2) 0.022(2) 0.0009(18) -0.0003(17) -0.0030(18)
N4D 0.021(2) 0.025(2) 0.023(2) -0.0021(17) 0.0012(17) -0.0016(17)
N5D 0.0196(19) 0.0176(19) 0.022(2) -0.0026(16) -0.0020(16) 0.0012(15)
N6D 0.026(2) 0.017(2) 0.024(2) -0.0033(16) 0.0022(17) -0.0014(16)
N7D 0.031(3) 0.064(4) 0.035(3) -0.007(2) 0.007(2) -0.005(2)
C1D 0.021(2) 0.020(2) 0.022(2) -0.0030(19) 0.0015(19) -0.0015(18)
C2D 0.023(2) 0.023(2) 0.025(2) -0.008(2) -0.003(2) 0.0028(19)
C3D 0.026(3) 0.024(3) 0.035(3) -0.012(2) -0.008(2) 0.006(2)
C4D 0.026(3) 0.022(3) 0.034(3) -0.008(2) -0.009(2) 0.002(2)
C5D 0.028(3) 0.022(3) 0.046(3) 0.005(2) -0.007(2) -0.004(2)
C6D 0.021(2) 0.025(2) 0.022(2) -0.005(2) -0.0005(19) -0.0029(19)
C7D 0.029(3) 0.044(3) 0.023(3) 0.002(2) -0.003(2) -0.012(2)
C8D 0.028(3) 0.033(3) 0.026(3) 0.001(2) -0.007(2) -0.001(2)
C9D 0.018(2) 0.036(3) 0.035(3) -0.002(2) 0.002(2) -0.004(2)
C10D 0.022(2) 0.021(2) 0.023(2) -0.0048(19) 0.001(2) 0.0010(19)
C11D 0.021(2) 0.024(2) 0.022(2) -0.0065(19) 0.0001(19) 0.0011(19)
C12D 0.026(2) 0.021(2) 0.020(2) 0.0004(19) 0.0004(19) -0.0029(19)
C13D 0.029(3) 0.020(3) 0.038(3) -0.007(2) 0.004(2) -0.007(2)
C14D 0.022(3) 0.030(3) 0.041(3) -0.015(2) -0.010(2) 0.005(2)
C15D 0.024(3) 0.027(3) 0.037(3) -0.006(2) -0.008(2) 0.005(2)
C16D 0.029(3) 0.032(3) 0.039(3) -0.007(2) -0.005(2) -0.002(2)
C17D 0.024(3) 0.045(3) 0.055(4) -0.017(3) -0.007(3) -0.003(2)
C18D 0.028(3) 0.045(4) 0.099(6) -0.027(4) -0.025(3) 0.009(3)
C19D 0.032(3) 0.034(3) 0.086(5) -0.019(3) -0.023(3) 0.009(3)
C20D 0.037(3) 0.028(3) 0.050(3) -0.007(3) -0.020(3) 0.001(2)
C21D 0.048(4) 0.039(3) 0.050(3) -0.005(3) -0.022(3) -0.001(3)
C22D 0.059(4) 0.050(4) 0.058(4) -0.004(3) -0.032(3) -0.001(3)
C23D 0.045(4) 0.043(3) 0.067(4) 0.002(3) -0.025(3) 0.007(3)
C24D 0.038(3) 0.036(3) 0.065(3) -0.004(3) -0.014(3) 0.010(3)
C25D 0.030(3) 0.032(3) 0.059(3) -0.009(2) -0.017(3) 0.009(3)
C20" 0.037(4) 0.031(3) 0.049(4) -0.009(4) -0.019(4) 0.003(4)
C21" 0.045(5) 0.037(4) 0.052(5) -0.010(4) -0.025(4) 0.006(4)
C22" 0.052(5) 0.045(4) 0.058(5) -0.006(4) -0.027(4) 0.011(4)
C23" 0.044(5) 0.039(4) 0.059(5) -0.002(4) -0.019(4) 0.015(4)
C24" 0.038(4) 0.036(4) 0.062(4) -0.006(4) -0.016(4) 0.010(4)
C25" 0.031(4) 0.031(4) 0.057(4) -0.009(3) -0.017(3) 0.006(4)
C26D 0.033(3) 0.085(6) 0.037(4) 0.026(4) -0.018(3) -0.027(3)
C27D 0.042(4) 0.134(8) 0.026(3) 0.005(4) 0.002(3) -0.022(5)
C28D 0.068(6) 0.200(14) 0.031(4) 0.019(6) -0.001(4) -0.068(8)
C29D 0.068(7) 0.227(17) 0.056(6) 0.059(9) -0.029(5) -0.087(10)
C30D 0.067(6) 0.095(8) 0.116(9) 0.055(7) -0.048(7) -0.037(6)
C31D 0.051(5) 0.072(6) 0.093(6) 0.045(5) -0.027(4) -0.023(4)
C32D 0.028(3) 0.043(4) 0.034(3) 0.004(3) -0.008(3) -0.005(3)
C33D 0.035(3) 0.050(5) 0.035(3) 0.006(4) -0.008(3) -0.006(4)
C34D 0.041(3) 0.059(5) 0.036(3) 0.007(4) -0.011(3) -0.003(4)
C35D 0.039(3) 0.055(5) 0.046(4) 0.009(4) -0.015(3) -0.001(4)
C36D 0.035(3) 0.049(4) 0.047(4) 0.000(4) -0.011(3) 0.000(3)
C37D 0.028(3) 0.041(4) 0.039(3) 0.002(3) -0.011(3) -0.005(3)
C32" 0.029(3) 0.045(4) 0.035(3) 0.007(4) -0.005(3) -0.003(4)
C33" 0.036(4) 0.052(5) 0.035(3) 0.005(4) -0.007(3) -0.001(4)
C34" 0.039(4) 0.055(5) 0.036(4) 0.006(5) -0.008(3) 0.000(5)
C35" 0.039(4) 0.055(5) 0.041(4) 0.005(5) -0.012(4) 0.003(5)
C36" 0.036(4) 0.049(5) 0.044(4) 0.001(4) -0.011(3) 0.001(4)
C37" 0.030(4) 0.042(4) 0.039(4) 0.002(4) -0.008(3) -0.004(3)
C38D 0.025(2) 0.022(2) 0.020(2) -0.0058(19) 0.0025(19) -0.0006(19)
C39D 0.030(3) 0.026(3) 0.027(3) -0.003(2) -0.002(2) -0.002(2)
C40D 0.045(3) 0.030(3) 0.026(3) -0.001(2) 0.002(2) -0.006(2)
C41D 0.037(3) 0.034(3) 0.035(3) -0.011(2) 0.015(2) -0.005(2)
C42D 0.031(3) 0.045(3) 0.042(3) -0.015(3) 0.006(3) 0.009(3)
C43D 0.027(3) 0.031(3) 0.035(3) -0.007(2) 0.003(2) 0.004(2)
C44D 0.025(3) 0.023(2) 0.029(3) -0.007(2) -0.001(2) 0.003(2)
C45D 0.053(4) 0.032(3) 0.036(3) -0.006(2) -0.005(3) 0.013(3)
C46D 0.061(4) 0.059(4) 0.031(3) -0.017(3) -0.008(3) 0.028(3)
C47D 0.061(4) 0.031(3) 0.037(3) -0.015(3) -0.008(3) 0.018(3)
C48D 0.063(4) 0.031(3) 0.043(3) -0.011(3) -0.013(3) 0.012(3)
C49D 0.054(4) 0.034(3) 0.034(3) -0.013(2) -0.006(3) 0.012(3)
C50D 0.029(3) 0.058(4) 0.034(3) -0.001(3) -0.004(3) -0.004(3)
C51D 0.037(3) 0.070(4) 0.048(3) -0.015(3) 0.022(3) -0.001(3)
C52D 0.040(5) 0.110(7) 0.065(6) -0.016(5) 0.013(4) 0.007(5)
C53D 0.042(5) 0.072(5) 0.053(5) -0.020(4) 0.027(4) -0.006(4)
C54D 0.053(5) 0.067(5) 0.062(5) -0.015(4) 0.014(4) -0.003(4)
C52" 0.048(8) 0.078(7) 0.064(8) -0.017(7) 0.018(8) 0.009(7)
C53" 0.041(8) 0.087(8) 0.062(8) -0.022(8) 0.020(7) -0.007(7)
C54" 0.053(8) 0.072(9) 0.053(7) -0.016(7) 0.018(6) -0.003(7)
P1A 0.0254(7) 0.0389(8) 0.0441(9) -0.0097(7) -0.0018(6) 0.0031(6)
F1A 0.039(2) 0.054(2) 0.074(3) -0.025(2) -0.0042(18) 0.0064(17)
F2A 0.0279(18) 0.077(3) 0.070(3) -0.032(2) -0.0027(17) -0.0035(18)
F3A 0.055(2) 0.060(2) 0.055(2) -0.0006(19) -0.0037(19) 0.020(2)
F4A 0.048(2) 0.047(2) 0.053(2) -0.0177(17) 0.0026(17) 0.0031(16)
F5A 0.0290(18) 0.052(2) 0.087(3) -0.017(2) -0.0076(19) 0.0036(16)
F6A 0.066(3) 0.055(2) 0.047(2) -0.0075(18) -0.0083(19) -0.0003(19)
P1B 0.037(2) 0.063(3) 0.050(2) -0.015(2) 0.003(2) 0.016(2)
F1B 0.045(4) 0.065(4) 0.071(4) -0.007(3) 0.009(4) 0.022(3)
F2B 0.030(4) 0.101(6) 0.067(6) -0.041(5) 0.002(4) 0.023(4)
F3B 0.032(5) 0.069(6) 0.053(4) -0.007(4) 0.003(4) 0.010(4)
F4B 0.060(5) 0.050(4) 0.052(5) -0.019(4) -0.006(4) 0.010(4)
F5B 0.045(5) 0.060(5) 0.074(6) -0.027(5) -0.003(4) 0.006(4)
F6B 0.053(6) 0.081(6) 0.055(4) -0.031(4) 0.013(4) 0.002(5)
P1B' 0.034(2) 0.049(3) 0.049(2) -0.024(2) -0.003(2) 0.016(2)
F1B' 0.061(6) 0.055(4) 0.079(6) -0.013(4) -0.007(6) 0.017(4)
F2B' 0.040(4) 0.082(5) 0.073(5) -0.035(4) 0.004(4) 0.011(4)
F3B' 0.043(5) 0.060(5) 0.053(4) -0.026(3) 0.005(4) -0.009(4)
F4B' 0.064(5) 0.055(4) 0.058(5) -0.010(4) -0.008(5) 0.009(4)
F5B' 0.038(4) 0.067(5) 0.064(6) -0.036(5) -0.001(4) 0.008(4)
F6B' 0.056(5) 0.081(5) 0.059(4) -0.032(4) 0.009(4) 0.012(4)
P1B" 0.040(3) 0.065(3) 0.054(3) -0.017(3) 0.002(3) 0.016(3)
F1B" 0.042(6) 0.069(5) 0.071(6) -0.012(5) 0.004(5) 0.021(5)
F2B" 0.041(6) 0.085(6) 0.058(6) -0.033(6) -0.001(5) 0.024(6)
F3B" 0.043(6) 0.072(6) 0.057(5) -0.010(5) 0.006(5) 0.019(5)
F4B" 0.054(7) 0.059(6) 0.054(7) -0.014(6) -0.007(6) 0.013(6)
F5B" 0.043(6) 0.067(6) 0.067(6) -0.026(5) 0.006(5) 0.006(6)
F6B" 0.047(6) 0.075(7) 0.055(6) -0.029(5) 0.004(5) -0.002(6)
P1C 0.0432(11) 0.0436(12) 0.0429(13) -0.0144(10) -0.0167(10) 0.0009(9)
F1C 0.062(3) 0.047(2) 0.065(3) -0.016(2) -0.026(2) -0.008(2)
F2C 0.059(3) 0.063(3) 0.054(3) -0.003(2) -0.027(2) -0.018(2)
F3C 0.045(3) 0.078(3) 0.064(3) -0.035(3) -0.007(2) -0.005(2)
F4C 0.060(3) 0.045(2) 0.049(3) -0.009(2) -0.001(3) -0.001(2)
F5C 0.106(4) 0.058(3) 0.059(3) -0.021(2) -0.045(3) 0.023(3)
F6C 0.071(3) 0.052(3) 0.072(3) -0.013(3) 0.003(3) 0.016(2)
P1C' 0.053(4) 0.054(4) 0.060(4) -0.021(3) -0.015(4) -0.006(3)
F1C' 0.073(8) 0.055(6) 0.076(9) -0.016(7) -0.010(9) -0.016(6)
F2C' 0.062(9) 0.059(8) 0.050(6) -0.017(6) -0.014(6) 0.005(8)
F3C' 0.052(5) 0.080(8) 0.068(8) -0.016(8) -0.014(6) 0.000(6)
F4C' 0.059(8) 0.052(6) 0.054(8) -0.014(6) -0.003(8) 0.000(6)
F5C' 0.083(7) 0.068(7) 0.063(5) -0.027(5) -0.015(6) 0.000(7)
F6C' 0.054(5) 0.054(7) 0.069(8) -0.019(7) -0.004(6) -0.001(5)
P1D 0.0251(7) 0.0305(7) 0.0368(8) -0.0052(6) -0.0039(6) 0.0001(5)
F1D 0.044(2) 0.043(2) 0.063(2) -0.0195(18) -0.0061(18) -0.0024(16)
F2D 0.0273(18) 0.042(2) 0.092(3) -0.015(2) -0.0060(18) -0.0006(15)
F3D 0.075(3) 0.041(2) 0.040(2) -0.0013(16) -0.0023(19) -0.0054(19)
F4D 0.051(2) 0.045(2) 0.047(2) -0.0169(16) -0.0113(17) 0.0016(16)
F5D 0.0318(19) 0.070(3) 0.074(3) -0.030(2) -0.0152(18) 0.0132(18)
F6D 0.053(2) 0.054(2) 0.048(2) 0.0049(18) -0.0100(18) -0.0161(18)
P1E 0.138(3) 0.104(2) 0.124(2) -0.0401(19) 0.079(2) -0.0325(19)
F1E 0.207(6) 0.163(6) 0.197(6) -0.074(5) 0.005(5) -0.031(5)
F2E 0.182(6) 0.169(6) 0.140(4) -0.035(4) 0.028(4) -0.005(5)
F3E 0.158(5) 0.159(5) 0.214(6) -0.077(5) 0.009(5) 0.003(4)
F4E 0.176(6) 0.183(6) 0.200(6) -0.048(5) -0.023(5) -0.029(5)
F5E 0.196(7) 0.205(6) 0.151(4) -0.031(4) 0.029(4) -0.029(5)
F6E 0.193(6) 0.170(6) 0.225(7) -0.022(5) 0.031(5) 0.031(5)
P1F 0.176(4) 0.195(4) 0.117(3) 0.018(3) -0.015(3) 0.033(3)
F1F 0.208(5) 0.285(8) 0.265(8) -0.051(6) -0.005(5) 0.049(6)
F2F 0.234(7) 0.186(5) 0.211(7) -0.033(5) -0.018(6) 0.020(5)
F3F 0.263(7) 0.242(7) 0.188(5) -0.068(5) -0.045(5) 0.041(6)
F4F 0.214(5) 0.209(7) 0.214(7) -0.055(6) 0.007(5) 0.048(5)
F5F 0.257(7) 0.212(5) 0.238(7) -0.032(5) -0.022(6) -0.015(5)
F6F 0.301(8) 0.277(8) 0.226(6) -0.075(6) -0.078(6) 0.000(6)
C1M 0.104(7) 0.094(8) 0.147(11) -0.022(8) 0.022(8) 0.002(7)
C2M 0.101(7) 0.130(12) 0.204(16) -0.031(11) 0.009(8) 0.017(8)
O3M 0.087(4) 0.105(5) 0.125(6) -0.024(5) -0.032(4) -0.006(4)
C4M 0.107(8) 0.189(15) 0.148(12) -0.031(12) -0.046(7) -0.039(10)
C5M 0.096(7) 0.114(10) 0.169(13) 0.019(9) -0.017(7) -0.018(8)
C1N 0.063(4) 0.073(5) 0.076(6) -0.021(4) 0.011(4) 0.003(4)
C2N 0.065(4) 0.056(4) 0.064(5) -0.016(4) -0.015(4) 0.010(4)
O3N 0.060(3) 0.063(3) 0.053(3) -0.014(2) 0.002(2) -0.008(2)
C4N 0.083(5) 0.071(5) 0.057(4) -0.018(4) -0.004(4) 0.007(4)
C5N 0.097(6) 0.057(5) 0.044(4) -0.007(3) -0.016(4) 0.001(4)
C1O 0.089(8) 0.082(7) 0.134(8) -0.059(7) 0.029(7) -0.023(8)
C2O 0.088(7) 0.105(6) 0.142(6) -0.064(6) 0.044(7) -0.013(6)
O3O 0.072(5) 0.100(5) 0.143(6) -0.071(5) 0.047(6) -0.003(5)
C4O 0.054(6) 0.111(6) 0.154(7) -0.063(6) 0.049(6) -0.012(5)
C5O 0.067(7) 0.123(10) 0.134(10) -0.051(8) 0.043(7) -0.033(7)
C1O' 0.098(12) 0.078(10) 0.129(11) -0.066(9) 0.038(10) -0.013(11)
C2O' 0.085(7) 0.102(6) 0.143(7) -0.064(6) 0.045(7) -0.011(6)
O3O' 0.082(7) 0.105(6) 0.144(7) -0.063(6) 0.044(7) -0.011(6)
C4O' 0.061(6) 0.095(7) 0.141(7) -0.071(6) 0.046(6) -0.014(6)
C5O' 0.075(8) 0.118(11) 0.154(11) -0.051(10) 0.047(10) -0.029(9)
C1P 0.153(10) 0.179(12) 0.143(11) -0.049(10) -0.041(8) 0.011(9)
C2P 0.154(9) 0.168(9) 0.145(8) -0.046(7) -0.045(7) 0.031(6)
O3P 0.148(8) 0.145(8) 0.131(7) -0.049(6) -0.049(6) 0.034(6)
C4P 0.164(9) 0.148(9) 0.133(8) -0.035(6) -0.028(7) 0.022(7)
C5P 0.019(3) 0.017(3) 0.097(6) -0.011(3) -0.014(4) 0.009(3)
C1P' 0.150(12) 0.167(12) 0.143(12) -0.051(10) -0.043(10) 0.029(11)
C2P' 0.150(9) 0.159(9) 0.137(8) -0.046(7) -0.048(8) 0.031(7)
O3P' 0.151(9) 0.154(9) 0.134(8) -0.045(8) -0.046(8) 0.030(8)
C4P' 0.147(9) 0.150(10) 0.128(9) -0.047(8) -0.043(8) 0.032(8)
C5P' 0.140(18) 0.153(12) 0.129(18) -0.044(16) -0.038(17) 0.026(13)
O1W 0.047(3) 0.050(3) 0.084(4) -0.025(3) -0.010(3) -0.008(2)

loop_
_atom_type_symbol
_atom_type_description
_atom_type_scat_dispersion_real
_atom_type_scat_dispersion_imag
_atom_type_scat_source
C C 0.0033 0.0016 'International Tables Vol C Tables 4.2.6.8 and 6.1.1.4'
H H 0.0000 0.0000 'International Tables Vol C Tables 4.2.6.8 and 6.1.1.4'
N N 0.0061 0.0033 'International Tables Vol C Tables 4.2.6.8 and 6.1.1.4'
O O 0.0106 0.0060 'International Tables Vol C Tables 4.2.6.8 and 6.1.1.4'
F F 0.0171 0.0103 'International Tables Vol C Tables 4.2.6.8 and 6.1.1.4'
P P 0.1023 0.0942 'International Tables Vol C Tables 4.2.6.8 and 6.1.1.4'
Cl Cl 0.1484 0.1585 'International Tables Vol C Tables 4.2.6.8 and 6.1.1.4'
Cu Cu 0.3201 1.2651 'International Tables Vol C Tables 4.2.6.8 and 6.1.1.4'

loop_
_geom_angle_atom_site_label_1
_geom_angle_atom_site_label_2
_geom_angle_atom_site_label_3
_geom_angle
C50A Cu1A N3A 138.3(2)
C50A Cu1A N1A 128.2(2)
N3A Cu1A N1A 92.04(17)
C50A Cu1A F1A 106.9(2)
N3A Cu1A F1A 86.57(14)
N1A Cu1A F1A 82.47(14)
N5B Cu2A N5A 169.40(17)
C1A O1A H1A 109(2)
C2A N1A C3A 106.6(4)
C2A N1A Cu1A 122.9(3)
C3A N1A Cu1A 120.6(3)
C4A N2A C2A 107.3(4)
C4A N2A C5A 123.6(4)
C2A N2A C5A 129.1(4)
C6A N3A C7A 106.6(4)
C6A N3A Cu1A 127.6(3)
C7A N3A Cu1A 125.8(3)
C6A N4A C8A 106.7(4)
C6A N4A C9A 128.5(4)
C8A N4A C9A 124.5(4)
C10A N5A C11A 106.5(4)
C10A N5A Cu2A 125.6(3)
C11A N5A Cu2A 127.6(3)
C10A N6A C12A 107.5(4)
C10A N6A C13A 126.2(4)
C12A N6A C13A 126.1(4)
C50A N7A C51A 177.7(7)
O1A C1A C10A 105.8(4)
O1A C1A C2A 108.5(4)
C10A C1A C2A 110.6(4)
O1A C1A C6A 107.7(4)
C10A C1A C6A 110.1(4)
C2A C1A C6A 113.8(4)
N1A C2A N2A 110.8(4)
N1A C2A C1A 128.4(4)
N2A C2A C1A 120.9(4)
C4A C3A N1A 108.3(4)
C4A C3A C14A 130.2(5)
N1A C3A C14A 121.4(4)
N2A C4A C3A 106.9(4)
N2A C4A C20A 119.9(5)
C3A C4A C20A 133.0(5)
N2A C5A H5A1 109.5
N2A C5A H5A2 109.5
H5A1 C5A H5A2 109.5
N2A C5A H5A3 109.5
H5A1 C5A H5A3 109.5
H5A2 C5A H5A3 109.5
N3A C6A N4A 111.5(4)
N3A C6A C1A 128.3(4)
N4A C6A C1A 120.1(4)
C8A C7A N3A 108.5(4)
C8A C7A C26A 128.2(5)
N3A C7A C26A 123.3(5)
C7A C8A N4A 106.7(4)
C7A C8A C32A 128.9(5)
N4A C8A C32A 124.1(4)
N4A C9A H9A1 109.6
N4A C9A H9A2 109.5
H9A1 C9A H9A2 109.5
N4A C9A H9A3 109.4
H9A1 C9A H9A3 109.5
H9A2 C9A H9A3 109.5
N5A C10A N6A 111.1(4)
N5A C10A C1A 123.9(4)
N6A C10A C1A 124.8(4)
C12A C11A N5A 109.1(4)
C12A C11A C38A 128.8(5)
N5A C11A C38A 122.2(4)
C11A C12A N6A 105.9(4)
C11A C12A C44A 129.1(5)
N6A C12A C44A 125.0(4)
N6A C13A H13A 109.7
N6A C13A H13B 109.2
H13A C13A H13B 109.5
N6A C13A H13C 109.5
H13A C13A H13C 109.5
H13B C13A H13C 109.5
C15A C14A C19A 119.0(5)
C15A C14A C3A 120.5(5)
C19A C14A C3A 120.5(5)
C16A C15A C14A 120.8(5)
C16A C15A H15A 119.6
C14A C15A H15A 119.6
C15A C16A C17A 120.2(5)
C15A C16A H16A 119.9
C17A C16A H16A 119.9
C18A C17A C16A 118.9(5)
C18A C17A H17A 120.6
C16A C17A H17A 120.6
C17A C18A C19A 122.1(5)
C17A C18A H18A 119.0
C19A C18A H18A 119.0
C18A C19A C14A 118.9(5)
C18A C19A H19A 120.5
C14A C19A H19A 120.5
C25A C20A C21A 120.8(6)
C25A C20A C4A 119.4(5)
C21A C20A C4A 118.7(6)
C22A C21A C20A 117.4(8)
C22A C21A H21A 121.3
C20A C21A H21A 121.3
C23A C22A C21A 120.4(8)
C23A C22A H22A 119.8
C21A C22A H22A 119.8
C24A C23A C22A 121.0(7)
C24A C23A H23A 119.5
C22A C23A H23A 119.5
C23A C24A C25A 119.1(7)
C23A C24A H24A 120.4
C25A C24A H24A 120.4
C20A C25A C24A 121.0(6)
C20A C25A H25A 119.5
C24A C25A H25A 119.5
C31A C26A C27A 119.2(6)
C31A C26A C7A 120.6(6)
C27A C26A C7A 120.0(6)
C28A C27A C26A 119.6(9)
C28A C27A H27A 120.2
C26A C27A H27A 120.2
C27A C28A C29A 119.4(9)
C27A C28A H28A 120.3
C29A C28A H28A 120.3
C30A C29A C28A 120.8(8)
C30A C29A H29A 119.6
C28A C29A H29A 119.6
C29A C30A C31A 121.0(9)
C29A C30A H30A 119.5
C31A C30A H30A 119.5
C26A C31A C30A 119.9(8)
C26A C31A H31A 120.1
C30A C31A H31A 120.1
C37A C32A C33A 119.6(5)
C37A C32A C8A 122.1(5)
C33A C32A C8A 118.3(5)
C34A C33A C32A 120.1(6)
C34A C33A H33A 120.0
C32A C33A H33A 120.0
C33A C34A C35A 120.0(6)
C33A C34A H34A 120.0
C35A C34A H34A 120.0
C36A C35A C34A 120.5(5)
C36A C35A H35A 119.7
C34A C35A H35A 119.7
C35A C36A C37A 119.6(6)
C35A C36A H36A 120.2
C37A C36A H36A 120.2
C32A C37A C36A 120.1(5)
C32A C37A H37A 119.9
C36A C37A H37A 119.9
C39A C38A C43A 119.2(5)
C39A C38A C11A 120.0(5)
C43A C38A C11A 120.7(4)
C40A C39A C38A 121.1(5)
C40A C39A H39A 119.4
C38A C39A H39A 119.4
C39A C40A C41A 120.0(5)
C39A C40A H40A 120.0
C41A C40A H40A 120.0
C42A C41A C40A 120.0(5)
C42A C41A H41A 120.0
C40A C41A H41A 120.0
C41A C42A C43A 120.1(5)
C41A C42A H42A 119.9
C43A C42A H42A 119.9
C42A C43A C38A 119.5(5)
C42A C43A H43A 120.3
C38A C43A H43A 120.3
C49A C44A C45A 117.9(5)
C49A C44A C12A 122.5(5)
C45A C44A C12A 119.5(5)
C46A C45A C44A 120.0(5)
C46A C45A H45A 120.0
C44A C45A H45A 120.0
C45A C46A C47A 121.1(6)
C45A C46A H46A 119.5
C47A C46A H46A 119.5
C48A C47A C46A 119.5(6)
C48A C47A H47A 120.2
C46A C47A H47A 120.2
C47A C48A C49A 119.9(6)
C47A C48A H48A 120.1
C49A C48A H48A 120.1
C48A C49A C44A 121.7(5)
C48A C49A H49A 119.2
C44A C49A H49A 119.2
N7A C50A Cu1A 175.2(6)
C53A C51A N7A 108.9(6)
C53A C51A C54A 115.0(9)
N7A C51A C54A 106.9(6)
C53A C51A C52A 112.8(10)
N7A C51A C52A 105.8(6)
C54A C51A C52A 106.8(8)
C51A C52A H52A 109.5
C51A C52A H52B 109.5
H52A C52A H52B 109.5
C51A C52A H52C 109.4
H52A C52A H52C 109.5
H52B C52A H52C 109.5
C51A C53A H53A 109.5
C51A C53A H53B 109.4
H53A C53A H53B 109.5
C51A C53A H53C 109.6
H53A C53A H53C 109.5
H53B C53A H53C 109.5
C51A C54A H54A 109.6
C51A C54A H54B 109.4
H54A C54A H54B 109.5
C51A C54A H54C 109.4
H54A C54A H54C 109.5
H54B C54A H54C 109.5
C50B Cu1B N3B 137.3(2)
C50B Cu1B N1B 129.9(2)
N3B Cu1B N1B 91.51(17)
C50B Cu1B F1B 109.6(3)
N3B Cu1B F1B 85.2(3)
N1B Cu1B F1B 79.0(2)
C1B O1B H1B 108(2)
C2B N1B C3B 106.0(4)
C2B N1B Cu1B 125.4(3)
C3B N1B Cu1B 123.4(3)
C2B N2B C4B 107.8(4)
C2B N2B C5B 129.1(4)
C4B N2B C5B 123.1(4)
C6B N3B C7B 107.1(4)
C6B N3B Cu1B 128.2(4)
C7B N3B Cu1B 124.4(3)
C6B N4B C8B 107.8(4)
C6B N4B C9B 128.1(4)
C8B N4B C9B 123.6(4)
C10B N5B C11B 105.5(4)
C10B N5B Cu2A 126.3(3)
C11B N5B Cu2A 128.1(3)
C10B N6B C12B 107.5(4)
C10B N6B C13B 127.8(4)
C12B N6B C13B 124.7(4)
C50B N7B C51B 176.4(7)
O1B C1B C2B 108.1(4)
O1B C1B C6B 108.5(4)
C2B C1B C6B 115.5(4)
O1B C1B C10B 105.4(4)
C2B C1B C10B 109.7(4)
C6B C1B C10B 109.2(4)
N1B C2B N2B 110.5(4)
N1B C2B C1B 127.7(4)
N2B C2B C1B 121.5(4)
C4B C3B N1B 110.1(4)
C4B C3B C14B 128.6(5)
N1B C3B C14B 121.3(4)
C3B C4B N2B 105.6(4)
C3B C4B C20B 132.4(5)
N2B C4B C20B 122.1(4)
N2B C5B H5B1 109.4
N2B C5B H5B2 109.5
H5B1 C5B H5B2 109.5
N2B C5B H5B3 109.5
H5B1 C5B H5B3 109.5
H5B2 C5B H5B3 109.5
N3B C6B N4B 110.8(4)
N3B C6B C1B 127.9(4)
N4B C6B C1B 121.4(4)
C8B C7B N3B 109.1(5)
C8B C7B C26B 128.2(5)
N3B C7B C26B 122.6(5)
C7B C8B N4B 105.2(4)
C7B C8B C32B 130.0(5)
N4B C8B C32B 124.4(4)
N4B C9B H9B1 109.7
N4B C9B H9B2 109.4
H9B1 C9B H9B2 109.5
N4B C9B H9B3 109.4
H9B1 C9B H9B3 109.5
H9B2 C9B H9B3 109.5
N6B C10B N5B 111.7(4)
N6B C10B C1B 123.6(4)
N5B C10B C1B 124.4(4)
C12B C11B N5B 109.2(4)
C12B C11B C38B 128.1(4)
N5B C11B C38B 122.6(4)
C11B C12B N6B 106.1(4)
C11B C12B C44B 130.0(4)
N6B C12B C44B 123.9(4)
N6B C13B H13D 109.6
N6B C13B H13E 109.3
H13D C13B H13E 109.5
N6B C13B H13F 109.5
H13D C13B H13F 109.5
H13E C13B H13F 109.5
C19B C14B C15B 119.2(5)
C19B C14B C3B 121.3(5)
C15B C14B C3B 119.6(5)
C14B C15B C16B 119.5(5)
C14B C15B H15B 120.3
C16B C15B H15B 120.3
C17B C16B C15B 120.6(6)
C17B C16B H16B 119.7
C15B C16B H16B 119.7
C18B C17B C16B 119.8(6)
C18B C17B H17B 120.1
C16B C17B H17B 120.1
C17B C18B C19B 120.8(6)
C17B C18B H18B 119.6
C19B C18B H18B 119.6
C14B C19B C18B 120.2(6)
C14B C19B H19B 119.9
C18B C19B H19B 119.9
C21B C20B C25B 119.2(5)
C21B C20B C4B 120.7(5)
C25B C20B C4B 120.1(5)
C20B C21B C22B 119.7(7)
C20B C21B H21B 120.1
C22B C21B H21B 120.1
C23B C22B C21B 120.0(7)
C23B C22B H22B 120.0
C21B C22B H22B 120.0
C24B C23B C22B 120.8(6)
C24B C23B H23B 119.6
C22B C23B H23B 119.6
C23B C24B C25B 119.7(6)
C23B C24B H24B 120.1
C25B C24B H24B 120.1
C24B C25B C20B 120.5(6)
C24B C25B H25B 119.7
C20B C25B H25B 119.7
C31B C26B C27B 119.9(7)
C31B C26B C7B 119.9(8)
C27B C26B C7B 120.2(7)
C26B C27B C28B 118.8(10)
C26B C27B H27B 120.6
C28B C27B H27B 120.6
C29B C28B C27B 120.9(12)
C29B C28B H28B 119.6
C27B C28B H28B 119.6
C30B C29B C28B 119.6(9)
C30B C29B H29B 120.2
C28B C29B H29B 120.2
C29B C30B C31B 121.5(12)
C29B C30B H30B 119.3
C31B C30B H30B 119.3
C26B C31B C30B 119.3(11)
C26B C31B H31B 120.4
C30B C31B H31B 120.4
C37B C32B C33B 118.5(5)
C37B C32B C8B 123.0(5)
C33B C32B C8B 118.5(5)
C34B C33B C32B 120.7(6)
C34B C33B H33B 119.6
C32B C33B H33B 119.6
C35B C34B C33B 120.2(7)
C35B C34B H34B 119.9
C33B C34B H34B 119.9
C36B C35B C34B 120.0(6)
C36B C35B H35B 120.0
C34B C35B H35B 120.0
C35B C36B C37B 119.7(6)
C35B C36B H36B 120.1
C37B C36B H36B 120.1
C32B C37B C36B 120.8(5)
C32B C37B H37B 119.6
C36B C37B H37B 119.6
C39B C38B C43B 118.9(5)
C39B C38B C11B 120.1(4)
C43B C38B C11B 121.1(4)
C38B C39B C40B 120.2(5)
C38B C39B H39B 119.9
C40B C39B H39B 119.9
C41B C40B C39B 119.6(5)
C41B C40B H40B 120.2
C39B C40B H40B 120.2
C42B C41B C40B 120.1(5)
C42B C41B H41B 119.9
C40B C41B H41B 119.9
C41B C42B C43B 120.5(5)
C41B C42B H42B 119.8
C43B C42B H42B 119.8
C42B C43B C38B 120.7(5)
C42B C43B H43B 119.7
C38B C43B H43B 119.7
C45B C44B C49B 119.6(5)
C45B C44B C12B 120.5(5)
C49B C44B C12B 119.9(5)
C44B C45B C46B 119.9(6)
C44B C45B H45B 120.0
C46B C45B H45B 120.0
C47B C46B C45B 120.1(6)
C47B C46B H46B 119.9
C45B C46B H46B 119.9
C48B C47B C46B 120.8(6)
C48B C47B H47B 119.6
C46B C47B H47B 119.6
C47B C48B C49B 120.0(6)
C47B C48B H48B 120.0
C49B C48B H48B 120.0
C48B C49B C44B 119.4(6)
C48B C49B H49B 120.3
C44B C49B H49B 120.3
N7B C50B Cu1B 174.0(6)
N7B C51B C54B 109.4(6)
N7B C51B C53B 109.3(6)
C54B C51B C53B 112.7(7)
N7B C51B C52B 106.3(6)
C54B C51B C52B 112.9(7)
C53B C51B C52B 106.0(7)
C51B C52B H52D 109.4
C51B C52B H52E 109.3
H52D C52B H52E 109.5
C51B C52B H52F 109.8
H52D C52B H52F 109.5
H52E C52B H52F 109.5
C51B C53B H53D 109.4
C51B C53B H53E 109.6
H53D C53B H53E 109.5
C51B C53B H53F 109.4
H53D C53B H53F 109.5
H53E C53B H53F 109.5
C51B C54B H54D 109.3
C51B C54B H54E 109.4
H54D C54B H54E 109.5
C51B C54B H54F 109.7
H54D C54B H54F 109.5
H54E C54B H54F 109.5
C50C Cu1C N3C 137.2(2)
C50C Cu1C N1C 129.8(3)
N3C Cu1C N1C 91.18(18)
C50C Cu1C F1C 112.7(3)
N3C Cu1C F1C 84.0(2)
N1C Cu1C F1C 78.38(15)
N5D Cu2C N5C 169.56(17)
C1C O1C H1C 99.1(16)
C2C N1C C3C 105.8(4)
C2C N1C Cu1C 126.8(3)
C3C N1C Cu1C 123.7(3)
C2C N2C C4C 107.6(4)
C2C N2C C5C 129.4(4)
C4C N2C C5C 122.9(4)
C6C N3C C7C 107.4(5)
C6C N3C Cu1C 126.6(4)
C7C N3C Cu1C 124.3(4)
C6C N4C C8C 107.6(4)
C6C N4C C9C 128.1(4)
C8C N4C C9C 124.2(4)
C10C N5C C11C 106.2(4)
C10C N5C Cu2C 124.6(3)
C11C N5C Cu2C 129.2(3)
C10C N6C C12C 108.1(4)
C10C N6C C13C 126.3(4)
C12C N6C C13C 125.6(4)
C50C N7C C51C 175.2(8)
O1C C1C C6C 108.9(4)
O1C C1C C10C 104.7(4)
C6C C1C C10C 109.3(4)
O1C C1C C2C 108.4(4)
C6C C1C C2C 114.9(4)
C10C C1C C2C 110.1(4)
N1C C2C N2C 110.9(4)
N1C C2C C1C 127.5(4)
N2C C2C C1C 121.3(4)
C4C C3C N1C 109.8(4)
C4C C3C C14C 129.5(5)
N1C C3C C14C 120.7(5)
C3C C4C N2C 105.9(4)
C3C C4C C20C 132.7(5)
N2C C4C C20C 121.4(5)
N2C C5C H5C1 109.5
N2C C5C H5C2 109.4
H5C1 C5C H5C2 109.5
N2C C5C H5C3 109.5
H5C1 C5C H5C3 109.5
H5C2 C5C H5C3 109.5
N3C C6C N4C 109.6(5)
N3C C6C C1C 128.9(5)
N4C C6C C1C 121.5(5)
C8C C7C N3C 108.9(5)
C8C C7C C26' 129.6(8)
N3C C7C C26' 119.8(8)
C8C C7C C26C 127.5(6)
N3C C7C C26C 121.6(6)
C7C C8C N4C 106.4(5)
C7C C8C C32C 130.6(5)
N4C C8C C32C 123.0(5)
N4C C9C H9C1 109.7
N4C C9C H9C2 109.3
H9C1 C9C H9C2 109.5
N4C C9C H9C3 109.4
H9C1 C9C H9C3 109.5
H9C2 C9C H9C3 109.5
N5C C10C N6C 110.7(4)
N5C C10C C1C 125.1(4)
N6C C10C C1C 123.9(4)
C12C C11C N5C 109.1(4)
C12C C11C C38C 128.8(4)
N5C C11C C38C 122.1(4)
C11C C12C N6C 105.9(4)
C11C C12C C44C 130.5(5)
N6C C12C C44C 123.6(4)
N6C C13C H13G 109.5
N6C C13C H13H 109.4
H13G C13C H13H 109.5
N6C C13C H13I 109.5
H13G C13C H13I 109.5
H13H C13C H13I 109.5
C15C C14C C19C 119.3(5)
C15C C14C C3C 120.4(5)
C19C C14C C3C 120.3(5)
C14C C15C C16C 120.6(5)
C14C C15C H15C 119.7
C16C C15C H15C 119.7
C17C C16C C15C 121.0(6)
C17C C16C H16C 119.5
C15C C16C H16C 119.5
C16C C17C C18C 119.1(6)
C16C C17C H17C 120.5
C18C C17C H17C 120.5
C17C C18C C19C 120.2(6)
C17C C18C H18C 119.9
C19C C18C H18C 119.9
C14C C19C C18C 119.9(6)
C14C C19C H19C 120.1
C18C C19C H19C 120.1
C21C C20C C25C 118.3(6)
C21C C20C C4C 120.9(6)
C25C C20C C4C 120.7(5)
C20C C21C C22C 120.4(7)
C20C C21C H21C 119.8
C22C C21C H21C 119.8
C21C C22C C23C 119.6(8)
C21C C22C H22C 120.2
C23C C22C H22C 120.2
C24C C23C C22C 120.1(6)
C24C C23C H23C 120.0
C22C C23C H23C 120.0
C23C C24C C25C 120.2(7)
C23C C24C H24C 119.9
C25C C24C H24C 119.9
C24C C25C C20C 121.3(6)
C24C C25C H25C 119.3
C20C C25C H25C 119.3
C31C C26C C27C 119.9(4)
C31C C26C C7C 117.1(7)
C27C C26C C7C 123.1(7)
C28C C27C C26C 120.1(4)
C28C C27C H27C 119.9
C26C C27C H27C 119.9
C27C C28C C29C 119.9(4)
C27C C28C H28C 120.0
C29C C28C H28C 120.0
C30C C29C C28C 120.0(4)
C30C C29C H29C 120.0
C28C C29C H29C 120.0
C29C C30C C31C 120.0(4)
C29C C30C H30C 120.0
C31C C30C H30C 120.0
C26C C31C C30C 120.1(4)
C26C C31C H31C 119.9
C30C C31C H31C 119.9
C27' C26' C31' 120.0(4)
C27' C26' C7C 113.7(11)
C31' C26' C7C 126.3(11)
C26' C27' C28' 120.0(4)
C26' C27' H27' 120.0
C28' C27' H27' 120.0
C29' C28' C27' 120.0(4)
C29' C28' H28' 120.0
C27' C28' H28' 120.0
C30' C29' C28' 120.0(4)
C30' C29' H29' 120.0
C28' C29' H29' 120.0
C29' C30' C31' 120.0(4)
C29' C30' H30' 120.0
C31' C30' H30' 120.0
C26' C31' C30' 120.0(4)
C26' C31' H31' 120.0
C30' C31' H31' 120.0
C33C C32C C37C 118.7(5)
C33C C32C C8C 118.1(5)
C37C C32C C8C 123.2(5)
C32C C33C C34C 120.7(6)
C32C C33C H33C 119.7
C34C C33C H33C 119.7
C35C C34C C33C 119.7(6)
C35C C34C H34C 120.2
C33C C34C H34C 120.2
C34C C35C C36C 120.4(6)
C34C C35C H35C 119.8
C36C C35C H35C 119.8
C37C C36C C35C 120.3(6)
C37C C36C H36C 119.9
C35C C36C H36C 119.9
C36C C37C C32C 120.3(6)
C36C C37C H37C 119.9
C32C C37C H37C 119.9
C39C C38C C43C 118.5(5)
C39C C38C C11C 120.0(5)
C43C C38C C11C 121.5(4)
C40C C39C C38C 120.6(5)
C40C C39C H39C 119.7
C38C C39C H39C 119.7
C39C C40C C41C 120.3(6)
C39C C40C H40C 119.9
C41C C40C H40C 119.9
C42C C41C C40C 119.8(5)
C42C C41C H41C 120.1
C40C C41C H41C 120.1
C41C C42C C43C 120.4(5)
C41C C42C H42C 119.8
C43C C42C H42C 119.8
C42C C43C C38C 120.5(5)
C42C C43C H43C 119.8
C38C C43C H43C 119.8
C45C C44C C49C 119.3(5)
C45C C44C C12C 120.1(5)
C49C C44C C12C 120.5(5)
C44C C45C C46C 120.2(5)
C44C C45C H45C 119.9
C46C C45C H45C 119.9
C47C C46C C45C 119.4(6)
C47C C46C H46C 120.3
C45C C46C H46C 120.3
C48C C47C C46C 121.0(5)
C48C C47C H47C 119.5
C46C C47C H47C 119.5
C49C C48C C47C 119.7(5)
C49C C48C H48C 120.2
C47C C48C H48C 120.2
C48C C49C C44C 120.4(5)
C48C C49C H49C 119.8
C44C C49C H49C 119.8
N7C C50C Cu1C 172.7(8)
N7C C51C C53C 107.6(6)
N7C C51C C54C 107.5(8)
C53C C51C C54C 113.0(8)
N7C C51C C52C 106.9(7)
C53C C51C C52C 109.9(8)
C54C C51C C52C 111.6(9)
C51C C52C H52G 109.4
C51C C52C H52H 109.5
H52G C52C H52H 109.5
C51C C52C H52I 109.5
H52G C52C H52I 109.5
H52H C52C H52I 109.5
C51C C53C H53G 109.3
C51C C53C H53H 109.5
H53G C53C H53H 109.5
C51C C53C H53I 109.6
H53G C53C H53I 109.5
H53H C53C H53I 109.5
C51C C54C H54G 109.3
C51C C54C H54H 109.6
H54G C54C H54H 109.5
C51C C54C H54I 109.5
H54G C54C H54I 109.5
H54H C54C H54I 109.5
C50D Cu1D N3D 135.8(2)
C50D Cu1D N1D 129.7(2)
N3D Cu1D N1D 92.37(17)
C50D Cu1D F1D 105.7(2)
N3D Cu1D F1D 87.34(15)
N1D Cu1D F1D 86.29(14)
C1D O1D H1D 110(2)
C2D N1D C3D 106.5(4)
C2D N1D Cu1D 123.1(3)
C3D N1D Cu1D 121.3(3)
C2D N2D C4D 107.6(4)
C2D N2D C5D 129.7(4)
C4D N2D C5D 122.7(4)
C6D N3D C7D 106.1(4)
C6D N3D Cu1D 128.1(3)
C7D N3D Cu1D 125.8(3)
C6D N4D C8D 107.2(4)
C6D N4D C9D 128.2(4)
C8D N4D C9D 123.9(4)
C10D N5D C11D 104.5(4)
C10D N5D Cu2C 127.3(3)
C11D N5D Cu2C 127.9(3)
C10D N6D C12D 107.6(4)
C10D N6D C13D 127.0(4)
C12D N6D C13D 125.1(4)
C50D N7D C51D 174.7(6)
O1D C1D C6D 108.6(4)
O1D C1D C10D 106.4(4)
C6D C1D C10D 109.1(4)
O1D C1D C2D 107.6(4)
C6D C1D C2D 115.0(4)
C10D C1D C2D 109.8(4)
N1D C2D N2D 110.9(4)
N1D C2D C1D 127.7(4)
N2D C2D C1D 121.4(4)
C4D C3D N1D 108.7(4)
C4D C3D C14D 130.5(5)
N1D C3D C14D 120.9(4)
C3D C4D N2D 106.3(4)
C3D C4D C20D 135.5(5)
N2D C4D C20D 118.2(5)
C3D C4D C20" 129.3(7)
N2D C4D C20" 123.6(7)
N2D C5D H5D1 109.5
N2D C5D H5D2 109.5
H5D1 C5D H5D2 109.5
N2D C5D H5D3 109.4
H5D1 C5D H5D3 109.5
H5D2 C5D H5D3 109.5
N3D C6D N4D 111.1(4)
N3D C6D C1D 127.7(4)
N4D C6D C1D 121.2(4)
C8D C7D N3D 109.9(4)
C8D C7D C26D 128.6(5)
N3D C7D C26D 121.3(5)
C7D C8D N4D 105.7(4)
C7D C8D C32D 128.6(7)
N4D C8D C32D 125.6(7)
C7D C8D C32" 132.1(9)
N4D C8D C32" 121.5(9)
N4D C9D H9D1 109.6
N4D C9D H9D2 109.4
H9D1 C9D H9D2 109.5
N4D C9D H9D3 109.4
H9D1 C9D H9D3 109.5
H9D2 C9D H9D3 109.5
N6D C10D N5D 111.8(4)
N6D C10D C1D 123.9(4)
N5D C10D C1D 124.0(4)
C12D C11D N5D 110.6(4)
C12D C11D C38D 128.6(4)
N5D C11D C38D 120.9(4)
C11D C12D N6D 105.5(4)
C11D C12D C44D 130.3(4)
N6D C12D C44D 124.2(4)
N6D C13D H13J 109.6
N6D C13D H13K 109.3
H13J C13D H13K 109.5
N6D C13D H13L 109.5
H13J C13D H13L 109.5
H13K C13D H13L 109.5
C15D C14D C19D 117.5(5)
C15D C14D C3D 121.2(5)
C19D C14D C3D 121.3(5)
C16D C15D C14D 121.7(5)
C16D C15D H15D 119.2
C14D C15D H15D 119.2
C15D C16D C17D 119.8(5)
C15D C16D H16D 120.1
C17D C16D H16D 120.1
C18D C17D C16D 119.6(5)
C18D C17D H17D 120.2
C16D C17D H17D 120.2
C19D C18D C17D 120.4(6)
C19D C18D H18D 119.8
C17D C18D H18D 119.8
C18D C19D C14D 121.0(6)
C18D C19D H19D 119.5
C14D C19D H19D 119.5
C25D C20D C21D 120.1(3)
C25D C20D C4D 118.0(5)
C21D C20D C4D 121.7(5)
C20D C21D C22D 119.6(3)
C20D C21D H21D 120.2
C22D C21D H21D 120.2
C23D C22D C21D 120.2(3)
C23D C22D H22D 119.9
C21D C22D H22D 119.9
C22D C23D C24D 120.2(3)
C22D C23D H23D 119.9
C24D C23D H23D 119.9
C23D C24D C25D 119.7(3)
C23D C24D H24D 120.1
C25D C24D H24D 120.1
C20D C25D C24D 120.2(3)
C20D C25D H25D 119.9
C24D C25D H25D 119.9
C25" C20" C21" 119.6(4)
C25" C20" C4D 121.5(10)
C21" C20" C4D 118.9(10)
C22" C21" C20" 120.2(4)
C22" C21" H21" 119.9
C20" C21" H21" 119.9
C23" C22" C21" 120.1(4)
C23" C22" H22" 120.0
C21" C22" H22" 120.0
C22" C23" C24" 119.9(4)
C22" C23" H23" 120.1
C24" C23" H23" 120.1
C25" C24" C23" 120.0(4)
C25" C24" H24" 120.0
C23" C24" H24" 120.0
C24" C25" C20" 120.3(4)
C24" C25" H25" 119.9
C20" C25" H25" 119.9
C31D C26D C27D 120.2(7)
C31D C26D C7D 120.3(8)
C27D C26D C7D 119.4(8)
C28D C27D C26D 121.0(11)
C28D C27D H27D 119.5
C26D C27D H27D 119.5
C29D C28D C27D 119.7(14)
C29D C28D H28D 120.1
C27D C28D H28D 120.1
C28D C29D C30D 122.6(10)
C28D C29D H29D 118.7
C30D C29D H29D 118.7
C29D C30D C31D 118.5(11)
C29D C30D H30D 120.7
C31D C30D H30D 120.7
C26D C31D C30D 118.0(11)
C26D C31D H31D 121.0
C30D C31D H31D 121.0
C37D C32D C33D 119.6(3)
C37D C32D C8D 121.2(8)
C33D C32D C8D 119.2(8)
C34D C33D C32D 120.3(3)
C34D C33D H33D 119.8
C32D C33D H33D 119.8
C33D C34D C35D 119.9(3)
C33D C34D H34D 120.0
C35D C34D H34D 120.0
C36D C35D C34D 119.9(3)
C36D C35D H35D 120.0
C34D C35D H35D 120.0
C35D C36D C37D 120.1(3)
C35D C36D H36D 120.0
C37D C36D H36D 120.0
C36D C37D C32D 120.2(3)
C36D C37D H37D 119.9
C32D C37D H37D 119.9
C37" C32" C33" 119.8(4)
C37" C32" C8D 125.1(12)
C33" C32" C8D 115.1(12)
C34" C33" C32" 120.0(4)
C34" C33" H33" 120.0
C32" C33" H33" 120.0
C33" C34" C35" 120.1(4)
C33" C34" H34" 119.9
C35" C34" H34" 119.9
C34" C35" C36" 119.9(4)
C34" C35" H35" 120.0
C36" C35" H35" 120.0
C35" C36" C37" 119.9(4)
C35" C36" H36" 120.0
C37" C36" H36" 120.0
C32" C37" C36" 120.2(4)
C32" C37" H37" 119.9
C36" C37" H37" 119.9
C43D C38D C39D 119.4(5)
C43D C38D C11D 121.0(4)
C39D C38D C11D 119.6(4)
C40D C39D C38D 119.7(5)
C40D C39D H39D 120.2
C38D C39D H39D 120.2
C41D C40D C39D 120.5(5)
C41D C40D H40D 119.8
C39D C40D H40D 119.8
C40D C41D C42D 120.0(5)
C40D C41D H41D 120.0
C42D C41D H41D 120.0
C43D C42D C41D 119.7(5)
C43D C42D H42D 120.2
C41D C42D H42D 120.2
C42D C43D C38D 120.7(5)
C42D C43D H43D 119.6
C38D C43D H43D 119.6
C49D C44D C45D 118.1(5)
C49D C44D C12D 122.2(5)
C45D C44D C12D 119.6(5)
C46D C45D C44D 120.6(5)
C46D C45D H45D 119.7
C44D C45D H45D 119.7
C45D C46D C47D 120.4(6)
C45D C46D H46D 119.8
C47D C46D H46D 119.8
C48D C47D C46D 119.2(5)
C48D C47D H47D 120.4
C46D C47D H47D 120.4
C47D C48D C49D 120.3(6)
C47D C48D H48D 119.9
C49D C48D H48D 119.9
C44D C49D C48D 121.3(5)
C44D C49D H49D 119.4
C48D C49D H49D 119.4
N7D C50D Cu1D 172.9(6)
N7D C51D C52D 107.6(4)
N7D C51D C54" 107.5(4)
C52D C51D C54" 144.8(7)
N7D C51D C53" 107.1(4)
C54" C51D C53" 111.9(4)
N7D C51D C52" 107.0(4)
C54" C51D C52" 111.8(4)
C53" C51D C52" 111.4(4)
N7D C51D C54D 106.9(4)
C52D C51D C54D 111.9(3)
C53" C51D C54D 146.0(7)
N7D C51D C53D 107.1(3)
C52D C51D C53D 111.8(3)
C52" C51D C53D 145.9(7)
C54D C51D C53D 111.1(3)
C51D C52D H52J 109.3
C51D C52D H52K 109.6
H52J C52D H52K 109.5
C51D C52D H52L 109.5
H52J C52D H52L 109.5
H52K C52D H52L 109.5
C51D C53D H53J 109.4
C51D C53D H53K 109.5
H53J C53D H53K 109.5
C51D C53D H53L 109.5
H53J C53D H53L 109.5
H53K C53D H53L 109.5
C51D C54D H54J 109.4
C51D C54D H54K 109.6
H54J C54D H54K 109.5
C51D C54D H54L 109.4
H54J C54D H54L 109.5
H54K C54D H54L 109.5
C51D C52" H52M 109.5
C51D C52" H52N 109.5
H52M C52" H52N 109.5
C51D C52" H52O 109.5
H52M C52" H52O 109.5
H52N C52" H52O 109.5
C51D C53" H53M 109.5
C51D C53" H53N 109.5
H53M C53" H53N 109.5
C51D C53" H53O 109.5
H53M C53" H53O 109.5
H53N C53" H53O 109.5
C51D C54" H54M 109.5
C51D C54" H54N 109.5
H54M C54" H54N 109.5
C51D C54" H54O 109.5
H54M C54" H54O 109.5
H54N C54" H54O 109.5
F2A P1A F6A 90.4(2)
F2A P1A F5A 179.8(3)
F6A P1A F5A 89.7(2)
F2A P1A F3A 90.2(2)
F6A P1A F3A 179.2(2)
F5A P1A F3A 89.7(2)
F2A P1A F1A 90.2(2)
F6A P1A F1A 90.3(2)
F5A P1A F1A 89.7(2)
F3A P1A F1A 90.2(2)
F2A P1A F4A 90.6(2)
F6A P1A F4A 89.4(2)
F5A P1A F4A 89.6(2)
F3A P1A F4A 90.1(2)
F1A P1A F4A 179.2(2)
P1A F1A Cu1A 163.25(19)
F5B P1B F2B 177.4(5)
F5B P1B F1B 89.8(4)
F2B P1B F1B 92.2(4)
F5B P1B F6B 89.1(4)
F2B P1B F6B 89.2(4)
F1B P1B F6B 90.8(4)
F5B P1B F3B 92.0(4)
F2B P1B F3B 89.7(4)
F1B P1B F3B 91.7(4)
F6B P1B F3B 177.3(5)
F5B P1B F4B 88.9(4)
F2B P1B F4B 89.1(4)
F1B P1B F4B 178.6(5)
F6B P1B F4B 89.8(4)
F3B P1B F4B 87.8(4)
P1B F1B Cu1B 156.3(6)
F2B' P1B' F5B' 178.8(5)
F2B' P1B' F6B' 89.7(4)
F5B' P1B' F6B' 89.3(4)
F2B' P1B' F1B' 91.4(4)
F5B' P1B' F1B' 89.2(4)
F6B' P1B' F1B' 90.7(4)
F2B' P1B' F3B' 90.2(4)
F5B' P1B' F3B' 90.8(4)
F6B' P1B' F3B' 178.5(5)
F1B' P1B' F3B' 90.7(4)
F2B' P1B' F4B' 89.8(4)
F5B' P1B' F4B' 89.6(4)
F6B' P1B' F4B' 90.3(4)
F1B' P1B' F4B' 178.4(5)
F3B' P1B' F4B' 88.2(4)
F5B" P1B" F2B" 178.1(6)
F5B" P1B" F3B" 91.0(5)
F2B" P1B" F3B" 90.5(5)
F5B" P1B" F6B" 89.0(5)
F2B" P1B" F6B" 89.4(5)
F3B" P1B" F6B" 179.0(6)
F5B" P1B" F1B" 90.1(5)
F2B" P1B" F1B" 91.1(5)
F3B" P1B" F1B" 90.7(5)
F6B" P1B" F1B" 90.4(5)
F5B" P1B" F4B" 89.5(5)
F2B" P1B" F4B" 89.3(5)
F3B" P1B" F4B" 88.7(4)
F6B" P1B" F4B" 90.3(5)
F1B" P1B" F4B" 179.2(6)
F2C P1C F5C 178.8(3)
F2C P1C F3C 90.3(3)
F5C P1C F3C 90.6(3)
F2C P1C F1C 90.8(3)
F5C P1C F1C 89.9(3)
F3C P1C F1C 91.2(3)
F2C P1C F6C 89.7(3)
F5C P1C F6C 89.4(3)
F3C P1C F6C 178.9(3)
F1C P1C F6C 89.9(3)
F2C P1C F4C 90.0(3)
F5C P1C F4C 89.3(3)
F3C P1C F4C 89.4(3)
F1C P1C F4C 179.0(3)
F6C P1C F4C 89.5(3)
P1C F1C Cu1C 150.9(3)
F2C' P1C' F5C' 178.6(6)
F2C' P1C' F6C' 89.8(5)
F5C' P1C' F6C' 89.1(5)
F2C' P1C' F3C' 90.3(5)
F5C' P1C' F3C' 90.8(5)
F6C' P1C' F3C' 179.0(6)
F2C' P1C' F1C' 91.4(5)
F5C' P1C' F1C' 89.5(5)
F6C' P1C' F1C' 90.2(5)
F3C' P1C' F1C' 90.7(5)
F2C' P1C' F4C' 89.8(5)
F5C' P1C' F4C' 89.3(5)
F6C' P1C' F4C' 90.1(5)
F3C' P1C' F4C' 88.9(5)
F1C' P1C' F4C' 178.8(6)
F5D P1D F2D 178.8(2)
F5D P1D F3D 91.1(2)
F2D P1D F3D 90.0(2)
F5D P1D F6D 90.1(2)
F2D P1D F6D 88.9(2)
F3D P1D F6D 178.7(2)
F5D P1D F1D 90.17(19)
F2D P1D F1D 90.39(19)
F3D P1D F1D 90.70(19)
F6D P1D F1D 89.8(2)
F5D P1D F4D 90.49(19)
F2D P1D F4D 88.96(19)
F3D P1D F4D 88.80(19)
F6D P1D F4D 90.6(2)
F1D P1D F4D 179.2(2)
P1D F1D Cu1D 161.71(19)
F2E P1E F5E 178.2(5)
F2E P1E F6E 89.8(4)
F5E P1E F6E 88.4(4)
F2E P1E F3E 90.8(4)
F5E P1E F3E 91.0(4)
F6E P1E F3E 179.2(5)
F2E P1E F1E 91.9(4)
F5E P1E F1E 88.5(4)
F6E P1E F1E 91.0(4)
F3E P1E F1E 89.5(4)
F2E P1E F4E 89.7(4)
F5E P1E F4E 90.0(4)
F6E P1E F4E 90.6(4)
F3E P1E F4E 88.8(4)
F1E P1E F4E 177.8(4)
F5F P1F F2F 178.0(5)
F5F P1F F6F 88.9(4)
F2F P1F F6F 89.1(4)
F5F P1F F3F 91.8(4)
F2F P1F F3F 90.2(4)
F6F P1F F3F 179.2(5)
F5F P1F F4F 89.9(4)
F2F P1F F4F 90.5(4)
F6F P1F F4F 91.0(4)
F3F P1F F4F 88.8(4)
F5F P1F F1F 88.2(4)
F2F P1F F1F 91.4(4)
F6F P1F F1F 90.2(4)
F3F P1F F1F 90.0(4)
F4F P1F F1F 177.8(5)
C2M C1M H1M1 109.4
C2M C1M H1M2 109.5
H1M1 C1M H1M2 109.5
C2M C1M H1M3 109.4
H1M1 C1M H1M3 109.5
H1M2 C1M H1M3 109.5
O3M C2M C1M 112.3(5)
O3M C2M H2M1 109.1
C1M C2M H2M1 109.1
O3M C2M H2M2 109.1
C1M C2M H2M2 109.1
H2M1 C2M H2M2 107.9
C2M O3M C4M 118.5(6)
O3M C4M C5M 111.5(5)
O3M C4M H4M1 109.3
C5M C4M H4M1 109.3
O3M C4M H4M2 109.3
C5M C4M H4M2 109.3
H4M1 C4M H4M2 108.0
C4M C5M H5M1 109.5
C4M C5M H5M2 109.5
H5M1 C5M H5M2 109.5
C4M C5M H5M3 109.4
H5M1 C5M H5M3 109.5
H5M2 C5M H5M3 109.5
C2N C1N H1N1 109.5
C2N C1N H1N2 109.5
H1N1 C1N H1N2 109.5
C2N C1N H1N3 109.4
H1N1 C1N H1N3 109.5
H1N2 C1N H1N3 109.5
O3N C2N C1N 113.9(5)
O3N C2N H2N1 108.8
C1N C2N H2N1 108.8
O3N C2N H2N2 108.8
C1N C2N H2N2 108.8
H2N1 C2N H2N2 107.7
C2N O3N C4N 115.9(4)
O3N C4N C5N 112.2(5)
O3N C4N H4N1 109.2
C5N C4N H4N1 109.2
O3N C4N H4N2 109.2
C5N C4N H4N2 109.2
H4N1 C4N H4N2 107.9
C4N C5N H5N1 109.5
C4N C5N H5N2 109.5
H5N1 C5N H5N2 109.5
C4N C5N H5N3 109.5
H5N1 C5N H5N3 109.5
H5N2 C5N H5N3 109.5
C2O C1O H1O1 109.5
C2O C1O H1O2 109.3
H1O1 C1O H1O2 109.5
C2O C1O H1O3 109.7
H1O1 C1O H1O3 109.5
H1O2 C1O H1O3 109.5
O3O C2O C1O 112.9(6)
O3O C2O H2O1 109.0
C1O C2O H2O1 109.0
O3O C2O H2O2 109.0
C1O C2O H2O2 109.0
H2O1 C2O H2O2 107.8
C4O O3O C2O 117.3(6)
O3O C4O C5O 114.3(6)
O3O C4O H4O1 108.7
C5O C4O H4O1 108.7
O3O C4O H4O2 108.7
C5O C4O H4O2 108.7
H4O1 C4O H4O2 107.6
C4O C5O H5O1 109.4
C4O C5O H5O2 109.5
H5O1 C5O H5O2 109.5
C4O C5O H5O3 109.5
H5O1 C5O H5O3 109.5
H5O2 C5O H5O3 109.5
C2O' C1O' H1O4 109.4
C2O' C1O' H1O5 109.7
H1O4 C1O' H1O5 109.5
C2O' C1O' H1O6 109.3
H1O4 C1O' H1O6 109.5
H1O5 C1O' H1O6 109.5
O3O' C2O' C1O' 112.9(6)
O3O' C2O' H2O3 109.0
C1O' C2O' H2O3 109.0
O3O' C2O' H2O4 109.0
C1O' C2O' H2O4 109.0
H2O3 C2O' H2O4 107.8
C4O' O3O' C2O' 119.2(7)
O3O' C4O' C5O' 112.8(6)
O3O' C4O' H4O3 109.0
C5O' C4O' H4O3 109.0
O3O' C4O' H4O4 109.0
C5O' C4O' H4O4 109.1
H4O3 C4O' H4O4 107.8
C4O' C5O' H5O4 110.6
C4O' C5O' H5O5 109.3
H5O4 C5O' H5O5 109.5
C4O' C5O' H5O6 108.5
H5O4 C5O' H5O6 109.5
H5O5 C5O' H5O6 109.5
C2P C1P H1P1 109.4
C2P C1P H1P2 109.5
H1P1 C1P H1P2 109.5
C2P C1P H1P3 109.5
H1P1 C1P H1P3 109.5
H1P2 C1P H1P3 109.5
O3P C2P C1P 113.7(6)
O3P C2P H2P1 108.8
C1P C2P H2P1 108.8
O3P C2P H2P2 108.8
C1P C2P H2P2 108.8
H2P1 C2P H2P2 107.7
C4P O3P C2P 120.0(6)
O3P C4P C5P 116.2(6)
O3P C4P H4P1 108.2
C5P C4P H4P1 108.2
O3P C4P H4P2 108.2
C5P C4P H4P2 108.2
H4P1 C4P H4P2 107.4
C4P C5P H5P1 109.3
C4P C5P H5P2 109.4
H5P1 C5P H5P2 109.5
C4P C5P H5P3 109.6
H5P1 C5P H5P3 109.5
H5P2 C5P H5P3 109.5
C2P' C1P' H1P4 109.4
C2P' C1P' H1P5 109.5
H1P4 C1P' H1P5 109.5
C2P' C1P' H1P6 109.5
H1P4 C1P' H1P6 109.5
H1P5 C1P' H1P6 109.5
O3P' C2P' C1P' 113.3(6)
O3P' C2P' H2P3 108.9
C1P' C2P' H2P3 108.9
O3P' C2P' H2P4 108.9
C1P' C2P' H2P4 108.9
H2P3 C2P' H2P4 107.7
C4P' O3P' C2P' 118.3(7)
O3P' C4P' C5P' 113.5(6)
O3P' C4P' H4P3 108.9
C5P' C4P' H4P3 108.9
O3P' C4P' H4P4 108.9
C5P' C4P' H4P4 108.9
H4P3 C4P' H4P4 107.7
C4P' C5P' H5P4 109.4
C4P' C5P' H5P5 109.5
H5P4 C5P' H5P5 109.5
C4P' C5P' H5P6 109.5
H5P4 C5P' H5P6 109.5
H5P5 C5P' H5P6 109.5
H1W1 O1W H1W2 118(3)

loop_
_geom_bond_atom_site_label_1
_geom_bond_atom_site_label_2
_geom_bond_distance
Cu1A C50A 1.846(6)
Cu1A N3A 1.973(4)
Cu1A N1A 2.018(4)
Cu1A F1A 3.213(3)
Cu2A N5B 1.901(4)
Cu2A N5A 1.909(4)
O1A C1A 1.427(6)
O1A H1A 0.869(18)
N1A C2A 1.317(6)
N1A C3A 1.401(6)
N2A C4A 1.365(7)
N2A C2A 1.381(6)
N2A C5A 1.453(7)
N3A C6A 1.314(6)
N3A C7A 1.384(6)
N4A C6A 1.355(6)
N4A C8A 1.380(6)
N4A C9A 1.481(6)
N5A C10A 1.325(6)
N5A C11A 1.394(6)
N6A C10A 1.356(6)
N6A C12A 1.396(6)
N6A C13A 1.464(6)
N7A C50A 1.148(7)
N7A C51A 1.470(8)
C1A C10A 1.520(7)
C1A C2A 1.541(7)
C1A C6A 1.544(7)
C3A C4A 1.381(7)
C3A C14A 1.474(7)
C4A C20A 1.489(7)
C5A H5A1 0.9801
C5A H5A2 0.9801
C5A H5A3 0.9799
C7A C8A 1.369(7)
C7A C26A 1.473(8)
C8A C32A 1.489(7)
C9A H9A1 0.9801
C9A H9A2 0.9800
C9A H9A3 0.9801
C11A C12A 1.373(7)
C11A C38A 1.473(7)
C12A C44A 1.463(7)
C13A H13A 0.9800
C13A H13B 0.9799
C13A H13C 0.9800
C14A C15A 1.389(7)
C14A C19A 1.398(8)
C15A C16A 1.383(7)
C15A H15A 0.9500
C16A C17A 1.386(8)
C16A H16A 0.9500
C17A C18A 1.368(9)
C17A H17A 0.9500
C18A C19A 1.388(8)
C18A H18A 0.9500
C19A H19A 0.9500
C20A C25A 1.374(9)
C20A C21A 1.414(10)
C21A C22A 1.413(11)
C21A H21A 0.9500
C22A C23A 1.392(14)
C22A H22A 0.9500
C23A C24A 1.379(12)
C23A H23A 0.9500
C24A C25A 1.385(8)
C24A H24A 0.9500
C25A H25A 0.9500
C26A C31A 1.366(10)
C26A C27A 1.409(10)
C27A C28A 1.379(11)
C27A H27A 0.9500
C28A C29A 1.394(15)
C28A H28A 0.9500
C29A C30A 1.323(15)
C29A H29A 0.9500
C30A C31A 1.396(10)
C30A H30A 0.9500
C31A H31A 0.9500
C32A C37A 1.390(8)
C32A C33A 1.394(8)
C33A C34A 1.376(8)
C33A H33A 0.9500
C34A C35A 1.391(10)
C34A H34A 0.9500
C35A C36A 1.375(9)
C35A H35A 0.9500
C36A C37A 1.395(8)
C36A H36A 0.9500
C37A H37A 0.9500
C38A C39A 1.391(7)
C38A C43A 1.401(7)
C39A C40A 1.363(8)
C39A H39A 0.9500
C40A C41A 1.388(8)
C40A H40A 0.9500
C41A C42A 1.388(9)
C41A H41A 0.9500
C42A C43A 1.391(8)
C42A H42A 0.9500
C43A H43A 0.9500
C44A C49A 1.383(8)
C44A C45A 1.404(8)
C45A C46A 1.369(8)
C45A H45A 0.9500
C46A C47A 1.389(9)
C46A H46A 0.9500
C47A C48A 1.363(9)
C47A H47A 0.9500
C48A C49A 1.381(8)
C48A H48A 0.9500
C49A H49A 0.9500
C51A C53A 1.459(12)
C51A C54A 1.512(11)
C51A C52A 1.573(12)
C52A H52A 0.9801
C52A H52B 0.9802
C52A H52C 0.9800
C53A H53A 0.9801
C53A H53B 0.9801
C53A H53C 0.9801
C54A H54A 0.9801
C54A H54B 0.9801
C54A H54C 0.9800
Cu1B C50B 1.832(6)
Cu1B N3B 1.965(4)
Cu1B N1B 2.008(4)
Cu1B F1B 3.608(10)
O1B C1B 1.428(6)
O1B H1B 0.882(19)
N1B C2B 1.332(6)
N1B C3B 1.383(6)
N2B C2B 1.357(6)
N2B C4B 1.388(6)
N2B C5B 1.459(7)
N3B C6B 1.318(7)
N3B C7B 1.385(7)
N4B C6B 1.358(6)
N4B C8B 1.395(6)
N4B C9B 1.471(6)
N5B C10B 1.336(6)
N5B C11B 1.385(6)
N6B C10B 1.330(6)
N6B C12B 1.386(6)
N6B C13B 1.484(6)
N7B C50B 1.156(8)
N7B C51B 1.461(8)
C1B C2B 1.527(7)
C1B C6B 1.528(7)
C1B C10B 1.547(7)
C3B C4B 1.363(7)
C3B C14B 1.483(7)
C4B C20B 1.474(7)
C5B H5B1 0.9802
C5B H5B2 0.9799
C5B H5B3 0.9801
C7B C8B 1.382(7)
C7B C26B 1.482(8)
C8B C32B 1.454(7)
C9B H9B1 0.9801
C9B H9B2 0.9799
C9B H9B3 0.9802
C11B C12B 1.368(7)
C11B C38B 1.479(7)
C12B C44B 1.487(7)
C13B H13D 0.9802
C13B H13E 0.9801
C13B H13F 0.9798
C14B C19B 1.395(8)
C14B C15B 1.396(8)
C15B C16B 1.410(8)
C15B H15B 0.9500
C16B C17B 1.377(9)
C16B H16B 0.9500
C17B C18B 1.372(10)
C17B H17B 0.9500
C18B C19B 1.395(8)
C18B H18B 0.9500
C19B H19B 0.9500
C20B C21B 1.351(9)
C20B C25B 1.388(8)
C21B C22B 1.404(10)
C21B H21B 0.9500
C22B C23B 1.360(11)
C22B H22B 0.9500
C23B C24B 1.343(10)
C23B H23B 0.9500
C24B C25B 1.384(8)
C24B H24B 0.9500
C25B H25B 0.9500
C26B C31B 1.350(13)
C26B C27B 1.390(12)
C27B C28B 1.404(11)
C27B H27B 0.9500
C28B C29B 1.364(19)
C28B H28B 0.9500
C29B C30B 1.324(19)
C29B H29B 0.9500
C30B C31B 1.422(13)
C30B H30B 0.9500
C31B H31B 0.9500
C32B C37B 1.392(8)
C32B C33B 1.397(9)
C33B C34B 1.388(9)
C33B H33B 0.9500
C34B C35B 1.386(10)
C34B H34B 0.9500
C35B C36B 1.382(10)
C35B H35B 0.9500
C36B C37B 1.400(8)
C36B H36B 0.9500
C37B H37B 0.9500
C38B C39B 1.384(7)
C38B C43B 1.394(7)
C39B C40B 1.404(8)
C39B H39B 0.9500
C40B C41B 1.381(9)
C40B H40B 0.9500
C41B C42B 1.373(8)
C41B H41B 0.9500
C42B C43B 1.376(8)
C42B H42B 0.9500
C43B H43B 0.9500
C44B C45B 1.376(8)
C44B C49B 1.398(8)
C45B C46B 1.383(8)
C45B H45B 0.9500
C46B C47B 1.374(10)
C46B H46B 0.9500
C47B C48B 1.357(10)
C47B H47B 0.9500
C48B C49B 1.394(9)
C48B H48B 0.9500
C49B H49B 0.9500
C51B C54B 1.481(11)
C51B C53B 1.493(11)
C51B C52B 1.544(11)
C52B H52D 0.9801
C52B H52E 0.9799
C52B H52F 0.9798
C53B H53D 0.9801
C53B H53E 0.9801
C53B H53F 0.9801
C54B H54D 0.9801
C54B H54E 0.9799
C54B H54F 0.9799
Cu1C C50C 1.839(7)
Cu1C N3C 1.978(5)
Cu1C N1C 2.000(4)
Cu1C F1C 3.389(4)
Cu2C N5D 1.900(4)
Cu2C N5C 1.904(4)
O1C C1C 1.430(6)
O1C H1C 0.933(19)
N1C C2C 1.319(7)
N1C C3C 1.392(6)
N2C C2C 1.351(7)
N2C C4C 1.384(6)
N2C C5C 1.477(7)
N3C C6C 1.313(7)
N3C C7C 1.388(7)
N4C C6C 1.356(6)
N4C C8C 1.389(7)
N4C C9C 1.492(7)
N5C C10C 1.329(7)
N5C C11C 1.392(6)
N6C C10C 1.354(6)
N6C C12C 1.379(7)
N6C C13C 1.471(6)
N7C C50C 1.140(9)
N7C C51C 1.468(9)
C1C C6C 1.524(7)
C1C C10C 1.527(7)
C1C C2C 1.540(6)
C3C C4C 1.349(7)
C3C C14C 1.498(7)
C4C C20C 1.481(7)
C5C H5C1 0.9802
C5C H5C2 0.9802
C5C H5C3 0.9800
C7C C8C 1.338(8)
C7C C26' 1.478(11)
C7C C26C 1.518(9)
C8C C32C 1.480(7)
C9C H9C1 0.9799
C9C H9C2 0.9801
C9C H9C3 0.9798
C11C C12C 1.374(7)
C11C C38C 1.477(7)
C12C C44C 1.468(7)
C13C H13G 0.9800
C13C H13H 0.9800
C13C H13I 0.9799
C14C C15C 1.383(8)
C14C C19C 1.387(8)
C15C C16C 1.383(8)
C15C H15C 0.9500
C16C C17C 1.372(9)
C16C H16C 0.9500
C17C C18C 1.394(10)
C17C H17C 0.9500
C18C C19C 1.401(9)
C18C H18C 0.9500
C19C H19C 0.9500
C20C C21C 1.370(9)
C20C C25C 1.385(8)
C21C C22C 1.390(11)
C21C H21C 0.9500
C22C C23C 1.391(12)
C22C H22C 0.9500
C23C C24C 1.343(10)
C23C H23C 0.9500
C24C C25C 1.376(9)
C24C H24C 0.9500
C25C H25C 0.9500
C26C C31C 1.384(3)
C26C C27C 1.386(3)
C27C C28C 1.386(3)
C27C H27C 0.9500
C28C C29C 1.387(3)
C28C H28C 0.9500
C29C C30C 1.385(3)
C29C H29C 0.9500
C30C C31C 1.386(3)
C30C H30C 0.9500
C31C H31C 0.9500
C26' C27' 1.385(3)
C26' C31' 1.386(3)
C27' C28' 1.386(3)
C27' H27' 0.9500
C28' C29' 1.385(3)
C28' H28' 0.9500
C29' C30' 1.385(3)
C29' H29' 0.9500
C30' C31' 1.386(3)
C30' H30' 0.9500
C31' H31' 0.9500
C32C C33C 1.390(8)
C32C C37C 1.393(8)
C33C C34C 1.402(9)
C33C H33C 0.9500
C34C C35C 1.361(11)
C34C H34C 0.9500
C35C C36C 1.389(10)
C35C H35C 0.9500
C36C C37C 1.381(8)
C36C H36C 0.9500
C37C H37C 0.9500
C38C C39C 1.392(7)
C38C C43C 1.395(7)
C39C C40C 1.379(8)
C39C H39C 0.9500
C40C C41C 1.386(9)
C40C H40C 0.9500
C41C C42C 1.369(9)
C41C H41C 0.9500
C42C C43C 1.388(8)
C42C H42C 0.9500
C43C H43C 0.9500
C44C C45C 1.391(8)
C44C C49C 1.401(7)
C45C C46C 1.395(8)
C45C H45C 0.9500
C46C C47C 1.384(9)
C46C H46C 0.9500
C47C C48C 1.384(9)
C47C H47C 0.9500
C48C C49C 1.381(8)
C48C H48C 0.9500
C49C H49C 0.9500
C51C C53C 1.503(11)
C51C C54C 1.504(13)
C51C C52C 1.542(13)
C52C H52G 0.9800
C52C H52H 0.9801
C52C H52I 0.9799
C53C H53G 0.9800
C53C H53H 0.9802
C53C H53I 0.9801
C54C H54G 0.9801
C54C H54H 0.9798
C54C H54I 0.9803
Cu1D C50D 1.833(6)
Cu1D N3D 1.959(4)
Cu1D N1D 2.016(4)
Cu1D F1D 3.087(3)
O1D C1D 1.422(6)
O1D H1D 0.878(19)
N1D C2D 1.324(6)
N1D C3D 1.404(6)
N2D C2D 1.357(6)
N2D C4D 1.392(7)
N2D C5D 1.469(6)
N3D C6D 1.322(6)
N3D C7D 1.381(7)
N4D C6D 1.347(6)
N4D C8D 1.395(6)
N4D C9D 1.481(6)
N5D C10D 1.339(6)
N5D C11D 1.397(6)
N6D C10D 1.333(6)
N6D C12D 1.400(6)
N6D C13D 1.479(6)
N7D C50D 1.158(8)
N7D C51D 1.459(7)
C1D C6D 1.524(7)
C1D C10D 1.532(6)
C1D C2D 1.544(7)
C3D C4D 1.369(7)
C3D C14D 1.465(7)
C4D C20D 1.487(6)
C4D C20" 1.493(7)
C5D H5D1 0.9799
C5D H5D2 0.9801
C5D H5D3 0.9799
C7D C8D 1.351(8)
C7D C26D 1.493(8)
C8D C32D 1.480(9)
C8D C32" 1.511(14)
C9D H9D1 0.9801
C9D H9D2 0.9799
C9D H9D3 0.9801
C11D C12D 1.347(7)
C11D C38D 1.489(7)
C12D C44D 1.471(7)
C13D H13J 0.9800
C13D H13K 0.9802
C13D H13L 0.9799
C14D C15D 1.390(7)
C14D C19D 1.403(8)
C15D C16D 1.374(8)
C15D H15D 0.9500
C16D C17D 1.387(8)
C16D H16D 0.9500
C17D C18D 1.379(9)
C17D H17D 0.9500
C18D C19D 1.372(9)
C18D H18D 0.9500
C19D H19D 0.9500
C20D C25D 1.385(3)
C20D C21D 1.387(3)
C21D C22D 1.387(3)
C21D H21D 0.9500
C22D C23D 1.384(3)
C22D H22D 0.9500
C23D C24D 1.385(3)
C23D H23D 0.9500
C24D C25D 1.385(3)
C24D H24D 0.9500
C25D H25D 0.9500
C20" C25" 1.386(3)
C20" C21" 1.387(3)
C21" C22" 1.385(3)
C21" H21" 0.9500
C22" C23" 1.385(3)
C22" H22" 0.9500
C23" C24" 1.386(3)
C23" H23" 0.9500
C24" C25" 1.385(3)
C24" H24" 0.9500
C25" H25" 0.9500
C26D C31D 1.355(13)
C26D C27D 1.387(13)
C27D C28D 1.378(11)
C27D H27D 0.9500
C28D C29D 1.31(2)
C28D H28D 0.9500
C29D C30D 1.38(2)
C29D H29D 0.9500
C30D C31D 1.447(14)
C30D H30D 0.9500
C31D H31D 0.9500
C32D C37D 1.386(3)
C32D C33D 1.387(3)
C33D C34D 1.384(3)
C33D H33D 0.9500
C34D C35D 1.386(3)
C34D H34D 0.9500
C35D C36D 1.385(3)
C35D H35D 0.9500
C36D C37D 1.385(3)
C36D H36D 0.9500
C37D H37D 0.9500
C32" C37" 1.386(3)
C32" C33" 1.387(3)
C33" C34" 1.385(3)
C33" H33" 0.9500
C34" C35" 1.386(3)
C34" H34" 0.9500
C35" C36" 1.386(3)
C35" H35" 0.9500
C36" C37" 1.386(3)
C36" H36" 0.9500
C37" H37" 0.9500
C38D C43D 1.391(7)
C38D C39D 1.395(7)
C39D C40D 1.387(7)
C39D H39D 0.9500
C40D C41D 1.383(8)
C40D H40D 0.9500
C41D C42D 1.389(8)
C41D H41D 0.9500
C42D C43D 1.382(8)
C42D H42D 0.9500
C43D H43D 0.9500
C44D C49D 1.378(8)
C44D C45D 1.393(8)
C45D C46D 1.371(8)
C45D H45D 0.9500
C46D C47D 1.400(9)
C46D H46D 0.9500
C47D C48D 1.356(9)
C47D H47D 0.9500
C48D C49D 1.389(8)
C48D H48D 0.9500
C49D H49D 0.9500
C51D C52D 1.495(6)
C51D C54" 1.497(7)
C51D C53" 1.502(7)
C51D C52" 1.503(7)
C51D C54D 1.503(6)
C51D C53D 1.503(6)
C52D H52J 0.9800
C52D H52K 0.9801
C52D H52L 0.9799
C53D H53J 0.9798
C53D H53K 0.9802
C53D H53L 0.9798
C54D H54J 0.9800
C54D H54K 0.9801
C54D H54L 0.9800
C52" H52M 0.9800
C52" H52N 0.9800
C52" H52O 0.9800
C53" H53M 0.9800
C53" H53N 0.9800
C53" H53O 0.9800
C54" H54M 0.9800
C54" H54N 0.9800
C54" H54O 0.9800
P1A F2A 1.584(3)
P1A F6A 1.594(3)
P1A F5A 1.594(3)
P1A F3A 1.598(3)
P1A F1A 1.600(3)
P1A F4A 1.607(3)
P1B F5B 1.585(4)
P1B F2B 1.586(4)
P1B F1B 1.592(4)
P1B F6B 1.595(4)
P1B F3B 1.595(4)
P1B F4B 1.618(4)
P1B' F2B' 1.584(4)
P1B' F5B' 1.588(4)
P1B' F6B' 1.591(4)
P1B' F1B' 1.595(4)
P1B' F3B' 1.600(4)
P1B' F4B' 1.612(4)
P1B" F5B" 1.586(5)
P1B" F2B" 1.586(5)
P1B" F3B" 1.595(5)
P1B" F6B" 1.595(5)
P1B" F1B" 1.596(5)
P1B" F4B" 1.612(5)
P1C F2C 1.582(4)
P1C F5C 1.588(4)
P1C F3C 1.594(4)
P1C F1C 1.595(4)
P1C F6C 1.597(4)
P1C F4C 1.608(3)
P1C' F2C' 1.584(5)
P1C' F5C' 1.589(5)
P1C' F6C' 1.593(5)
P1C' F3C' 1.596(5)
P1C' F1C' 1.597(5)
P1C' F4C' 1.610(5)
P1D F5D 1.582(3)
P1D F2D 1.593(3)
P1D F3D 1.594(3)
P1D F6D 1.595(3)
P1D F1D 1.601(3)
P1D F4D 1.611(3)
P1E F2E 1.577(4)
P1E F5E 1.586(4)
P1E F6E 1.592(4)
P1E F3E 1.594(4)
P1E F1E 1.599(4)
P1E F4E 1.605(4)
P1F F5F 1.586(5)
P1F F2F 1.586(4)
P1F F6F 1.595(5)
P1F F3F 1.600(4)
P1F F4F 1.603(4)
P1F F1F 1.607(5)
C1M C2M 1.503(6)
C1M H1M1 0.9800
C1M H1M2 0.9800
C1M H1M3 0.9800
C2M O3M 1.433(5)
C2M H2M1 0.9900
C2M H2M2 0.9900
O3M C4M 1.433(5)
C4M C5M 1.503(6)
C4M H4M1 0.9900
C4M H4M2 0.9900
C5M H5M1 0.9800
C5M H5M2 0.9800
C5M H5M3 0.9800
C1N C2N 1.498(6)
C1N H1N1 0.9800
C1N H1N2 0.9800
C1N H1N3 0.9800
C2N O3N 1.435(5)
C2N H2N1 0.9900
C2N H2N2 0.9900
O3N C4N 1.438(5)
C4N C5N 1.501(6)
C4N H4N1 0.9900
C4N H4N2 0.9900
C5N H5N1 0.9799
C5N H5N2 0.9800
C5N H5N3 0.9800
C1O C2O 1.500(6)
C1O H1O1 0.9800
C1O H1O2 0.9800
C1O H1O3 0.9800
C2O O3O 1.436(5)
C2O H2O1 0.9900
C2O H2O2 0.9900
O3O C4O 1.432(5)
C4O C5O 1.498(6)
C4O H4O1 0.9900
C4O H4O2 0.9900
C5O H5O1 0.9800
C5O H5O2 0.9800
C5O H5O3 0.9800
C1O' C2O' 1.501(6)
C1O' H1O4 0.9800
C1O' H1O5 0.9800
C1O' H1O6 0.9800
C2O' O3O' 1.432(6)
C2O' H2O3 0.9900
C2O' H2O4 0.9900
O3O' C4O' 1.432(6)
C4O' C5O' 1.501(6)
C4O' H4O3 0.9900
C4O' H4O4 0.9900
C5O' H5O4 0.9800
C5O' H5O5 0.9800
C5O' H5O6 0.9800
C1P C2P 1.499(6)
C1P H1P1 0.9800
C1P H1P2 0.9800
C1P H1P3 0.9800
C1P H1P4 1.3212
C2P O3P 1.431(6)
C2P H2P1 0.9900
C2P H2P2 0.9900
C2P H1P6 1.2368
O3P C4P 1.428(5)
C4P C5P 1.495(6)
C4P H4P1 0.9900
C4P H4P2 0.9900
C4P H5P5 1.4478
C5P H5P1 0.9800
C5P H5P2 0.9800
C5P H5P3 0.9800
C1P' C2P' 1.500(6)
C1P' H1P4 0.9800
C1P' H1P5 0.9800
C1P' H1P6 0.9800
C2P' O3P' 1.433(6)
C2P' H2P3 0.9900
C2P' H2P4 0.9900
O3P' C4P' 1.432(6)
C4P' C5P' 1.499(6)
C4P' H4P3 0.9900
C4P' H4P4 0.9900
C5P' H5P4 0.9800
C5P' H5P5 0.9800
C5P' H5P6 0.9800
O1W H1W1 0.953(19)
O1W H1W2 0.91(2)

loop_
_geom_hbond_atom_site_label_D
_geom_hbond_atom_site_label_H
_geom_hbond_atom_site_label_A
_geom_hbond_distance_DH
_geom_hbond_distance_HA
_geom_hbond_distance_DA
_geom_hbond_angle_DHA
_geom_hbond_site_symmetry_A
O1A H1A O1W 0.869(18) 1.73(3) 2.557(6) 157(6) .
O1B H1B O3N 0.882(19) 1.86(3) 2.715(6) 163(5) .
O1C H1C N4C 0.933(19) 2.43(2) 2.982(5) 117.4(14) .
O1D H1D O3O 0.878(19) 2.05(3) 2.785(10) 141(2) .
O1W H1W1 O3M 0.953(19) 1.69(2) 2.566(9) 152(3) .
O1W H1W2 F3D 0.91(2) 2.41(7) 3.030(6) 125(6) 1_455
O1W H1W2 F4D 0.91(2) 2.29(5) 2.938(6) 128(5) 1_455

loop_
_geom_torsion_atom_site_label_1
_geom_torsion_atom_site_label_2
_geom_torsion_atom_site_label_3
_geom_torsion_atom_site_label_4
_geom_torsion
C50A Cu1A N1A C2A 141.6(4)
N3A Cu1A N1A C2A -26.5(4)
F1A Cu1A N1A C2A -112.8(4)
C50A Cu1A N1A C3A 0.5(5)
N3A Cu1A N1A C3A -167.6(4)
F1A Cu1A N1A C3A 106.1(4)
C50A Cu1A N3A C6A -157.5(5)
N1A Cu1A N3A C6A 8.4(5)
F1A Cu1A N3A C6A 90.7(4)
C50A Cu1A N3A C7A 24.8(6)
N1A Cu1A N3A C7A -169.2(5)
F1A Cu1A N3A C7A -86.9(4)
N5B Cu2A N5A C10A -142.2(8)
N5B Cu2A N5A C11A 45.3(11)
C3A N1A C2A N2A -0.7(5)
Cu1A N1A C2A N2A -146.4(3)
C3A N1A C2A C1A 178.4(5)
Cu1A N1A C2A C1A 32.7(7)
C4A N2A C2A N1A 1.2(6)
C5A N2A C2A N1A -178.8(5)
C4A N2A C2A C1A -178.0(4)
C5A N2A C2A C1A 2.1(8)
O1A C1A C2A N1A -132.5(5)
C10A C1A C2A N1A 111.9(5)
C6A C1A C2A N1A -12.7(7)
O1A C1A C2A N2A 46.5(6)
C10A C1A C2A N2A -69.1(6)
C6A C1A C2A N2A 166.3(4)
C2A N1A C3A C4A -0.1(5)
Cu1A N1A C3A C4A 146.6(4)
C2A N1A C3A C14A 178.7(4)
Cu1A N1A C3A C14A -34.7(6)
C2A N2A C4A C3A -1.1(6)
C5A N2A C4A C3A 178.8(5)
C2A N2A C4A C20A 175.1(5)
C5A N2A C4A C20A -5.0(8)
N1A C3A C4A N2A 0.8(6)
C14A C3A C4A N2A -177.8(5)
N1A C3A C4A C20A -174.8(6)
C14A C3A C4A C20A 6.6(10)
C7A N3A C6A N4A 0.8(6)
Cu1A N3A C6A N4A -177.2(3)
C7A N3A C6A C1A -175.1(5)
Cu1A N3A C6A C1A 6.9(8)
C8A N4A C6A N3A -1.0(6)
C9A N4A C6A N3A -175.3(5)
C8A N4A C6A C1A 175.2(4)
C9A N4A C6A C1A 0.9(7)
O1A C1A C6A N3A 111.1(5)
C10A C1A C6A N3A -134.0(5)
C2A C1A C6A N3A -9.2(7)
O1A C1A C6A N4A -64.5(5)
C10A C1A C6A N4A 50.4(6)
C2A C1A C6A N4A 175.2(4)
C6A N3A C7A C8A -0.3(6)
Cu1A N3A C7A C8A 177.8(4)
C6A N3A C7A C26A 177.6(6)
Cu1A N3A C7A C26A -4.3(8)
N3A C7A C8A N4A -0.4(6)
C26A C7A C8A N4A -178.1(6)
N3A C7A C8A C32A 173.6(5)
C26A C7A C8A C32A -4.1(10)
C6A N4A C8A C7A 0.8(6)
C9A N4A C8A C7A 175.4(5)
C6A N4A C8A C32A -173.5(5)
C9A N4A C8A C32A 1.1(8)
C11A N5A C10A N6A 1.4(5)
Cu2A N5A C10A N6A -172.4(3)
C11A N5A C10A C1A 175.5(4)
Cu2A N5A C10A C1A 1.6(6)
C12A N6A C10A N5A -1.0(5)
C13A N6A C10A N5A -176.0(4)
C12A N6A C10A C1A -175.0(4)
C13A N6A C10A C1A 10.1(8)
O1A C1A C10A N5A -9.2(6)
C2A C1A C10A N5A 108.0(5)
C6A C1A C10A N5A -125.4(5)
O1A C1A C10A N6A 164.0(4)
C2A C1A C10A N6A -78.8(6)
C6A C1A C10A N6A 47.8(6)
C10A N5A C11A C12A -1.3(5)
Cu2A N5A C11A C12A 172.3(3)
C10A N5A C11A C38A 178.5(4)
Cu2A N5A C11A C38A -7.8(6)
N5A C11A C12A N6A 0.7(5)
C38A C11A C12A N6A -179.1(5)
N5A C11A C12A C44A 178.9(5)
C38A C11A C12A C44A -1.0(9)
C10A N6A C12A C11A 0.1(5)
C13A N6A C12A C11A 175.1(5)
C10A N6A C12A C44A -178.1(5)
C13A N6A C12A C44A -3.2(8)
C4A C3A C14A C15A 148.6(6)
N1A C3A C14A C15A -29.8(7)
C4A C3A C14A C19A -29.5(9)
N1A C3A C14A C19A 152.1(5)
C19A C14A C15A C16A -1.9(8)
C3A C14A C15A C16A 180.0(5)
C14A C15A C16A C17A 0.5(8)
C15A C16A C17A C18A 1.4(9)
C16A C17A C18A C19A -1.8(10)
C17A C18A C19A C14A 0.4(10)
C15A C14A C19A C18A 1.5(9)
C3A C14A C19A C18A 179.6(6)
N2A C4A C20A C25A -77.3(7)
C3A C4A C20A C25A 97.8(7)
N2A C4A C20A C21A 90.7(7)
C3A C4A C20A C21A -94.2(8)
C25A C20A C21A C22A -4.9(11)
C4A C20A C21A C22A -172.8(7)
C20A C21A C22A C23A 0.3(13)
C21A C22A C23A C24A 1.5(14)
C22A C23A C24A C25A 1.1(12)
C21A C20A C25A C24A 7.8(10)
C4A C20A C25A C24A 175.6(6)
C23A C24A C25A C20A -5.8(10)
C8A C7A C26A C31A -51.2(9)
N3A C7A C26A C31A 131.4(6)
C8A C7A C26A C27A 124.3(7)
N3A C7A C26A C27A -53.1(8)
C31A C26A C27A C28A -0.6(10)
C7A C26A C27A C28A -176.1(6)
C26A C27A C28A C29A 1.1(11)
C27A C28A C29A C30A -2.7(13)
C28A C29A C30A C31A 3.8(13)
C27A C26A C31A C30A 1.6(10)
C7A C26A C31A C30A 177.1(6)
C29A C30A C31A C26A -3.2(12)
C7A C8A C32A C37A 133.1(6)
N4A C8A C32A C37A -53.9(8)
C7A C8A C32A C33A -46.6(8)
N4A C8A C32A C33A 126.4(6)
C37A C32A C33A C34A 0.5(9)
C8A C32A C33A C34A -179.8(6)
C32A C33A C34A C35A -1.4(10)
C33A C34A C35A C36A 2.0(11)
C34A C35A C36A C37A -1.7(11)
C33A C32A C37A C36A -0.2(8)
C8A C32A C37A C36A -179.9(5)
C35A C36A C37A C32A 0.8(9)
C12A C11A C38A C39A 121.0(6)
N5A C11A C38A C39A -58.9(7)
C12A C11A C38A C43A -56.3(7)
N5A C11A C38A C43A 123.9(5)
C43A C38A C39A C40A -2.3(8)
C11A C38A C39A C40A -179.6(5)
C38A C39A C40A C41A 0.7(8)
C39A C40A C41A C42A 0.6(9)
C40A C41A C42A C43A -0.4(9)
C41A C42A C43A C38A -1.1(9)
C39A C38A C43A C42A 2.4(8)
C11A C38A C43A C42A 179.7(5)
C11A C12A C44A C49A 133.6(6)
N6A C12A C44A C49A -48.5(8)
C11A C12A C44A C45A -42.5(8)
N6A C12A C44A C45A 135.4(6)
C49A C44A C45A C46A 2.1(9)
C12A C44A C45A C46A 178.4(6)
C44A C45A C46A C47A -0.1(11)
C45A C46A C47A C48A -0.7(11)
C46A C47A C48A C49A -0.6(10)
C47A C48A C49A C44A 2.7(10)
C45A C44A C49A C48A -3.4(9)
C12A C44A C49A C48A -179.6(5)
C50B Cu1B N1B C2B 147.1(4)
N3B Cu1B N1B C2B -21.7(4)
F1B Cu1B N1B C2B -106.5(5)
C50B Cu1B N1B C3B -4.0(5)
N3B Cu1B N1B C3B -172.7(4)
F1B Cu1B N1B C3B 102.5(4)
C50B Cu1B N3B C6B -152.6(5)
N1B Cu1B N3B C6B 14.6(5)
F1B Cu1B N3B C6B 93.5(5)
C50B Cu1B N3B C7B 19.6(7)
N1B Cu1B N3B C7B -173.1(5)
F1B Cu1B N3B C7B -94.3(5)
N5A Cu2A N5B C10B -134.2(8)
N5A Cu2A N5B C11B 47.9(11)
C3B N1B C2B N2B -0.3(6)
Cu1B N1B C2B N2B -155.4(3)
C3B N1B C2B C1B 174.6(5)
Cu1B N1B C2B C1B 19.4(7)
C4B N2B C2B N1B 0.9(6)
C5B N2B C2B N1B -177.4(6)
C4B N2B C2B C1B -174.3(5)
C5B N2B C2B C1B 7.4(9)
O1B C1B C2B N1B -124.4(5)
C6B C1B C2B N1B -2.7(7)
C10B C1B C2B N1B 121.1(5)
O1B C1B C2B N2B 49.9(6)
C6B C1B C2B N2B 171.5(4)
C10B C1B C2B N2B -64.6(6)
C2B N1B C3B C4B -0.5(6)
Cu1B N1B C3B C4B 155.3(4)
C2B N1B C3B C14B -178.6(5)
Cu1B N1B C3B C14B -22.9(7)
N1B C3B C4B N2B 1.0(6)
C14B C3B C4B N2B 179.0(5)
N1B C3B C4B C20B -178.1(6)
C14B C3B C4B C20B -0.2(10)
C2B N2B C4B C3B -1.1(6)
C5B N2B C4B C3B 177.3(6)
C2B N2B C4B C20B 178.1(5)
C5B N2B C4B C20B -3.5(9)
C7B N3B C6B N4B 2.0(6)
Cu1B N3B C6B N4B 175.3(4)
C7B N3B C6B C1B -177.4(5)
Cu1B N3B C6B C1B -4.1(8)
C8B N4B C6B N3B -1.8(6)
C9B N4B C6B N3B -174.0(5)
C8B N4B C6B C1B 177.7(4)
C9B N4B C6B C1B 5.4(8)
O1B C1B C6B N3B 115.7(5)
C2B C1B C6B N3B -5.7(7)
C10B C1B C6B N3B -129.9(5)
O1B C1B C6B N4B -63.6(6)
C2B C1B C6B N4B 174.9(4)
C10B C1B C6B N4B 50.8(6)
C6B N3B C7B C8B -1.4(7)
Cu1B N3B C7B C8B -175.1(4)
C6B N3B C7B C26B 176.4(6)
Cu1B N3B C7B C26B 2.7(9)
N3B C7B C8B N4B 0.4(6)
C26B C7B C8B N4B -177.3(7)
N3B C7B C8B C32B 173.3(6)
C26B C7B C8B C32B -4.3(11)
C6B N4B C8B C7B 0.8(6)
C9B N4B C8B C7B 173.5(5)
C6B N4B C8B C32B -172.6(5)
C9B N4B C8B C32B 0.0(8)
C12B N6B C10B N5B -0.5(5)
C13B N6B C10B N5B 178.8(4)
C12B N6B C10B C1B -175.6(4)
C13B N6B C10B C1B 3.7(7)
C11B N5B C10B N6B 0.0(5)
Cu2A N5B C10B N6B -178.3(3)
C11B N5B C10B C1B 175.0(4)
Cu2A N5B C10B C1B -3.3(7)
O1B C1B C10B N6B 169.6(4)
C2B C1B C10B N6B -74.2(6)
C6B C1B C10B N6B 53.2(6)
O1B C1B C10B N5B -4.8(6)
C2B C1B C10B N5B 111.3(5)
C6B C1B C10B N5B -121.2(5)
C10B N5B C11B C12B 0.5(5)
Cu2A N5B C11B C12B 178.8(3)
C10B N5B C11B C38B 176.9(4)
Cu2A N5B C11B C38B -4.9(7)
N5B C11B C12B N6B -0.8(5)
C38B C11B C12B N6B -176.9(5)
N5B C11B C12B C44B 177.5(5)
C38B C11B C12B C44B 1.4(9)
C10B N6B C12B C11B 0.8(5)
C13B N6B C12B C11B -178.5(4)
C10B N6B C12B C44B -177.7(5)
C13B N6B C12B C44B 3.0(7)
C4B C3B C14B C19B -37.9(9)
N1B C3B C14B C19B 139.8(6)
C4B C3B C14B C15B 143.8(6)
N1B C3B C14B C15B -38.5(7)
C19B C14B C15B C16B -0.5(8)
C3B C14B C15B C16B 177.8(5)
C14B C15B C16B C17B 1.6(8)
C15B C16B C17B C18B -1.9(10)
C16B C17B C18B C19B 1.1(11)
C15B C14B C19B C18B -0.3(9)
C3B C14B C19B C18B -178.6(6)
C17B C18B C19B C14B 0.0(11)
C3B C4B C20B C21B -68.3(10)
N2B C4B C20B C21B 112.7(7)
C3B C4B C20B C25B 111.0(7)
N2B C4B C20B C25B -68.0(8)
C25B C20B C21B C22B 1.2(13)
C4B C20B C21B C22B -179.6(9)
C20B C21B C22B C23B 0.9(17)
C21B C22B C23B C24B -3.0(17)
C22B C23B C24B C25B 2.9(13)
C23B C24B C25B C20B -0.8(10)
C21B C20B C25B C24B -1.3(10)
C4B C20B C25B C24B 179.5(5)
C8B C7B C26B C31B -71.8(10)
N3B C7B C26B C31B 110.9(8)
C8B C7B C26B C27B 106.4(8)
N3B C7B C26B C27B -70.9(9)
C31B C26B C27B C28B 1.7(11)
C7B C26B C27B C28B -176.5(7)
C26B C27B C28B C29B -2.1(13)
C27B C28B C29B C30B 2.7(14)
C28B C29B C30B C31B -2.9(16)
C27B C26B C31B C30B -1.9(13)
C7B C26B C31B C30B 176.3(8)
C29B C30B C31B C26B 2.5(16)
C7B C8B C32B C37B 134.8(7)
N4B C8B C32B C37B -53.5(8)
C7B C8B C32B C33B -47.8(9)
N4B C8B C32B C33B 124.0(6)
C37B C32B C33B C34B 1.3(10)
C8B C32B C33B C34B -176.3(7)
C32B C33B C34B C35B -0.7(12)
C33B C34B C35B C36B -1.0(13)
C34B C35B C36B C37B 2.0(11)
C33B C32B C37B C36B -0.3(9)
C8B C32B C37B C36B 177.2(5)
C35B C36B C37B C32B -1.4(9)
C12B C11B C38B C39B 114.6(6)
N5B C11B C38B C39B -61.0(6)
C12B C11B C38B C43B -66.0(7)
N5B C11B C38B C43B 118.4(5)
C43B C38B C39B C40B -0.5(8)
C11B C38B C39B C40B 179.0(5)
C38B C39B C40B C41B 0.3(9)
C39B C40B C41B C42B 0.4(9)
C40B C41B C42B C43B -0.8(8)
C41B C42B C43B C38B 0.6(8)
C39B C38B C43B C42B 0.0(7)
C11B C38B C43B C42B -179.4(5)
C11B C12B C44B C45B 76.0(7)
N6B C12B C44B C45B -105.9(6)
C11B C12B C44B C49B -103.1(7)
N6B C12B C44B C49B 75.0(7)
C49B C44B C45B C46B -0.3(8)
C12B C44B C45B C46B -179.4(5)
C44B C45B C46B C47B 1.1(9)
C45B C46B C47B C48B -0.9(10)
C46B C47B C48B C49B -0.1(10)
C47B C48B C49B C44B 0.9(9)
C45B C44B C49B C48B -0.6(8)
C12B C44B C49B C48B 178.4(5)
C50C Cu1C N1C C2C -146.4(5)
N3C Cu1C N1C C2C 20.1(5)
F1C Cu1C N1C C2C 103.7(4)
C50C Cu1C N1C C3C 8.8(6)
N3C Cu1C N1C C3C 175.3(4)
F1C Cu1C N1C C3C -101.1(4)
C50C Cu1C N3C C6C 143.7(6)
N1C Cu1C N3C C6C -20.9(5)
F1C Cu1C N3C C6C -99.1(5)
C50C Cu1C N3C C7C -19.5(8)
N1C Cu1C N3C C7C 175.8(6)
F1C Cu1C N3C C7C 97.6(6)
N5D Cu2C N5C C10C 142.1(8)
N5D Cu2C N5C C11C -38.4(11)
C3C N1C C2C N2C 1.0(6)
Cu1C N1C C2C N2C 159.8(3)
C3C N1C C2C C1C -172.0(5)
Cu1C N1C C2C C1C -13.3(7)
C4C N2C C2C N1C -1.0(6)
C5C N2C C2C N1C 177.2(6)
C4C N2C C2C C1C 172.6(4)
C5C N2C C2C C1C -9.2(9)
O1C C1C C2C N1C 121.7(5)
C6C C1C C2C N1C -0.4(7)
C10C C1C C2C N1C -124.4(5)
O1C C1C C2C N2C -50.8(6)
C6C C1C C2C N2C -172.8(5)
C10C C1C C2C N2C 63.2(6)
C2C N1C C3C C4C -0.7(6)
Cu1C N1C C3C C4C -160.3(4)
C2C N1C C3C C14C -179.5(5)
Cu1C N1C C3C C14C 20.9(6)
N1C C3C C4C N2C 0.1(6)
C14C C3C C4C N2C 178.8(5)
N1C C3C C4C C20C 176.9(6)
C14C C3C C4C C20C -4.5(10)
C2C N2C C4C C3C 0.5(6)
C5C N2C C4C C3C -177.9(5)
C2C N2C C4C C20C -176.7(5)
C5C N2C C4C C20C 4.9(8)
C7C N3C C6C N4C -1.7(7)
Cu1C N3C C6C N4C -167.2(4)
C7C N3C C6C C1C -179.1(6)
Cu1C N3C C6C C1C 15.4(9)
C8C N4C C6C N3C 2.9(6)
C9C N4C C6C N3C -179.7(5)
C8C N4C C6C C1C -179.5(5)
C9C N4C C6C C1C -2.1(8)
O1C C1C C6C N3C -122.4(6)
C10C C1C C6C N3C 123.8(6)
C2C C1C C6C N3C -0.7(8)
O1C C1C C6C N4C 60.5(6)
C10C C1C C6C N4C -53.3(6)
C2C C1C C6C N4C -177.8(4)
C6C N3C C7C C8C -0.2(8)
Cu1C N3C C7C C8C 165.8(5)
C6C N3C C7C C26' -167.0(10)
Cu1C N3C C7C C26' -1.1(12)
C6C N3C C7C C26C 165.0(7)
Cu1C N3C C7C C26C -29.1(10)
N3C C7C C8C N4C 1.9(7)
C26' C7C C8C N4C 167.1(11)
C26C C7C C8C N4C -162.1(8)
N3C C7C C8C C32C -175.9(6)
C26' C7C C8C C32C -10.8(15)
C26C C7C C8C C32C 20.0(13)
C6C N4C C8C C7C -2.9(6)
C9C N4C C8C C7C 179.6(5)
C6C N4C C8C C32C 175.1(5)
C9C N4C C8C C32C -2.4(8)
C11C N5C C10C N6C -0.6(5)
Cu2C N5C C10C N6C 179.0(3)
C11C N5C C10C C1C -175.3(4)
Cu2C N5C C10C C1C 4.2(6)
C12C N6C C10C N5C 0.3(5)
C13C N6C C10C N5C -179.2(4)
C12C N6C C10C C1C 175.1(4)
C13C N6C C10C C1C -4.4(7)
O1C C1C C10C N5C 3.7(6)
C6C C1C C10C N5C 120.2(5)
C2C C1C C10C N5C -112.6(5)
O1C C1C C10C N6C -170.4(4)
C6C C1C C10C N6C -53.8(6)
C2C C1C C10C N6C 73.4(6)
C10C N5C C11C C12C 0.7(5)
Cu2C N5C C11C C12C -178.8(3)
C10C N5C C11C C38C -178.2(4)
Cu2C N5C C11C C38C 2.3(7)
N5C C11C C12C N6C -0.5(5)
C38C C11C C12C N6C 178.2(4)
N5C C11C C12C C44C -177.5(5)
C38C C11C C12C C44C 1.3(9)
C10C N6C C12C C11C 0.2(5)
C13C N6C C12C C11C 179.7(4)
C10C N6C C12C C44C 177.4(4)
C13C N6C C12C C44C -3.1(7)
C4C C3C C14C C15C -141.1(6)
N1C C3C C14C C15C 37.4(7)
C4C C3C C14C C19C 40.4(9)
N1C C3C C14C C19C -141.1(6)
C19C C14C C15C C16C 1.4(8)
C3C C14C C15C C16C -177.2(5)
C14C C15C C16C C17C -3.0(9)
C15C C16C C17C C18C 2.9(10)
C16C C17C C18C C19C -1.3(11)
C15C C14C C19C C18C 0.2(10)
C3C C14C C19C C18C 178.8(6)
C17C C18C C19C C14C -0.3(11)
C3C C4C C20C C21C 82.0(10)
N2C C4C C20C C21C -101.6(8)
C3C C4C C20C C25C -100.9(8)
N2C C4C C20C C25C 75.4(8)
C25C C20C C21C C22C -0.2(15)
C4C C20C C21C C22C 177.0(10)
C20C C21C C22C C23C 2(2)
C21C C22C C23C C24C -1.7(19)
C22C C23C C24C C25C 0.3(14)
C23C C24C C25C C20C 1.2(11)
C21C C20C C25C C24C -1.2(11)
C4C C20C C25C C24C -178.4(6)
C8C C7C C26C C31C -75.4(10)
N3C C7C C26C C31C 122.4(7)
C8C C7C C26C C27C 103.4(9)
N3C C7C C26C C27C -58.9(10)
C31C C26C C27C C28C -0.1(2)
C7C C26C C27C C28C -178.8(9)
C26C C27C C28C C29C 0.2(2)
C27C C28C C29C C30C -0.6(5)
C28C C29C C30C C31C 0.9(7)
C27C C26C C31C C30C 0.4(5)
C7C C26C C31C C30C 179.2(9)
C29C C30C C31C C26C -0.8(7)
C8C C7C C26' C27' 99.7(12)
N3C C7C C26' C27' -96.5(10)
C8C C7C C26' C31' -77.0(14)
N3C C7C C26' C31' 86.8(12)
C31' C26' C27' C28' 0.1(2)
C7C C26' C27' C28' -176.9(12)
C26' C27' C28' C29' 0.0(2)
C27' C28' C29' C30' 0.0(5)
C28' C29' C30' C31' -0.1(7)
C27' C26' C31' C30' -0.1(5)
C7C C26' C31' C30' 176.4(13)
C29' C30' C31' C26' 0.2(7)
C7C C8C C32C C33C 56.5(10)
N4C C8C C32C C33C -121.0(6)
C7C C8C C32C C37C -122.0(8)
N4C C8C C32C C37C 60.5(8)
C37C C32C C33C C34C -1.7(11)
C8C C32C C33C C34C 179.7(7)
C32C C33C C34C C35C 1.0(13)
C33C C34C C35C C36C 0.2(14)
C34C C35C C36C C37C -0.5(12)
C35C C36C C37C C32C -0.3(10)
C33C C32C C37C C36C 1.4(9)
C8C C32C C37C C36C 179.8(6)
C12C C11C C38C C39C -115.3(6)
N5C C11C C38C C39C 63.4(6)
C12C C11C C38C C43C 64.0(7)
N5C C11C C38C C43C -117.4(5)
C43C C38C C39C C40C 1.3(8)
C11C C38C C39C C40C -179.5(5)
C38C C39C C40C C41C -0.9(9)
C39C C40C C41C C42C 0.3(9)
C40C C41C C42C C43C 0.0(8)
C41C C42C C43C C38C 0.4(8)
C39C C38C C43C C42C -1.0(7)
C11C C38C C43C C42C 179.8(4)
C11C C12C C44C C45C -76.5(7)
N6C C12C C44C C45C 107.0(6)
C11C C12C C44C C49C 103.4(7)
N6C C12C C44C C49C -73.1(7)
C49C C44C C45C C46C 0.8(8)
C12C C44C C45C C46C -179.3(5)
C44C C45C C46C C47C -0.5(9)
C45C C46C C47C C48C 0.2(10)
C46C C47C C48C C49C -0.2(10)
C47C C48C C49C C44C 0.5(9)
C45C C44C C49C C48C -0.8(8)
C12C C44C C49C C48C 179.3(5)
C50D Cu1D N1D C2D -140.6(4)
N3D Cu1D N1D C2D 24.9(4)
F1D Cu1D N1D C2D 112.1(4)
C50D Cu1D N1D C3D 2.0(5)
N3D Cu1D N1D C3D 167.5(4)
F1D Cu1D N1D C3D -105.4(4)
C50D Cu1D N3D C6D 155.8(5)
N1D Cu1D N3D C6D -8.1(5)
F1D Cu1D N3D C6D -94.2(5)
C50D Cu1D N3D C7D -28.1(7)
N1D Cu1D N3D C7D 168.0(5)
F1D Cu1D N3D C7D 81.9(5)
N5C Cu2C N5D C10D 133.1(9)
N5C Cu2C N5D C11D -53.9(11)
C3D N1D C2D N2D 0.8(5)
Cu1D N1D C2D N2D 148.0(3)
C3D N1D C2D C1D -177.3(5)
Cu1D N1D C2D C1D -30.1(7)
C4D N2D C2D N1D -1.2(6)
C5D N2D C2D N1D 177.5(5)
C4D N2D C2D C1D 177.1(4)
C5D N2D C2D C1D -4.3(8)
O1D C1D C2D N1D 132.4(5)
C6D C1D C2D N1D 11.2(7)
C10D C1D C2D N1D -112.2(5)
O1D C1D C2D N2D -45.6(6)
C6D C1D C2D N2D -166.8(4)
C10D C1D C2D N2D 69.8(6)
C2D N1D C3D C4D -0.2(6)
Cu1D N1D C3D C4D -148.1(4)
C2D N1D C3D C14D -179.8(5)
Cu1D N1D C3D C14D 32.3(6)
N1D C3D C4D N2D -0.5(6)
C14D C3D C4D N2D 179.0(5)
N1D C3D C4D C20D 179.5(6)
C14D C3D C4D C20D -1.0(11)
N1D C3D C4D C20" 169.4(9)
C14D C3D C4D C20" -11.0(12)
C2D N2D C4D C3D 1.0(6)
C5D N2D C4D C3D -177.7(5)
C2D N2D C4D C20D -179.0(5)
C5D N2D C4D C20D 2.3(8)
C2D N2D C4D C20" -169.7(9)
C5D N2D C4D C20" 11.6(10)
C7D N3D C6D N4D -0.7(6)
Cu1D N3D C6D N4D 176.0(3)
C7D N3D C6D C1D 176.8(5)
Cu1D N3D C6D C1D -6.4(8)
C8D N4D C6D N3D 1.2(6)
C9D N4D C6D N3D 171.9(5)
C8D N4D C6D C1D -176.5(4)
C9D N4D C6D C1D -5.9(8)
O1D C1D C6D N3D -111.7(5)
C10D C1D C6D N3D 132.7(5)
C2D C1D C6D N3D 8.9(7)
O1D C1D C6D N4D 65.7(6)
C10D C1D C6D N4D -50.0(6)
C2D C1D C6D N4D -173.7(4)
C6D N3D C7D C8D -0.1(7)
Cu1D N3D C7D C8D -176.9(4)
C6D N3D C7D C26D -175.6(6)
Cu1D N3D C7D C26D 7.6(9)
N3D C7D C8D N4D 0.9(7)
C26D C7D C8D N4D 176.0(7)
N3D C7D C8D C32D -177.8(8)
C26D C7D C8D C32D -2.8(13)
N3D C7D C8D C32" -169.7(11)
C26D C7D C8D C32" 5.4(15)
C6D N4D C8D C7D -1.3(6)
C9D N4D C8D C7D -172.4(5)
C6D N4D C8D C32D 177.5(8)
C9D N4D C8D C32D 6.4(10)
C6D N4D C8D C32" 170.5(10)
C9D N4D C8D C32" -0.6(12)
C12D N6D C10D N5D 0.6(6)
C13D N6D C10D N5D 175.3(4)
C12D N6D C10D C1D 174.1(4)
C13D N6D C10D C1D -11.2(8)
C11D N5D C10D N6D -0.6(5)
Cu2C N5D C10D N6D 173.8(3)
C11D N5D C10D C1D -174.0(4)
Cu2C N5D C10D C1D 0.3(7)
O1D C1D C10D N6D -164.8(4)
C6D C1D C10D N6D -47.8(6)
C2D C1D C10D N6D 79.1(6)
O1D C1D C10D N5D 7.9(6)
C6D C1D C10D N5D 124.9(5)
C2D C1D C10D N5D -108.2(5)
C10D N5D C11D C12D 0.3(5)
Cu2C N5D C11D C12D -174.0(3)
C10D N5D C11D C38D -179.2(4)
Cu2C N5D C11D C38D 6.5(6)
N5D C11D C12D N6D 0.0(5)
C38D C11D C12D N6D 179.5(5)
N5D C11D C12D C44D -178.8(5)
C38D C11D C12D C44D 0.6(9)
C10D N6D C12D C11D -0.4(5)
C13D N6D C12D C11D -175.2(5)
C10D N6D C12D C44D 178.6(5)
C13D N6D C12D C44D 3.7(8)
C4D C3D C14D C15D -149.4(6)
N1D C3D C14D C15D 30.1(8)
C4D C3D C14D C19D 29.2(9)
N1D C3D C14D C19D -151.3(6)
C19D C14D C15D C16D 1.4(8)
C3D C14D C15D C16D -179.9(5)
C14D C15D C16D C17D -0.1(9)
C15D C16D C17D C18D -1.6(9)
C16D C17D C18D C19D 1.8(11)
C17D C18D C19D C14D -0.3(12)
C15D C14D C19D C18D -1.2(10)
C3D C14D C19D C18D -179.9(6)
C3D C4D C20D C25D -96.5(7)
N2D C4D C20D C25D 83.4(6)
C3D C4D C20D C21D 89.3(8)
N2D C4D C20D C21D -90.7(6)
C25D C20D C21D C22D 0.4(2)
C4D C20D C21D C22D 174.4(6)
C20D C21D C22D C23D 0.1(2)
C21D C22D C23D C24D -0.1(5)
C22D C23D C24D C25D -0.3(7)
C21D C20D C25D C24D -0.8(5)
C4D C20D C25D C24D -175.1(6)
C23D C24D C25D C20D 0.8(7)
C3D C4D C20" C25" -114.3(10)
N2D C4D C20" C25" 54.1(12)
C3D C4D C20" C21" 66.8(13)
N2D C4D C20" C21" -124.8(9)
C25" C20" C21" C22" -0.1(2)
C4D C20" C21" C22" 178.9(12)
C20" C21" C22" C23" 0.0(2)
C21" C22" C23" C24" 0.0(5)
C22" C23" C24" C25" 0.0(7)
C23" C24" C25" C20" -0.1(7)
C21" C20" C25" C24" 0.1(5)
C4D C20" C25" C24" -178.8(12)
C8D C7D C26D C31D 63.5(10)
N3D C7D C26D C31D -121.9(7)
C8D C7D C26D C27D -111.5(8)
N3D C7D C26D C27D 63.1(8)
C31D C26D C27D C28D 1.4(11)
C7D C26D C27D C28D 176.4(7)
C26D C27D C28D C29D -1.0(13)
C27D C28D C29D C30D 0.0(16)
C28D C29D C30D C31D 0.6(16)
C27D C26D C31D C30D -0.8(11)
C7D C26D C31D C30D -175.7(7)
C29D C30D C31D C26D -0.2(13)
C7D C8D C32D C37D -136.8(7)
N4D C8D C32D C37D 44.8(10)
C7D C8D C32D C33D 43.1(12)
N4D C8D C32D C33D -135.3(7)
C37D C32D C33D C34D 0.0(2)
C8D C32D C33D C34D -180.0(10)
C32D C33D C34D C35D -0.1(2)
C33D C34D C35D C36D 0.1(5)
C34D C35D C36D C37D -0.1(7)
C35D C36D C37D C32D 0.0(7)
C33D C32D C37D C36D 0.1(5)
C8D C32D C37D C36D 180.0(10)
C7D C8D C32" C37" -134.2(10)
N4D C8D C32" C37" 56.5(13)
C7D C8D C32" C33" 47.3(15)
N4D C8D C32" C33" -122.0(10)
C37" C32" C33" C34" -0.1(2)
C8D C32" C33" C34" 178.5(13)
C32" C33" C34" C35" -0.1(2)
C33" C34" C35" C36" 0.1(5)
C34" C35" C36" C37" -0.1(7)
C33" C32" C37" C36" 0.1(5)
C8D C32" C37" C36" -178.3(15)
C35" C36" C37" C32" -0.1(7)
C12D C11D C38D C43D 56.9(8)
N5D C11D C38D C43D -123.7(5)
C12D C11D C38D C39D -121.1(6)
N5D C11D C38D C39D 58.3(6)
C43D C38D C39D C40D 1.8(8)
C11D C38D C39D C40D 179.8(5)
C38D C39D C40D C41D -1.0(8)
C39D C40D C41D C42D 0.2(9)
C40D C41D C42D C43D -0.2(9)
C41D C42D C43D C38D 1.0(9)
C39D C38D C43D C42D -1.8(8)
C11D C38D C43D C42D -179.8(5)
C11D C12D C44D C49D -132.4(6)
N6D C12D C44D C49D 48.9(8)
C11D C12D C44D C45D 43.7(8)
N6D C12D C44D C45D -135.0(6)
C49D C44D C45D C46D -3.3(9)
C12D C44D C45D C46D -179.5(6)
C44D C45D C46D C47D 0.5(11)
C45D C46D C47D C48D 2.3(11)
C46D C47D C48D C49D -2.3(11)
C45D C44D C49D C48D 3.3(9)
C12D C44D C49D C48D 179.4(6)
C47D C48D C49D C44D -0.5(10)
F2A P1A F1A Cu1A -174.9(7)
F6A P1A F1A Cu1A -84.4(7)
F5A P1A F1A Cu1A 5.3(8)
F3A P1A F1A Cu1A 94.9(8)
C50A Cu1A F1A P1A 34.8(8)
N3A Cu1A F1A P1A 174.5(8)
N1A Cu1A F1A P1A -92.9(8)
F5B P1B F1B Cu1B 57.5(15)
F2B P1B F1B Cu1B -124.2(15)
F6B P1B F1B Cu1B 146.6(14)
F3B P1B F1B Cu1B -34.5(15)
C50B Cu1B F1B P1B 6.5(16)
N3B Cu1B F1B P1B 145.3(15)
N1B Cu1B F1B P1B -122.2(15)
F2C P1C F1C Cu1C 13.3(6)
F5C P1C F1C Cu1C -165.8(6)
F3C P1C F1C Cu1C 103.6(6)
F6C P1C F1C Cu1C -76.5(6)
C50C Cu1C F1C P1C -2.1(7)
N3C Cu1C F1C P1C -141.2(6)
N1C Cu1C F1C P1C 126.4(6)
F5D P1D F1D Cu1D -170.8(6)
F2D P1D F1D Cu1D 8.1(7)
F3D P1D F1D Cu1D 98.1(6)
F6D P1D F1D Cu1D -80.8(6)
C50D Cu1D F1D P1D -48.5(7)
N3D Cu1D F1D P1D 174.4(7)
N1D Cu1D F1D P1D 81.8(6)
C1M C2M O3M C4M -179.3(12)
C2M O3M C4M C5M 179.1(12)
C1N C2N O3N C4N -71.4(8)
C2N O3N C4N C5N -167.5(6)
C1O C2O O3O C4O 170.5(12)
C2O O3O C4O C5O 74.0(16)
C1O' C2O' O3O' C4O' 152(2)
C2O' O3O' C4O' C5O' 83(3)
C1P C2P O3P C4P -41(2)
C2P O3P C4P C5P -48(2)
C1P' C2P' O3P' C4P' 111(5)
C2P' O3P' C4P' C5P' 53(3)
